data_7226616
loop_
_publ_author_name
'Iijima, Jun'
'Naruke, Haruo'
'Sanji, Takanobu'

_publ_section_title
;
 On chirality induction in the crystalline solid-containing sandwich-type
 [Ln(\a-PW11O39)2]11&#x2212;polyoxotungstate and proline
;
_journal_issue 94
_journal_name_full 'RSC Adv.'
_journal_page_first 91494
_journal_paper_doi 10.1039/C6RA22278A
_journal_volume 6
_journal_year 2016
_chemical_absolute_configuration 'CHOOSE rm ad rmad syn or unk'
_chemical_formula_moiety 'C42.5 H120.3 Eu K1.2 N8 Na2 O113 P2 W22'
_chemical_formula_sum 'C42.5 H120.3 Eu K1.2 N8 Na2 O113 P2 W22'
_chemical_formula_weight 6903.21
_chemical_properties_physical ', Photo-sensitive'
_space_group_crystal_system triclinic
_space_group_IT_number 1
_space_group_name_Hall 'P 1'
_space_group_name_H-M_alt 'P 1'
_symmetry_space_group_name_Hall 'P 1'
_symmetry_space_group_name_H-M 'P 1'
_atom_sites_solution_primary direct
_atom_sites_solution_secondary difmap
_audit_update_record
;
2016-09-01 deposited with the CCDC.
2016-09-23 downloaded from the CCDC.
;
_cell_angle_alpha 102.2600
_cell_angle_beta 96.3780
_cell_angle_gamma 100.6990
_cell_formula_units_Z 3
_cell_length_a 17.4826
_cell_length_b 22.6885
_cell_length_c 25.8377
_cell_measurement_reflns_used 114080
_cell_measurement_temperature 213
_cell_measurement_theta_max 27.45
_cell_measurement_theta_min 3.00
_cell_volume 9719.154
_computing_cell_refinement 'RAPID AUTO'
_computing_data_collection 'RAPID AUTO (Rigaku, ????)'
_computing_data_reduction 'RAPID AUTO'
_computing_molecular_graphics 'CrystalStructure 4.2.2'
_computing_publication_material 'CrystalStructure 4.2.2 (Rigaku, 2016)'
_computing_structure_refinement 'SHELXL Version 2014/6 (Sheldrick, 2008)'
_computing_structure_solution 'SHELXS Version 2013/1 (Sheldrick, 2008)'
_diffrn_ambient_temperature 213
_diffrn_detector_area_resol_mean 10.000
_diffrn_measured_fraction_theta_full 0.998
_diffrn_measured_fraction_theta_max 0.994
_diffrn_measurement_device_type 'Rigaku R-AXIS RAPID'
_diffrn_measurement_method \w
_diffrn_radiation_type 'Mo K\a'
_diffrn_radiation_wavelength 0.71075
_diffrn_reflns_av_R_equivalents 0.0792
_diffrn_reflns_Laue_measured_fraction_full 0.998
_diffrn_reflns_Laue_measured_fraction_max 0.994
_diffrn_reflns_limit_h_max 21
_diffrn_reflns_limit_h_min -22
_diffrn_reflns_limit_k_max 29
_diffrn_reflns_limit_k_min -29
_diffrn_reflns_limit_l_max 33
_diffrn_reflns_limit_l_min -33
_diffrn_reflns_number 157153
_diffrn_reflns_point_group_measured_fraction_full 0.883
_diffrn_reflns_point_group_measured_fraction_max 0.862
_diffrn_reflns_theta_full 25.242
_diffrn_reflns_theta_max 27.473
_diffrn_reflns_theta_min 3.005
_diffrn_standards_number 0
_exptl_absorpt_coefficient_mu 20.125
_exptl_absorpt_correction_T_max 0.421
_exptl_absorpt_correction_T_min 0.048
_exptl_absorpt_correction_type numerical
_exptl_absorpt_process_details 'NUMABS (Rigaku, 1999)'
_exptl_crystal_colour colorless
_exptl_crystal_density_diffrn 3.538
_exptl_crystal_density_method 'not measured'
_exptl_crystal_description platelet
_exptl_crystal_F_000 9303.30
_exptl_crystal_size_max 0.531
_exptl_crystal_size_mid 0.112
_exptl_crystal_size_min 0.043
_refine_diff_density_max 2.25
_refine_diff_density_min -2.66
_refine_ls_abs_structure_details
;
 Flack x determined using 20911 quotients [(I+)-(I-)]/[(I+)+(I-)]
 (Parsons, Flack and Wagner, Acta Cryst. B69 (2013) 249-259).
;
_refine_ls_abs_structure_Flack 0.024(8)
_refine_ls_extinction_method none
_refine_ls_goodness_of_fit_ref 1.057
_refine_ls_hydrogen_treatment undef
_refine_ls_number_parameters 2344
_refine_ls_number_reflns 76750
_refine_ls_number_restraints 84
_refine_ls_R_factor_all 0.0690
_refine_ls_R_factor_gt 0.0539
_refine_ls_shift/su_max 0.009
_refine_ls_structure_factor_coef Fsqd
_refine_ls_weighting_details 'w = 1/[\s^2^(Fo^2^)+(0.0462P)^2^] where P=(Fo^2^+2Fc^2^)/3'
_refine_ls_weighting_scheme calc
_refine_ls_wR_factor_gt 0.1275
_refine_ls_wR_factor_ref 0.1367
_reflns_Friedel_coverage 0.734
_reflns_Friedel_fraction_full 0.769
_reflns_Friedel_fraction_max 0.729
_reflns_number_gt 61111
_reflns_number_total 76750
_reflns_threshold_expression F^2^>2.0\s(F^2^)
_cod_data_source_file c6ra22278a3.cif
_cod_data_source_block 100426
_cod_original_cell_volume 9719.1820
_cod_database_code 7226616
_shelxl_version_number 2014/6
_platon_squeeze_void_probe_radius 1.20

loop_
_space_group_symop_id
_space_group_symop_operation_xyz
1 +X,+Y,+Z

loop_
_atom_site_label
_atom_site_type_symbol
_atom_site_fract_x
_atom_site_fract_y
_atom_site_fract_z
_atom_site_U_iso_or_equiv
_atom_site_adp_type
_atom_site_occupancy
_atom_site_site_symmetry_order
_atom_site_calc_flag
_atom_site_refinement_flags_posn
_atom_site_refinement_flags_occupancy
W1 W 0.73302(8) 0.94375(6) 0.20275(5) 0.0407(3) Uani 1 1 d . .
W2 W 0.60385(7) 0.87840(5) 0.27657(4) 0.0329(2) Uani 1 1 d . .
W3 W 0.89549(7) 0.97630(5) 0.31795(5) 0.0400(3) Uani 1 1 d . .
W4 W 0.91730(8) 0.88678(6) 0.18440(5) 0.0454(3) Uani 1 1 d . .
W5 W 0.62179(7) 0.79653(6) 0.15346(4) 0.0384(3) Uani 1 1 d . .
W6 W 0.76598(7) 0.91104(5) 0.38977(4) 0.0314(2) Uani 1 1 d . .
W7 W 0.80433(8) 0.74183(6) 0.13296(4) 0.0423(3) Uani 1 1 d . .
W8 W 0.65085(6) 0.74863(5) 0.33659(4) 0.0280(2) Uani 1 1 d . .
W9 W 0.93086(6) 0.85304(5) 0.37110(4) 0.0320(2) Uani 1 1 d . .
W10 W 0.95060(7) 0.76505(6) 0.24011(4) 0.0387(3) Uani 1 1 d . .
W11 W 0.67047(7) 0.66864(5) 0.21609(4) 0.0336(2) Uani 1 1 d . .
W12 W 1.11689(7) 0.50987(5) 0.50548(4) 0.0354(3) Uani 1 1 d . .
W13 W 1.02604(7) 0.43267(5) 0.37845(5) 0.0394(3) Uani 1 1 d . .
W14 W 1.20112(6) 0.64499(5) 0.45372(4) 0.0328(2) Uani 1 1 d . .
W15 W 1.08335(6) 0.66554(5) 0.56494(4) 0.0335(2) Uani 1 1 d . .
W16 W 0.91732(7) 0.45159(5) 0.48008(5) 0.0378(3) Uani 1 1 d . .
W17 W 1.10876(7) 0.56769(6) 0.32755(4) 0.0375(3) Uani 1 1 d . .
W18 W 0.88489(6) 0.60562(5) 0.54003(4) 0.0328(2) Uani 1 1 d . .
W19 W 0.89054(7) 0.50764(5) 0.30025(4) 0.0358(3) Uani 1 1 d . .
W20 W 1.07308(6) 0.71001(5) 0.38025(4) 0.0319(2) Uani 1 1 d . .
W21 W 0.95772(6) 0.72860(5) 0.48823(4) 0.0279(2) Uani 1 1 d . .
W22 W 0.78562(7) 0.52725(5) 0.40031(4) 0.0330(2) Uani 1 1 d . .
W23 W 0.36121(7) 1.27221(5) 0.53242(4) 0.0345(2) Uani 1 1 d . .
W24 W 0.25122(6) 1.21297(5) 0.61874(4) 0.0309(2) Uani 1 1 d . .
W25 W 0.53970(7) 1.31067(5) 0.63690(5) 0.0360(2) Uani 1 1 d . .
W26 W 0.54181(7) 1.21543(5) 0.50175(4) 0.0371(3) Uani 1 1 d . .
W27 W 0.25072(7) 1.12423(5) 0.49442(4) 0.0327(2) Uani 1 1 d . .
W28 W 0.42811(6) 1.24969(5) 0.72118(4) 0.0323(2) Uani 1 1 d . .
W29 W 0.43011(7) 1.06902(5) 0.46195(4) 0.0329(2) Uani 1 1 d . .
W30 W 0.31148(6) 1.08710(5) 0.67828(4) 0.0297(2) Uani 1 1 d . .
W31 W 0.59107(6) 1.19258(5) 0.69240(4) 0.0337(2) Uani 1 1 d . .
W32 W 0.59203(7) 1.09878(5) 0.55992(4) 0.0342(2) Uani 1 1 d . .
W33 W 0.31415(6) 1.00089(5) 0.55624(4) 0.0292(2) Uani 1 1 d . .
W34 W 0.76965(6) 0.83621(5) 0.82613(4) 0.0327(2) Uani 1 1 d . .
W35 W 0.67731(6) 0.76513(5) 0.69787(4) 0.0301(2) Uani 1 1 d . .
W36 W 0.85876(6) 0.97437(5) 0.77963(4) 0.0325(2) Uani 1 1 d . .
W37 W 0.74098(6) 0.99131(5) 0.89103(4) 0.0348(3) Uani 1 1 d . .
W38 W 0.56865(6) 0.78110(5) 0.79958(4) 0.0321(2) Uani 1 1 d . .
W39 W 0.76760(6) 0.90163(5) 0.65247(4) 0.0303(2) Uani 1 1 d . .
W40 W 0.54307(6) 0.93574(5) 0.86509(4) 0.0317(2) Uani 1 1 d . .
W41 W 0.54903(6) 0.84778(5) 0.62368(4) 0.0272(2) Uani 1 1 d . .
W42 W 0.73365(6) 1.04324(5) 0.70838(4) 0.0327(2) Uani 1 1 d . .
W43 W 0.61975(6) 1.06145(5) 0.81743(4) 0.0313(2) Uani 1 1 d . .
W44 W 0.44216(6) 0.86344(5) 0.72442(4) 0.0272(2) Uani 1 1 d . .
W45 W 0.41753(8) 0.14878(6) 1.17265(5) 0.0477(3) Uani 1 1 d . .
W46 W 0.32943(8) 0.08118(6) 1.04327(5) 0.0441(3) Uani 1 1 d . .
W47 W 0.52204(8) 0.28361(7) 1.12887(5) 0.0513(3) Uani 1 1 d . .
W48 W 0.39924(9) 0.30748(7) 1.23614(5) 0.0534(4) Uani 1 1 d . .
W49 W 0.21645(7) 0.10336(5) 1.14265(4) 0.0396(3) Uani 1 1 d . .
W50 W 0.43336(8) 0.21484(6) 0.99993(5) 0.0466(3) Uani 1 1 d . .
W51 W 0.20081(8) 0.26159(6) 1.20665(4) 0.0430(3) Uani 1 1 d . .
W52 W 0.21432(7) 0.17007(5) 0.96694(4) 0.0372(3) Uani 1 1 d . .
W53 W 0.41052(8) 0.36032(6) 1.05546(5) 0.0465(3) Uani 1 1 d . .
W54 W 0.29108(8) 0.38454(6) 1.16097(4) 0.0434(3) Uani 1 1 d . .
W55 W 0.10387(7) 0.19172(5) 1.06454(4) 0.0358(3) Uani 1 1 d . .
W56 W 0.09671(11) 0.61651(6) 0.87616(5) 0.0615(4) Uani 1 1 d . .
W57 W -0.03278(11) 0.56165(7) 0.95511(5) 0.0618(4) Uani 1 1 d . .
W58 W 0.26284(11) 0.64234(7) 0.98704(5) 0.0672(5) Uani 1 1 d . .
W59 W 0.26986(9) 0.54651(6) 0.85245(5) 0.0530(3) Uani 1 1 d . .
W60 W -0.02715(9) 0.47395(6) 0.83125(5) 0.0505(3) Uani 1 1 d . .
W61 W 0.13234(11) 0.58766(7) 1.06384(5) 0.0629(4) Uani 1 1 d . .
W62 W 0.14543(8) 0.40639(6) 0.80651(4) 0.0433(3) Uani 1 1 d . .
W63 W 0.00389(9) 0.42976(6) 1.01630(5) 0.0491(3) Uani 1 1 d . .
W64 W 0.28797(10) 0.51787(6) 1.04168(5) 0.0539(4) Uani 1 1 d . .
W65 W 0.29500(8) 0.42415(6) 0.91002(4) 0.0444(3) Uani 1 1 d . .
W66 W 0.00969(8) 0.34437(6) 0.89418(4) 0.0405(3) Uani 1 1 d . .
Eu1 Eu 0.83407(8) 0.67044(6) 0.33529(5) 0.0283(3) Uani 1 1 d . .
Eu2 Eu 0.49551(8) 1.01003(6) 0.66578(5) 0.0285(3) Uani 1 1 d . .
Eu3 Eu 0.17544(9) 0.33835(7) 1.00799(5) 0.0375(3) Uani 1 1 d . .
K1 K 0.4828(7) 0.6526(5) 0.3885(5) 0.108(4) Uani 1 1 d . .
K2 K -0.0381(7) 0.2103(6) 0.9508(5) 0.126(4) Uani 1 1 d . .
K3 K 0.1376(7) 0.9883(5) 0.7280(5) 0.117(4) Uani 1 1 d . .
K4 K 0.1832(9) 0.8105(6) 0.5258(6) 0.077(4) Uani 0.6 1 d . P
P1 P 0.7775(4) 0.8216(3) 0.2611(2) 0.0287(13) Uani 1 1 d . .
P2 P 0.9915(4) 0.5815(3) 0.4310(3) 0.0287(14) Uani 1 1 d . .
P3 P 0.4201(4) 1.1550(3) 0.5914(3) 0.0297(14) Uani 1 1 d . .
P4 P 0.6484(4) 0.9139(3) 0.7551(2) 0.0251(13) Uani 1 1 d . .
P5 P 0.3104(5) 0.2333(4) 1.0996(3) 0.0422(18) Uani 1 1 d . .
P6 P 0.1322(5) 0.4929(4) 0.9346(3) 0.0418(18) Uani 1 1 d . .
O1 O 0.7377(12) 1.0065(9) 0.1771(8) 0.048(5) Uiso 1 1 d . .
O2 O 0.5242(10) 0.9044(8) 0.2963(6) 0.033(4) Uiso 1 1 d . .
O3 O 0.9462(14) 1.0503(11) 0.3326(9) 0.066(6) Uiso 1 1 d . .
O4 O 0.9715(12) 0.9299(9) 0.1498(8) 0.054(5) Uiso 1 1 d . .
O5 O 0.5555(11) 0.7720(9) 0.0963(8) 0.049(5) Uiso 1 1 d . .
O6 O 0.7376(11) 0.9448(9) 0.4483(7) 0.044(5) Uiso 1 1 d . .
O7 O 0.7941(12) 0.6922(9) 0.0699(8) 0.048(5) Uiso 1 1 d . .
O8 O 0.5747(11) 0.7355(8) 0.3731(7) 0.040(4) Uiso 1 1 d . .
O9 O 1.0112(11) 0.8592(8) 0.4176(7) 0.042(5) Uiso 1 1 d . .
O10 O 1.0373(13) 0.7424(10) 0.2428(8) 0.058(6) Uiso 1 1 d . .
O11 O 0.6102(11) 0.6026(9) 0.1756(7) 0.047(5) Uiso 1 1 d . .
O12 O 1.1919(12) 0.4922(9) 0.5465(8) 0.051(5) Uiso 1 1 d . .
O13 O 1.0413(11) 0.3645(8) 0.3428(7) 0.043(5) Uiso 1 1 d . .
O14 O 1.2993(11) 0.6677(9) 0.4762(7) 0.045(5) Uiso 1 1 d . .
O15 O 1.1431(11) 0.7003(9) 0.6258(7) 0.045(5) Uiso 1 1 d . .
O16 O 0.8641(14) 0.3989(10) 0.5040(9) 0.067(6) Uiso 1 1 d . .
O17 O 1.1521(12) 0.5440(9) 0.2706(8) 0.053(5) Uiso 1 1 d . .
O18 O 0.8206(11) 0.6011(8) 0.5856(7) 0.041(4) Uiso 1 1 d . .
O19 O 0.8652(12) 0.4590(9) 0.2397(8) 0.053(5) Uiso 1 1 d . .
O20 O 1.1025(10) 0.7765(8) 0.3611(7) 0.034(4) Uiso 1 1 d . .
O21 O 0.9478(9) 0.8026(7) 0.5093(6) 0.028(4) Uiso 1 1 d . .
O22 O 0.6962(11) 0.4880(8) 0.4030(7) 0.042(5) Uiso 1 1 d . .
O23 O 0.7109(9) 0.8491(7) 0.2342(6) 0.029(4) Uiso 1 1 d . .
O24 O 0.8239(10) 0.8717(8) 0.3143(7) 0.034(4) Uiso 1 1 d . .
O25 O 0.7373(9) 0.7617(7) 0.2742(6) 0.022(3) Uiso 1 1 d . .
O26 O 0.8345(10) 0.8092(8) 0.2213(7) 0.037(4) Uiso 1 1 d . .
O27 O 1.0098(10) 0.5226(8) 0.4435(7) 0.034(4) Uiso 1 1 d . .
O28 O 1.0622(9) 0.6138(7) 0.4090(6) 0.026(4) Uiso 1 1 d . .
O29 O 0.9168(9) 0.5656(7) 0.3897(6) 0.026(4) Uiso 1 1 d . .
O30 O 0.9825(9) 0.6255(7) 0.4834(6) 0.029(4) Uiso 1 1 d . .
O31 O 0.7180(9) 0.7066(7) 0.3590(6) 0.023(3) Uiso 1 1 d . .
O32 O 0.8733(11) 0.7775(8) 0.3639(7) 0.040(4) Uiso 1 1 d . .
O33 O 0.8915(10) 0.7111(8) 0.2643(7) 0.034(4) Uiso 1 1 d . .
O34 O 0.7350(10) 0.6359(8) 0.2547(7) 0.037(4) Uiso 1 1 d . .
O35 O 0.8569(10) 0.5730(8) 0.2884(7) 0.037(4) Uiso 1 1 d . .
O36 O 0.9765(10) 0.6849(8) 0.3508(6) 0.032(4) Uiso 1 1 d . .
O37 O 0.8865(9) 0.6971(7) 0.4316(6) 0.024(3) Uiso 1 1 d . .
O38 O 0.7669(11) 0.5882(8) 0.3721(7) 0.042(5) Uiso 1 1 d . .
O39 O 0.6492(10) 0.9456(8) 0.2446(7) 0.034(4) Uiso 1 1 d . .
O40 O 0.8089(11) 0.9771(8) 0.2685(7) 0.040(4) Uiso 1 1 d . .
O41 O 0.8200(13) 0.9139(10) 0.1760(9) 0.061(6) Uiso 1 1 d . .
O42 O 0.6638(11) 0.8798(9) 0.1466(7) 0.045(5) Uiso 1 1 d . .
O43 O 0.6832(10) 0.9184(7) 0.3365(6) 0.031(4) Uiso 1 1 d . .
O44 O 0.8273(11) 0.9784(9) 0.3728(7) 0.046(5) Uiso 1 1 d . .
O45 O 0.9310(11) 0.9399(9) 0.2541(7) 0.046(5) Uiso 1 1 d . .
O46 O 0.8630(10) 0.8156(8) 0.1227(7) 0.039(4) Uiso 1 1 d . .
O47 O 0.7198(11) 0.7830(9) 0.1260(7) 0.045(5) Uiso 1 1 d . .
O48 O 0.5636(10) 0.8343(8) 0.2027(7) 0.038(4) Uiso 1 1 d . .
O49 O 0.6001(10) 0.8054(8) 0.2970(7) 0.036(4) Uiso 1 1 d . .
O50 O 0.9597(10) 0.9395(8) 0.3575(7) 0.039(4) Uiso 1 1 d . .
O51 O 0.9828(10) 0.8377(8) 0.2055(7) 0.035(4) Uiso 1 1 d . .
O52 O 0.6149(11) 0.7319(9) 0.1832(7) 0.044(5) Uiso 1 1 d . .
O53 O 0.7131(10) 0.8266(7) 0.3774(6) 0.031(4) Uiso 1 1 d . .
O54 O 0.8606(9) 0.8937(7) 0.4168(6) 0.026(3) Uiso 1 1 d . .
O55 O 0.9704(10) 0.8273(8) 0.3059(7) 0.036(4) Uiso 1 1 d . .
O56 O 0.8968(10) 0.7248(8) 0.1647(7) 0.037(4) Uiso 1 1 d . .
O57 O 0.7483(13) 0.6887(10) 0.1688(8) 0.057(6) Uiso 1 1 d . .
O58 O 0.6040(11) 0.6854(9) 0.2705(7) 0.046(5) Uiso 1 1 d . .
O59 O 1.1081(10) 0.4507(8) 0.4427(7) 0.038(4) Uiso 1 1 d . .
O60 O 1.1761(10) 0.5695(8) 0.4736(7) 0.039(4) Uiso 1 1 d . .
O61 O 1.0968(10) 0.5824(8) 0.5490(7) 0.038(4) Uiso 1 1 d . .
O62 O 1.0267(11) 0.4630(8) 0.5168(7) 0.043(5) Uiso 1 1 d . .
O63 O 1.0966(12) 0.4962(9) 0.3562(8) 0.050(5) Uiso 1 1 d . .
O64 O 1.2017(11) 0.5983(8) 0.3824(7) 0.042(5) Uiso 1 1 d . .
O65 O 1.1542(10) 0.6762(8) 0.5166(7) 0.035(4) Uiso 1 1 d . .
O66 O 0.9850(9) 0.6338(7) 0.5860(6) 0.030(4) Uiso 1 1 d . .
O67 O 0.9116(11) 0.5274(8) 0.5288(7) 0.042(4) Uiso 1 1 d . .
O68 O 0.9520(11) 0.4023(9) 0.4227(7) 0.046(5) Uiso 1 1 d . .
O69 O 0.9442(10) 0.4475(8) 0.3378(7) 0.037(4) Uiso 1 1 d . .
O70 O 1.1787(10) 0.7095(8) 0.4251(7) 0.038(4) Uiso 1 1 d . .
O71 O 1.0435(10) 0.7314(7) 0.5517(6) 0.033(4) Uiso 1 1 d . .
O72 O 0.8434(11) 0.4676(9) 0.4337(7) 0.046(5) Uiso 1 1 d . .
O73 O 1.0020(11) 0.5431(8) 0.3009(7) 0.040(4) Uiso 1 1 d . .
O74 O 1.1082(12) 0.6512(9) 0.3270(8) 0.049(5) Uiso 1 1 d . .
O75 O 1.0438(10) 0.7374(8) 0.4508(7) 0.034(4) Uiso 1 1 d . .
O76 O 0.8905(10) 0.6859(8) 0.5331(7) 0.040(4) Uiso 1 1 d . .
O77 O 0.8159(10) 0.5767(8) 0.4748(7) 0.036(4) Uiso 1 1 d . .
O78 O 0.8025(10) 0.4795(8) 0.3328(7) 0.039(4) Uiso 1 1 d . .
O79 O 0.3528(9) 1.3326(7) 0.5049(6) 0.030(4) Uiso 1 1 d . .
O80 O 0.1742(10) 1.2394(8) 0.6436(7) 0.038(4) Uiso 1 1 d . .
O81 O 0.5904(12) 1.3858(9) 0.6429(8) 0.048(5) Uiso 1 1 d . .
O82 O 0.5884(12) 1.2595(9) 0.4637(8) 0.055(5) Uiso 1 1 d . .
O83 O 0.1726(10) 1.0957(8) 0.4436(7) 0.036(4) Uiso 1 1 d . .
O84 O 0.4071(12) 1.2877(9) 0.7801(8) 0.052(5) Uiso 1 1 d . .
O85 O 0.4093(11) 1.0176(8) 0.4009(7) 0.042(4) Uiso 1 1 d . .
O86 O 0.2427(11) 1.0780(8) 0.7227(7) 0.042(5) Uiso 1 1 d . .
O87 O 0.6757(11) 1.2039(9) 0.7346(7) 0.045(5) Uiso 1 1 d . .
O88 O 0.6768(11) 1.0737(8) 0.5527(7) 0.043(5) Uiso 1 1 d . .
O89 O 0.2533(11) 0.9354(9) 0.5180(7) 0.044(5) Uiso 1 1 d . .
O90 O 0.8382(11) 0.8134(9) 0.8643(7) 0.044(5) Uiso 1 1 d . .
O91 O 0.6931(9) 0.6991(7) 0.6586(6) 0.029(4) Uiso 1 1 d . .
O92 O 0.9563(11) 0.9953(8) 0.8023(7) 0.041(4) Uiso 1 1 d . .
O93 O 0.7966(12) 1.0197(9) 0.9509(8) 0.051(5) Uiso 1 1 d . .
O94 O 0.5146(11) 0.7247(8) 0.8224(7) 0.041(4) Uiso 1 1 d . .
O95 O 0.8122(11) 0.8819(9) 0.5988(7) 0.043(5) Uiso 1 1 d . .
O96 O 0.4767(10) 0.9326(8) 0.9100(7) 0.036(4) Uiso 1 1 d . .
O97 O 0.5226(10) 0.7995(8) 0.5603(6) 0.032(4) Uiso 1 1 d . .
O98 O 0.7671(11) 1.1116(9) 0.6903(7) 0.047(5) Uiso 1 1 d . .
O99 O 0.6156(10) 1.1352(8) 0.8415(7) 0.034(4) Uiso 1 1 d . .
O100 O 0.3487(10) 0.8252(8) 0.7231(7) 0.034(4) Uiso 1 1 d . .
O101 O 0.3546(9) 1.1835(7) 0.5691(6) 0.026(3) Uiso 1 1 d . .
O102 O 0.4691(9) 1.2051(7) 0.6389(6) 0.031(4) Uiso 1 1 d . .
O103 O 0.3852(9) 1.0965(7) 0.6098(6) 0.027(4) Uiso 1 1 d . .
O104 O 0.4722(11) 1.1421(8) 0.5459(7) 0.042(5) Uiso 1 1 d . .
O105 O 0.6629(9) 0.8533(7) 0.7675(6) 0.027(4) Uiso 1 1 d . .
O106 O 0.7192(9) 0.9437(7) 0.7322(6) 0.023(3) Uiso 1 1 d . .
O107 O 0.5742(9) 0.9025(7) 0.7171(6) 0.028(4) Uiso 1 1 d . .
O108 O 0.6414(9) 0.9549(7) 0.8073(6) 0.026(4) Uiso 1 1 d . .
O109 O 0.3823(10) 1.0450(7) 0.6961(6) 0.031(4) Uiso 1 1 d . .
O110 O 0.5373(10) 1.1189(8) 0.6933(7) 0.034(4) Uiso 1 1 d . .
O111 O 0.5400(9) 1.0456(7) 0.5906(6) 0.030(4) Uiso 1 1 d . .
O112 O 0.3859(9) 0.9739(7) 0.5937(6) 0.028(4) Uiso 1 1 d . .
O113 O 0.5177(9) 0.9171(7) 0.6147(6) 0.026(3) Uiso 1 1 d . .
O114 O 0.6340(10) 1.0182(8) 0.6788(7) 0.036(4) Uiso 1 1 d . .
O115 O 0.5468(10) 1.0346(8) 0.7606(7) 0.037(4) Uiso 1 1 d . .
O116 O 0.4262(10) 0.9271(8) 0.6981(7) 0.033(4) Uiso 1 1 d . .
O117 O 0.2855(10) 1.2767(8) 0.5813(6) 0.033(4) Uiso 1 1 d . .
O118 O 0.4425(11) 1.3083(9) 0.5931(7) 0.045(5) Uiso 1 1 d . .
O119 O 0.4455(12) 1.2441(9) 0.4987(8) 0.048(5) Uiso 1 1 d . .
O120 O 0.2858(11) 1.2086(8) 0.4810(7) 0.045(5) Uiso 1 1 d . .
O121 O 0.3395(10) 1.2561(8) 0.6730(7) 0.034(4) Uiso 1 1 d . .
O122 O 0.4804(11) 1.3186(8) 0.6978(7) 0.040(4) Uiso 1 1 d . .
O123 O 0.5655(10) 1.2681(8) 0.5690(7) 0.040(4) Uiso 1 1 d . .
O124 O 0.4845(10) 1.1438(8) 0.4475(7) 0.036(4) Uiso 1 1 d . .
O125 O 0.3410(11) 1.1061(8) 0.4615(7) 0.043(5) Uiso 1 1 d . .
O126 O 0.1979(11) 1.1644(8) 0.5490(7) 0.044(5) Uiso 1 1 d . .
O127 O 0.2557(10) 1.1438(7) 0.6431(6) 0.032(4) Uiso 1 1 d . .
O128 O 0.6126(11) 1.2779(8) 0.6727(7) 0.042(5) Uiso 1 1 d . .
O129 O 0.6137(10) 1.1720(8) 0.5212(7) 0.036(4) Uiso 1 1 d . .
O130 O 0.2544(10) 1.0613(7) 0.5260(6) 0.032(4) Uiso 1 1 d . .
O131 O 0.3749(11) 1.1669(9) 0.7149(7) 0.043(5) Uiso 1 1 d . .
O132 O 0.5267(10) 1.2347(8) 0.7418(6) 0.033(4) Uiso 1 1 d . .
O133 O 0.6209(10) 1.1640(8) 0.6231(6) 0.033(4) Uiso 1 1 d . .
O134 O 0.5275(10) 1.0552(8) 0.4885(7) 0.039(4) Uiso 1 1 d . .
O135 O 0.3798(10) 1.0182(8) 0.5032(7) 0.038(4) Uiso 1 1 d . .
O136 O 0.2604(9) 1.0219(7) 0.6162(6) 0.025(3) Uiso 1 1 d . .
O137 O 0.7603(10) 0.7756(8) 0.7588(7) 0.037(4) Uiso 1 1 d . .
O138 O 0.8314(10) 0.8953(7) 0.7958(6) 0.031(4) Uiso 1 1 d . .
O139 O 0.7502(10) 0.9046(8) 0.8723(7) 0.037(4) Uiso 1 1 d . .
O140 O 0.6748(10) 0.7867(8) 0.8389(7) 0.036(4) Uiso 1 1 d . .
O141 O 0.7499(9) 0.8293(7) 0.6764(6) 0.030(4) Uiso 1 1 d . .
O142 O 0.8577(9) 0.9290(7) 0.7072(6) 0.026(3) Uiso 1 1 d . .
O143 O 0.8145(10) 1.0027(8) 0.8426(7) 0.038(4) Uiso 1 1 d . .
O144 O 0.6412(10) 0.9614(8) 0.9117(7) 0.039(4) Uiso 1 1 d . .
O145 O 0.5665(11) 0.8531(8) 0.8495(7) 0.039(4) Uiso 1 1 d . .
O146 O 0.6064(11) 0.7332(9) 0.7423(7) 0.044(5) Uiso 1 1 d . .
O147 O 0.5979(10) 0.7858(8) 0.6575(6) 0.033(4) Uiso 1 1 d . .
O148 O 0.8356(10) 1.0404(8) 0.7534(7) 0.040(4) Uiso 1 1 d . .
O149 O 0.7033(10) 1.0587(8) 0.8770(7) 0.034(4) Uiso 1 1 d . .
O150 O 0.4974(10) 0.7990(8) 0.7509(6) 0.032(4) Uiso 1 1 d . .
O151 O 0.6593(11) 0.8783(9) 0.6233(7) 0.045(5) Uiso 1 1 d . .
O152 O 0.7682(11) 0.9865(8) 0.6537(7) 0.042(5) Uiso 1 1 d . .
O153 O 0.7063(10) 1.0724(8) 0.7808(7) 0.035(4) Uiso 1 1 d . .
O154 O 0.5510(11) 1.0183(9) 0.8602(7) 0.044(5) Uiso 1 1 d . .
O155 O 0.4727(9) 0.9094(7) 0.7993(6) 0.023(3) Uiso 1 1 d . .
O156 O 0.4596(10) 0.8204(8) 0.6560(7) 0.039(4) Uiso 1 1 d . .
O157 O 0.4816(12) 0.1226(9) 1.2127(8) 0.056(6) Uiso 1 1 d . .
O158 O 0.3363(12) 0.0099(9) 1.0046(8) 0.051(5) Uiso 1 1 d . .
O159 O 0.6193(13) 0.2997(10) 1.1510(8) 0.061(6) Uiso 1 1 d . .
O160 O 0.4531(13) 0.3350(10) 1.2998(8) 0.061(6) Uiso 1 1 d . .
O161 O 0.1601(11) 0.0502(8) 1.1672(7) 0.041(4) Uiso 1 1 d . .
O162 O 0.4775(12) 0.1897(9) 0.9453(8) 0.053(5) Uiso 1 1 d . .
O163 O 0.1324(11) 0.2604(8) 1.2480(7) 0.042(5) Uiso 1 1 d . .
O164 O 0.1905(11) 0.1240(9) 0.9030(7) 0.043(5) Uiso 1 1 d . .
O165 O 0.4462(12) 0.4235(9) 1.0383(8) 0.048(5) Uiso 1 1 d . .
O166 O 0.2900(12) 0.4592(9) 1.1845(8) 0.054(5) Uiso 1 1 d . .
O167 O 0.0082(11) 0.1583(8) 1.0637(7) 0.040(4) Uiso 1 1 d . .
O168 O 0.1065(14) 0.6829(11) 0.8498(9) 0.070(7) Uiso 1 1 d . .
O169 O -0.1071(13) 0.5956(10) 0.9767(8) 0.061(6) Uiso 1 1 d . .
O170 O 0.3196(15) 0.7163(12) 0.9981(10) 0.082(8) Uiso 1 1 d . .
O171 O 0.3248(13) 0.5873(10) 0.8181(8) 0.061(6) Uiso 1 1 d . .
O172 O -0.1023(13) 0.4500(10) 0.7780(8) 0.058(6) Uiso 1 1 d . .
O173 O 0.1145(13) 0.6285(10) 1.1238(9) 0.065(6) Uiso 1 1 d . .
O174 O 0.1288(12) 0.3575(10) 0.7445(8) 0.056(6) Uiso 1 1 d . .
O175 O -0.0654(12) 0.4201(10) 1.0573(8) 0.056(6) Uiso 1 1 d . .
O176 O 0.3684(13) 0.5232(10) 1.0873(9) 0.062(6) Uiso 1 1 d . .
O177 O 0.3746(12) 0.3932(9) 0.9096(8) 0.050(5) Uiso 1 1 d . .
O178 O -0.0552(11) 0.2831(8) 0.8580(7) 0.042(5) Uiso 1 1 d . .
O179 O 0.3204(10) 0.1723(8) 1.1119(7) 0.037(4) Uiso 1 1 d . .
O180 O 0.3845(11) 0.2614(8) 1.0813(7) 0.044(5) Uiso 1 1 d . .
O181 O 0.2383(11) 0.2243(9) 1.0576(8) 0.048(5) Uiso 1 1 d . .
O182 O 0.3054(10) 0.2763(8) 1.1534(7) 0.034(4) Uiso 1 1 d . .
O183 O 0.0691(11) 0.5232(8) 0.9111(7) 0.043(5) Uiso 1 1 d . .
O184 O 0.1808(11) 0.5383(9) 0.9834(7) 0.047(5) Uiso 1 1 d . .
O185 O 0.0892(10) 0.4373(8) 0.9501(6) 0.033(4) Uiso 1 1 d . .
O186 O 0.1846(12) 0.4757(9) 0.8972(8) 0.049(5) Uiso 1 1 d . .
O187 O 0.1891(11) 0.2417(8) 0.9568(7) 0.041(4) Uiso 1 1 d . .
O188 O 0.3182(11) 0.3417(8) 1.0226(7) 0.041(4) Uiso 1 1 d . .
O189 O 0.2208(10) 0.3579(8) 1.1029(7) 0.038(4) Uiso 1 1 d . .
O190 O 0.0926(11) 0.2572(8) 1.0391(7) 0.040(4) Uiso 1 1 d . .
O191 O 0.0722(11) 0.3822(9) 1.0373(8) 0.048(5) Uiso 1 1 d . .
O192 O 0.2279(12) 0.4448(9) 1.0363(8) 0.049(5) Uiso 1 1 d . .
O193 O 0.2269(11) 0.3724(8) 0.9358(7) 0.040(4) Uiso 1 1 d . .
O194 O 0.0709(10) 0.3071(8) 0.9333(7) 0.036(4) Uiso 1 1 d . .
O195 O 0.4054(12) 0.0878(9) 1.1071(8) 0.053(5) Uiso 1 1 d . .
O196 O 0.4815(11) 0.2024(9) 1.1452(7) 0.048(5) Uiso 1 1 d . .
O197 O 0.4032(12) 0.2210(9) 1.2173(8) 0.049(5) Uiso 1 1 d . .
O198 O 0.3150(11) 0.1086(9) 1.1845(7) 0.048(5) Uiso 1 1 d . .
O199 O 0.4036(11) 0.1363(9) 1.0254(7) 0.044(5) Uiso 1 1 d . .
O200 O 0.5249(12) 0.2380(9) 1.0588(8) 0.054(5) Uiso 1 1 d . .
O201 O 0.4779(11) 0.3165(9) 1.1905(7) 0.047(5) Uiso 1 1 d . .
O202 O 0.2985(11) 0.2846(8) 1.2569(7) 0.044(5) Uiso 1 1 d . .
O203 O 0.2141(11) 0.1781(9) 1.1906(7) 0.045(5) Uiso 1 1 d . .
O204 O 0.2515(11) 0.0502(9) 1.0840(7) 0.044(5) Uiso 1 1 d . .
O205 O 0.2547(11) 0.1032(9) 1.0024(7) 0.044(5) Uiso 1 1 d . .
O206 O 0.5114(11) 0.3510(9) 1.1012(7) 0.048(5) Uiso 1 1 d . .
O207 O 0.3731(12) 0.3800(10) 1.2232(8) 0.056(6) Uiso 1 1 d . .
O208 O 0.1506(12) 0.1262(9) 1.0946(8) 0.051(5) Uiso 1 1 d . .
O209 O 0.3253(11) 0.1959(9) 0.9703(7) 0.047(5) Uiso 1 1 d . .
O210 O 0.4450(12) 0.2997(9) 1.0023(8) 0.052(5) Uiso 1 1 d . .
O211 O 0.3818(12) 0.3908(9) 1.1248(8) 0.051(5) Uiso 1 1 d . .
O212 O 0.2172(11) 0.3441(9) 1.2015(8) 0.047(5) Uiso 1 1 d . .
O213 O 0.1347(11) 0.2376(8) 1.1370(7) 0.042(5) Uiso 1 1 d . .
O214 O 0.1211(12) 0.1451(9) 0.9982(8) 0.050(5) Uiso 1 1 d . .
O215 O 0.0104(12) 0.6269(9) 0.9198(8) 0.049(5) Uiso 1 1 d . .
O216 O 0.1747(13) 0.6478(10) 0.9424(8) 0.059(6) Uiso 1 1 d . .
O217 O 0.1843(14) 0.5788(10) 0.8465(9) 0.065(6) Uiso 1 1 d . .
O218 O 0.0197(13) 0.5596(10) 0.8250(9) 0.063(6) Uiso 1 1 d . .
O219 O 0.0492(13) 0.6006(10) 1.0139(8) 0.060(6) Uiso 1 1 d . .
O220 O 0.1955(14) 0.6537(10) 1.0443(9) 0.065(6) Uiso 1 1 d . .
O221 O 0.2959(14) 0.6003(11) 0.9219(9) 0.068(6) Uiso 1 1 d . .
O222 O 0.2162(12) 0.4801(9) 0.7963(8) 0.048(5) Uiso 1 1 d . .
O223 O 0.0616(10) 0.4481(8) 0.8022(7) 0.038(4) Uiso 1 1 d . .
O224 O -0.0841(12) 0.5195(9) 0.8849(8) 0.052(5) Uiso 1 1 d . .
O225 O -0.0442(12) 0.4931(9) 0.9784(8) 0.056(6) Uiso 1 1 d . .
O226 O 0.3223(13) 0.6029(10) 1.0279(8) 0.058(6) Uiso 1 1 d . .
O227 O 0.3319(11) 0.4950(8) 0.8737(7) 0.043(5) Uiso 1 1 d . .
O228 O -0.0367(11) 0.4077(9) 0.8617(7) 0.044(5) Uiso 1 1 d . .
O229 O 0.0745(12) 0.5050(10) 1.0551(8) 0.056(6) Uiso 1 1 d . .
O230 O 0.2276(11) 0.5620(9) 1.0884(7) 0.047(5) Uiso 1 1 d . .
O231 O 0.3204(12) 0.4881(9) 0.9742(8) 0.051(5) Uiso 1 1 d . .
O232 O 0.2372(12) 0.3878(9) 0.8379(8) 0.050(5) Uiso 1 1 d . .
O233 O 0.0832(12) 0.3554(10) 0.8479(8) 0.056(6) Uiso 1 1 d . .
O234 O -0.0497(13) 0.3651(10) 0.9522(8) 0.058(6) Uiso 1 1 d . .
O235 O 0.5945(11) 0.6203(9) 0.4318(7) 0.044(5) Uiso 1 1 d . .
O236 O 0.5660(12) 0.6020(9) 0.5120(8) 0.052(5) Uiso 1 1 d . .
O237 O 0.3554(14) 0.8261(11) 0.5135(9) 0.069(7) Uiso 1 1 d . .
O238 O 0.4581(13) 0.7156(10) 0.4650(8) 0.058(6) Uiso 1 1 d . .
O239 O 0.3008(14) 0.8061(11) 0.4261(9) 0.072(7) Uiso 1 1 d . .
O240 O 0.3992(12) 0.5644(9) 0.4094(8) 0.048(5) Uiso 1 1 d . .
O241 O 0.4328(13) 0.5294(10) 0.4793(9) 0.059(6) Uiso 1 1 d . .
O242 O 0.2515(13) 0.9509(10) 0.7607(9) 0.057(6) Uiso 1 1 d . .
O243 O 1.1676(11) 0.6770(8) 0.2346(7) 0.044(5) Uiso 1 1 d . .
O244 O 0.8090(11) 1.0170(8) 0.5561(7) 0.043(5) Uiso 1 1 d . .
O245 O 0.9136(15) 0.9377(11) 0.5303(9) 0.075(7) Uiso 1 1 d . .
O246 O 0.1177(12) 1.0415(9) 0.8084(8) 0.054(5) Uiso 1 1 d . .
O247 O 1.1768(13) 0.9180(10) 0.2178(9) 0.062(6) Uiso 1 1 d . .
O248 O 1.1147(13) 0.9946(10) 0.2432(8) 0.058(6) Uiso 1 1 d . .
O249 O 0.1458(17) 0.9262(13) 0.6402(11) 0.096(9) Uiso 1 1 d . .
O250 O 0.4202(13) 0.0920(10) 1.3075(9) 0.062(6) Uiso 1 1 d . .
O251 O -0.0814(14) 0.2807(11) 1.0749(8) 0.011(5) Uiso 0.5 1 d D P
O252 O 0.0505(13) 0.8996(10) 0.7398(9) 0.063(6) Uiso 1 1 d . .
O253 O 0.086(2) 1.0464(17) 0.5834(15) 0.047(10) Uiso 0.5 1 d . P
O254 O 1.0304(19) 0.9708(15) 0.0688(13) 0.032(8) Uiso 0.5 1 d . P
O255 O 0.909(3) 0.971(2) 0.0483(17) 0.066(13) Uiso 0.5 1 d . P
O256 O 0.4392(15) 0.6146(11) 0.7168(9) 0.075(7) Uiso 1 1 d . .
O257 O 0.3252(18) 0.6396(13) 0.7408(12) 0.101(9) Uiso 1 1 d . .
O258 O 0.4533(16) 1.5040(12) 0.6127(11) 0.090(8) Uiso 1 1 d . .
O259 O 0.4943(15) 1.4883(11) 0.6897(9) 0.071(7) Uiso 1 1 d . .
O260 O 0.2271(16) 0.9236(12) 0.8350(10) 0.082(8) Uiso 1 1 d . .
O261 O 0.0918(14) 0.8575(11) 0.8087(9) 0.069(7) Uiso 1 1 d . .
O262 O 0.0427(14) 0.1722(11) 0.8687(10) 0.073(7) Uiso 1 1 d . .
O263 O 0.4996(17) 0.6170(13) 0.8939(11) 0.093(9) Uiso 1 1 d . .
O264 O 0.5389(19) 0.5301(14) 0.9000(12) 0.107(10) Uiso 1 1 d . .
O265 O 0.3053(15) 0.0210(11) 1.2857(10) 0.076(7) Uiso 1 1 d . .
O266 O 0.7463(17) 0.1960(13) 1.0907(11) 0.090(8) Uiso 1 1 d . .
O267 O 0.7339(12) 0.1615(9) 1.1632(8) 0.049(5) Uiso 1 1 d . .
O268 O 0.5100(18) 0.5736(14) 0.3059(11) 0.103(10) Uiso 1 1 d . .
O269 O 0.824(3) 0.576(2) 0.177(2) 0.060(13) Uiso 0.5 1 d . P
O270 O 0.6580(15) 0.1160(11) 1.2293(10) 0.012(5) Uiso 0.5 1 d . P
O271 O -0.0302(14) 0.1553(11) 0.7821(9) 0.070(7) Uiso 1 1 d . .
O272 O 0.8284(19) 0.3146(15) 0.5537(12) 0.113(10) Uiso 1 1 d . .
O273 O 0.0375(19) 0.9434(15) 0.5922(13) 0.034(8) Uiso 0.5 1 d . P
O274 O 1.0121(13) 0.2357(10) 0.3253(9) 0.063(6) Uiso 1 1 d . .
O275 O 0.911(2) 0.3886(13) 0.6193(14) 0.046(9) Uiso 0.5 1 d D P
O276 O 0.7640(16) 1.2200(12) 0.8371(11) 0.090(8) Uiso 1 1 d . .
O277 O -0.1198(13) 0.2374(10) 1.1383(9) 0.009(5) Uiso 0.5 1 d D P
O278 O 0.7684(16) 0.1237(12) 1.2743(10) 0.017(6) Uiso 0.5 1 d . P
O279 O 0.284(3) 0.871(2) 0.6265(18) 0.070(13) Uiso 0.5 1 d . P
O280 O 0.018(2) 0.9992(16) 0.6785(14) 0.041(9) Uiso 0.5 1 d . P
O281 O 0.7173(19) 0.3740(15) 0.5491(12) 0.117(11) Uiso 1 1 d . .
O282 O 0.0912(19) 0.9017(15) 0.5184(12) 0.030(8) Uiso 0.5 1 d . P
O283 O 0.5602(14) 1.5951(11) 0.6165(9) 0.073(7) Uiso 1 1 d . .
O284 O 0.8556(15) 1.1450(11) 0.8501(10) 0.078(7) Uiso 1 1 d . .
O285 O 0.7953(18) 0.2423(14) 1.0215(12) 0.108(10) Uiso 1 1 d . .
O286 O 0.7493(17) 1.2612(12) 0.6107(11) 0.092(9) Uiso 1 1 d . .
O287 O 0.857(2) 0.4617(19) 0.6511(17) 0.068(13) Uiso 0.5 1 d D P
O288 O 0.9142(18) 0.2487(13) 0.2654(11) 0.099(9) Uiso 1 1 d . .
O289 O 0.7513(19) 1.2945(14) 0.4213(12) 0.115(11) Uiso 1 1 d . .
O290 O 0.378(3) 0.663(3) 0.333(2) 0.091(17) Uiso 0.5 1 d . P
O291 O -0.033(4) 1.155(3) 0.622(3) 0.14(3) Uiso 0.5 1 d . P
O292 O 0.8346(19) 0.2660(14) 0.9521(12) 0.114(11) Uiso 1 1 d . .
O293 O -0.0473(19) 1.2652(14) 0.5312(12) 0.108(10) Uiso 1 1 d . .
O294 O 0.033(2) 1.3623(18) 0.5968(15) 0.153(14) Uiso 1 1 d . .
O295 O 0.0169(18) 1.1523(13) 0.5964(12) 0.024(7) Uiso 0.5 1 d . P
O296 O 0.491(3) 0.323(2) 0.8989(19) 0.075(14) Uiso 0.5 1 d . P
O297 O 0.8374(17) 1.2679(13) 0.3799(11) 0.099(9) Uiso 1 1 d . .
O298 O 0.857(3) 0.598(2) 0.184(2) 0.072(16) Uiso 0.5 1 d . P
O299 O 0.111(2) 0.8619(19) 0.5114(15) 0.049(10) Uiso 0.5 1 d . P
N1 N 0.7373(13) 0.6916(10) 0.4694(9) 0.042(6) Uiso 1 1 d . .
N2 N 0.4675(14) 0.9166(11) 0.5037(9) 0.046(6) Uiso 1 1 d . .
N3 N 0.3687(13) 1.3916(10) 0.6839(9) 0.042(6) Uiso 1 1 d D .
N4 N 0.0584(16) 0.3440(12) 1.1312(10) 0.005(6) Uiso 0.5 1 d D P
N5 N 0.2601(16) 0.4823(11) 0.3757(10) 0.055(7) Uiso 1 1 d D .
N6 N 0.3954(14) 1.0233(11) 0.8034(9) 0.044(6) Uiso 1 1 d . .
N7 N 0.506(2) 0.5261(13) 0.9970(12) 0.098(11) Uiso 1 1 d D .
N8 N 1.1567(17) 0.8691(13) 0.3020(11) 0.067(8) Uiso 1 1 d . .
N9 N 1.0885(19) 1.0128(15) -0.0093(12) 0.016(7) Uiso 0.5 1 d D P
N10 N 0.4423(16) 0.6913(12) 0.6469(10) 0.059(7) Uiso 1 1 d . .
N11 N -0.0853(14) 0.8159(9) 0.7096(9) 0.045(6) Uiso 1 1 d D .
N12 N 0.1627(12) 0.2508(10) 0.8516(8) 0.035(5) Uiso 1 1 d . .
N13 N 0.7120(15) 0.0586(13) 1.3427(10) 0.010(6) Uiso 0.5 1 d D P
N14 N 0.3652(14) 0.1815(11) 1.3759(9) 0.045(6) Uiso 1 1 d . .
N15 N 0.591(2) 0.1270(14) 1.0388(14) 0.088(10) Uiso 1 1 d D .
N16 N 0.9928(14) 0.5572(11) 0.6617(10) 0.007(6) Uiso 0.5 1 d D P
N17 N 0.0710(15) 1.2168(11) 0.5076(10) 0.057(7) Uiso 1 1 d D .
N18 N 0.8836(14) 0.1334(13) 0.2083(11) 0.073(8) Uiso 1 1 d D .
C1 C 0.6120(14) 0.6310(11) 0.4802(9) 0.029(5) Uiso 1 1 d . .
C2 C 0.6864(14) 0.6725(11) 0.5093(9) 0.028(5) Uiso 1 1 d . .
C3 C 0.6683(17) 0.7325(13) 0.5435(11) 0.046(7) Uiso 1 1 d . .
C4 C 0.6800(17) 0.7806(13) 0.5036(11) 0.048(7) Uiso 1 1 d . .
C5 C 0.7494(15) 0.7614(12) 0.4831(10) 0.036(6) Uiso 1 1 d . .
C6 C 0.356(2) 0.8379(17) 0.4679(15) 0.072(10) Uiso 1 1 d . .
C7 C 0.4103(16) 0.8813(13) 0.4525(11) 0.041(6) Uiso 1 1 d . .
C8 C 0.4587(17) 0.8578(14) 0.4110(13) 0.057(8) Uiso 1 1 d D .
C9 C 1.1164(16) 0.9228(13) 0.3005(11) 0.042(7) Uiso 1 1 d . .
C10 C 0.5539(18) 0.9087(14) 0.4859(11) 0.052(8) Uiso 1 1 d D .
C11 C 0.3872(15) 0.5306(12) 0.4380(10) 0.035(6) Uiso 1 1 d . .
C12 C 0.2384(18) 1.406(2) 0.6636(16) 0.114(16) Uiso 1 1 d D .
C13 C 0.083(3) 1.2824(15) 0.5323(17) 0.116(17) Uiso 1 1 d D .
C14 C 0.5413(18) 0.8950(16) 0.4289(12) 0.073(10) Uiso 1 1 d D .
C15 C 0.573(4) 0.0267(16) 1.0253(16) 0.16(3) Uiso 1 1 d D .
C16 C -0.099(2) 0.7524(11) 0.6740(10) 0.067(10) Uiso 1 1 d D .
C17 C 1.1442(17) 0.9454(13) 0.2459(12) 0.046(7) Uiso 1 1 d . .
C18 C 1.1519(17) 0.9724(13) 0.3526(11) 0.046(7) Uiso 1 1 d . .
C19 C 1.190(2) 0.9371(18) 0.3875(15) 0.076(11) Uiso 1 1 d . .
C20 C 1.227(2) 0.8937(17) 0.3517(15) 0.074(10) Uiso 1 1 d . .
C21 C 0.977(2) 0.9808(18) 0.0430(16) 0.018(8) Uiso 0.5 1 d . P
C22 C 1.013(2) 1.0084(18) -0.0026(14) 0.018(9) Uiso 0.5 1 d D P
C23 C 0.958(2) 0.961(2) -0.0522(17) 0.029(11) Uiso 0.5 1 d D P
C24 C 1.003(2) 0.113(5) 0.1805(17) 0.01(2) Uiso 0.2 1 d D P
C25 C 1.022(2) 0.9415(18) -0.0877(16) 0.035(12) Uiso 0.5 1 d D P
C26 C 0.3146(19) 0.4810(14) 0.4271(12) 0.053(8) Uiso 1 1 d D .
C27 C 0.2462(18) 0.4185(14) 0.3404(11) 0.050(8) Uiso 1 1 d D .
C28 C 0.9250(17) 0.4493(13) 0.6399(16) 0.023(9) Uiso 0.5 1 d D P
C29 C 0.322(2) 0.4185(19) 0.4189(14) 0.089(13) Uiso 1 1 d D .
C30 C 0.381(2) 0.6400(17) 0.7123(15) 0.072(10) Uiso 1 1 d . .
C31 C 0.3666(19) 0.6786(14) 0.6683(12) 0.054(8) Uiso 1 1 d . .
C32 C 0.301(2) 0.6327(15) 0.6146(13) 0.061(9) Uiso 1 1 d . .
C33 C 0.3534(17) 0.6105(13) 0.5716(11) 0.048(7) Uiso 1 1 d . .
C34 C 0.418(2) 0.6712(16) 0.5833(14) 0.066(9) Uiso 1 1 d . .
C35 C 0.450(2) 1.4758(16) 0.6549(14) 0.062(9) Uiso 1 1 d . .
C36 C 0.3699(17) 1.4298(14) 0.6414(12) 0.052(8) Uiso 1 1 d D .
C37 C 0.296(3) 1.4541(19) 0.6453(17) 0.106(15) Uiso 1 1 d D .
C38 C -0.0002(16) 0.3102(13) 1.1614(11) 0.007(7) Uiso 0.5 1 d D P
C39 C 0.283(2) 1.3873(15) 0.7026(12) 0.063(9) Uiso 1 1 d D .
C40 C 0.2727(18) 0.9578(14) 0.8074(12) 0.048(7) Uiso 1 1 d . .
C41 C 0.3423(15) 0.9962(12) 0.8402(10) 0.036(6) Uiso 1 1 d . .
C42 C 0.3305(19) 1.0490(15) 0.8803(13) 0.057(8) Uiso 1 1 d . .
C43 C 0.3373(18) 1.1013(14) 0.8528(12) 0.050(7) Uiso 1 1 d . .
C44 C 0.4116(15) 1.0929(11) 0.8232(10) 0.033(6) Uiso 1 1 d . .
C45 C 0.048(2) 0.8673(17) 0.7686(14) 0.065(10) Uiso 1 1 d . .
C46 C -0.0334(17) 0.8164(12) 0.7597(10) 0.046(7) Uiso 1 1 d D .
C47 C 0.075(2) 0.4154(16) 1.1634(13) 0.012(8) Uiso 0.5 1 d D P
C48 C 0.9454(17) 0.1435(13) 0.2565(13) 0.065(9) Uiso 1 1 d D .
C49 C -0.0129(19) 0.3567(13) 1.2021(12) 0.010(7) Uiso 0.5 1 d D P
C50 C 0.0306(19) 0.1763(14) 0.8196(12) 0.052(8) Uiso 1 1 d . .
C51 C 0.0946(15) 0.2222(12) 0.8056(10) 0.036(6) Uiso 1 1 d . .
C52 C 0.1411(18) 0.1808(14) 0.7606(12) 0.051(8) Uiso 1 1 d . .
C53 C 0.2228(17) 0.2245(13) 0.7723(11) 0.044(7) Uiso 1 1 d . .
C54 C 0.242(2) 0.2414(17) 0.8339(15) 0.072(10) Uiso 1 1 d . .
C55 C 0.505(3) 0.578(2) 0.9167(19) 0.102(15) Uiso 1 1 d . .
C56 C 0.4853(19) 0.5740(14) 0.9682(11) 0.057(8) Uiso 1 1 d D .
C57 C 0.538(3) 0.641(2) 1.008(2) 0.115(17) Uiso 1 1 d . .
C58 C 0.566(3) 0.6180(19) 1.053(2) 0.128(19) Uiso 1 1 d D .
C59 C 0.553(2) 0.5556(18) 1.0527(13) 0.093(13) Uiso 1 1 d D .
C60 C 0.348(2) 0.0784(18) 1.3127(15) 0.078(11) Uiso 1 1 d . .
C61 C 0.3078(19) 0.1233(15) 1.3456(12) 0.055(8) Uiso 1 1 d . .
C62 C 0.2406(19) 0.1413(15) 1.3137(13) 0.058(8) Uiso 1 1 d . .
C63 C 0.239(2) 0.2043(17) 1.3557(14) 0.071(10) Uiso 1 1 d . .
C64 C 0.329(2) 0.2360(16) 1.3728(13) 0.064(9) Uiso 1 1 d . .
C65 C 0.7093(17) 0.1644(13) 1.1191(11) 0.043(7) Uiso 1 1 d . .
C66 C 0.622(3) 0.1221(18) 1.0915(16) 0.093(13) Uiso 1 1 d D .
C67 C 0.612(2) 0.0520(18) 1.0831(14) 0.083(12) Uiso 1 1 d D .
C68 C 0.044(3) 0.4075(17) 1.2091(15) 0.056(17) Uiso 0.5 1 d D P
C69 C 0.562(2) 0.0725(18) 0.9975(14) 0.081(12) Uiso 1 1 d D .
C70 C -0.0710(15) 0.2774(14) 1.1200(9) 0.009(7) Uiso 0.5 1 d D P
C71 C -0.067(3) 0.7116(13) 0.7057(16) 0.126(19) Uiso 1 1 d D .
C72 C 0.263(2) 0.3786(13) 0.3754(14) 0.090(13) Uiso 1 1 d D .
C73 C -0.024(2) 0.7473(18) 0.7501(14) 0.089(13) Uiso 1 1 d D .
C74 C 0.678(2) 0.056(2) 1.3933(12) 0.031(11) Uiso 0.5 1 d D P
C75 C 0.613(3) 0.090(3) 1.3852(17) 0.08(2) Uiso 0.5 1 d D P
C76 C 0.622(2) 0.1230(15) 1.3368(13) 0.019(9) Uiso 0.5 1 d D P
C77 C 0.657(2) 0.0816(17) 1.3056(10) 0.026(10) Uiso 0.5 1 d D P
C78 C 1.0115(14) 0.1154(14) 0.2374(10) 0.055(8) Uiso 1 1 d D .
C79 C 0.9993(16) 0.4867(11) 0.6454(15) 0.031(11) Uiso 0.5 1 d D P
C80 C 0.085(3) 1.234(2) 0.454(2) 0.117(17) Uiso 1 1 d . .
C81 C 0.101(4) 1.290(3) 0.454(3) 0.16(2) Uiso 1 1 d . .
C82 C 0.120(2) 1.3200(16) 0.5045(17) 0.088(13) Uiso 1 1 d D .
C83 C 1.059(2) 0.4817(14) 0.6838(16) 0.033(11) Uiso 0.5 1 d D P
C84 C 0.023(3) 1.297(2) 0.5505(19) 0.105(15) Uiso 1 1 d D .
C85 C 0.695(2) 0.1051(17) 1.2692(13) 0.014(8) Uiso 0.5 1 d D P
C86 C 1.1201(17) 0.5471(15) 0.7000(19) 0.037(12) Uiso 0.5 1 d D P
C87 C 1.0638(19) 0.5959(13) 0.7007(15) 0.028(10) Uiso 0.5 1 d D P
C88 C 0.959(2) 0.2087(13) 0.2800(13) 0.061(9) Uiso 1 1 d D .
C89 C 1.079(3) 0.989(2) -0.0721(14) 0.049(15) Uiso 0.5 1 d D P
C90 C 0.911(2) 0.0927(19) 0.1631(12) 0.107(15) Uiso 1 1 d D .
C91 C 1.003(3) 0.123(4) 0.1838(18) 0.16(4) Uiso 0.8 1 d D P

loop_
_atom_site_aniso_label
_atom_site_aniso_U_11
_atom_site_aniso_U_22
_atom_site_aniso_U_33
_atom_site_aniso_U_23
_atom_site_aniso_U_13
_atom_site_aniso_U_12
W1 0.0540(7) 0.0449(7) 0.0361(6) 0.0251(5) 0.0097(5) 0.0239(6)
W2 0.0420(6) 0.0373(6) 0.0270(5) 0.0124(5) 0.0053(4) 0.0219(5)
W3 0.0477(7) 0.0362(6) 0.0411(6) 0.0198(5) 0.0055(5) 0.0102(5)
W4 0.0508(8) 0.0665(8) 0.0367(6) 0.0344(6) 0.0185(5) 0.0254(6)
W5 0.0532(7) 0.0471(7) 0.0214(5) 0.0121(5) 0.0007(5) 0.0257(6)
W6 0.0436(6) 0.0314(6) 0.0226(5) 0.0074(4) 0.0057(4) 0.0151(5)
W7 0.0603(8) 0.0601(8) 0.0204(5) 0.0174(5) 0.0134(5) 0.0345(6)
W8 0.0341(6) 0.0339(6) 0.0214(5) 0.0119(4) 0.0057(4) 0.0141(4)
W9 0.0378(6) 0.0346(6) 0.0283(5) 0.0147(5) 0.0041(4) 0.0115(5)
W10 0.0443(7) 0.0584(8) 0.0278(6) 0.0226(5) 0.0141(5) 0.0274(6)
W11 0.0481(7) 0.0347(6) 0.0202(5) 0.0058(5) -0.0002(4) 0.0188(5)
W12 0.0405(6) 0.0413(6) 0.0337(6) 0.0207(5) 0.0051(5) 0.0190(5)
W13 0.0509(7) 0.0352(6) 0.0389(6) 0.0115(5) 0.0050(5) 0.0243(5)
W14 0.0345(6) 0.0395(6) 0.0339(6) 0.0176(5) 0.0092(4) 0.0192(5)
W15 0.0363(6) 0.0446(7) 0.0239(5) 0.0121(5) 0.0026(4) 0.0163(5)
W16 0.0418(7) 0.0359(6) 0.0436(7) 0.0225(5) 0.0052(5) 0.0139(5)
W17 0.0482(7) 0.0467(7) 0.0282(5) 0.0136(5) 0.0125(5) 0.0275(5)
W18 0.0376(6) 0.0437(6) 0.0254(5) 0.0176(5) 0.0086(4) 0.0164(5)
W19 0.0509(7) 0.0350(6) 0.0254(5) 0.0053(5) 0.0014(5) 0.0236(5)
W20 0.0356(6) 0.0405(6) 0.0305(5) 0.0196(5) 0.0117(4) 0.0191(5)
W21 0.0323(6) 0.0328(6) 0.0232(5) 0.0100(4) 0.0057(4) 0.0137(4)
W22 0.0391(6) 0.0323(6) 0.0311(6) 0.0131(5) 0.0023(4) 0.0123(5)
W23 0.0437(7) 0.0388(6) 0.0310(6) 0.0191(5) 0.0089(5) 0.0198(5)
W24 0.0358(6) 0.0379(6) 0.0276(5) 0.0143(5) 0.0083(4) 0.0206(5)
W25 0.0384(6) 0.0373(6) 0.0376(6) 0.0145(5) 0.0076(5) 0.0140(5)
W26 0.0420(7) 0.0462(7) 0.0341(6) 0.0214(5) 0.0164(5) 0.0171(5)
W27 0.0393(6) 0.0419(6) 0.0244(5) 0.0152(5) 0.0048(4) 0.0195(5)
W28 0.0403(6) 0.0384(6) 0.0241(5) 0.0100(5) 0.0064(4) 0.0200(5)
W29 0.0434(6) 0.0409(6) 0.0227(5) 0.0139(5) 0.0106(4) 0.0195(5)
W30 0.0372(6) 0.0379(6) 0.0251(5) 0.0165(5) 0.0126(4) 0.0206(5)
W31 0.0364(6) 0.0392(6) 0.0305(6) 0.0115(5) 0.0039(4) 0.0179(5)
W32 0.0377(6) 0.0441(7) 0.0307(6) 0.0165(5) 0.0137(4) 0.0202(5)
W33 0.0336(6) 0.0367(6) 0.0240(5) 0.0134(4) 0.0071(4) 0.0159(4)
W34 0.0358(6) 0.0432(6) 0.0250(5) 0.0136(5) 0.0023(4) 0.0183(5)
W35 0.0344(6) 0.0328(6) 0.0274(5) 0.0092(5) 0.0039(4) 0.0165(4)
W36 0.0291(6) 0.0400(6) 0.0306(6) 0.0081(5) 0.0053(4) 0.0131(5)
W37 0.0360(6) 0.0489(7) 0.0202(5) 0.0040(5) 0.0019(4) 0.0168(5)
W38 0.0382(6) 0.0377(6) 0.0285(5) 0.0172(5) 0.0079(4) 0.0163(5)
W39 0.0340(6) 0.0397(6) 0.0237(5) 0.0106(5) 0.0109(4) 0.0168(5)
W40 0.0359(6) 0.0467(7) 0.0180(5) 0.0104(5) 0.0085(4) 0.0176(5)
W41 0.0329(6) 0.0351(6) 0.0181(5) 0.0074(4) 0.0049(4) 0.0171(4)
W42 0.0335(6) 0.0368(6) 0.0357(6) 0.0149(5) 0.0132(4) 0.0154(5)
W43 0.0359(6) 0.0350(6) 0.0258(5) 0.0050(5) 0.0066(4) 0.0156(5)
W44 0.0297(5) 0.0353(6) 0.0218(5) 0.0099(4) 0.0063(4) 0.0148(4)
W45 0.0596(8) 0.0635(8) 0.0341(6) 0.0219(6) 0.0067(6) 0.0370(7)
W46 0.0616(8) 0.0500(7) 0.0338(6) 0.0154(6) 0.0110(5) 0.0367(6)
W47 0.0587(8) 0.0638(9) 0.0360(7) 0.0157(6) -0.0001(6) 0.0245(7)
W48 0.0793(10) 0.0628(9) 0.0235(6) 0.0113(6) -0.0011(6) 0.0330(7)
W49 0.0584(8) 0.0428(7) 0.0298(6) 0.0180(5) 0.0093(5) 0.0294(6)
W50 0.0557(8) 0.0624(8) 0.0310(6) 0.0145(6) 0.0088(5) 0.0310(6)
W51 0.0738(9) 0.0479(7) 0.0202(5) 0.0150(5) 0.0135(5) 0.0340(6)
W52 0.0549(7) 0.0443(7) 0.0206(5) 0.0092(5) 0.0077(5) 0.0287(6)
W53 0.0635(9) 0.0512(8) 0.0310(6) 0.0163(6) 0.0065(5) 0.0209(6)
W54 0.0697(9) 0.0428(7) 0.0223(5) 0.0091(5) 0.0047(5) 0.0235(6)
W55 0.0548(7) 0.0415(6) 0.0225(5) 0.0137(5) 0.0107(5) 0.0286(5)
W56 0.1171(13) 0.0447(8) 0.0363(7) 0.0194(6) 0.0154(7) 0.0378(8)
W57 0.1129(13) 0.0584(9) 0.0359(7) 0.0203(7) 0.0199(7) 0.0578(9)
W58 0.1224(14) 0.0408(8) 0.0370(7) 0.0079(6) 0.0059(8) 0.0198(8)
W59 0.0856(10) 0.0460(8) 0.0324(6) 0.0177(6) 0.0118(6) 0.0152(7)
W60 0.0817(10) 0.0522(8) 0.0308(6) 0.0195(6) 0.0087(6) 0.0362(7)
W61 0.1178(14) 0.0518(9) 0.0282(6) 0.0063(6) 0.0133(7) 0.0435(9)
W62 0.0704(9) 0.0439(7) 0.0225(5) 0.0129(5) 0.0117(5) 0.0215(6)
W63 0.0811(10) 0.0571(8) 0.0295(6) 0.0212(6) 0.0207(6) 0.0463(7)
W64 0.0909(11) 0.0465(8) 0.0274(6) 0.0090(6) 0.0072(6) 0.0235(7)
W65 0.0662(9) 0.0456(7) 0.0277(6) 0.0140(5) 0.0123(5) 0.0191(6)
W66 0.0597(8) 0.0467(7) 0.0272(6) 0.0167(5) 0.0116(5) 0.0298(6)
Eu1 0.0374(7) 0.0333(7) 0.0199(6) 0.0101(5) 0.0054(5) 0.0168(5)
Eu2 0.0350(7) 0.0367(7) 0.0220(6) 0.0128(5) 0.0084(5) 0.0190(6)
Eu3 0.0587(9) 0.0431(8) 0.0213(6) 0.0140(6) 0.0115(6) 0.0272(7)
K1 0.114(9) 0.102(8) 0.126(9) 0.042(7) 0.033(7) 0.038(7)
K2 0.109(9) 0.146(10) 0.127(9) 0.085(8) -0.018(7) 0.000(8)
K3 0.119(10) 0.105(9) 0.119(9) 0.023(7) 0.028(7) 0.005(7)
K4 0.076(10) 0.065(9) 0.090(10) 0.027(8) 0.021(8) 0.003(7)
P1 0.037(4) 0.035(4) 0.018(3) 0.010(3) 0.004(2) 0.012(3)
P2 0.036(4) 0.033(4) 0.022(3) 0.009(3) 0.006(3) 0.015(3)
P3 0.028(3) 0.039(4) 0.027(3) 0.013(3) 0.004(2) 0.013(3)
P4 0.027(3) 0.035(4) 0.017(3) 0.010(3) 0.003(2) 0.012(3)
P5 0.055(5) 0.044(4) 0.028(4) 0.004(3) 0.001(3) 0.021(4)
P6 0.071(5) 0.039(4) 0.026(4) 0.014(3) 0.012(3) 0.029(4)

loop_
_atom_type_symbol
_atom_type_description
_atom_type_scat_dispersion_real
_atom_type_scat_dispersion_imag
_atom_type_scat_source
O O 0.0106 0.0060
;
International Tables for Crystallography
(Vol. C, Tables 4.2.6.8 and 6.1.1.4)
;
Eu Eu -0.1578 3.6682
;
International Tables for Crystallography
(Vol. C, Tables 4.2.6.8 and 6.1.1.4)
;
P P 0.1023 0.0942
;
International Tables for Crystallography
(Vol. C, Tables 4.2.6.8 and 6.1.1.4)
;
W W -0.8490 6.8722
;
International Tables for Crystallography
(Vol. C, Tables 4.2.6.8 and 6.1.1.4)
;
K K 0.2009 0.2494
;
International Tables for Crystallography
(Vol. C, Tables 4.2.6.8 and 6.1.1.4)
;
Na Na 0.0362 0.0249
;
International Tables for Crystallography
(Vol. C, Tables 4.2.6.8 and 6.1.1.4)
;
N N 0.0061 0.0033
;
International Tables for Crystallography
(Vol. C, Tables 4.2.6.8 and 6.1.1.4)
;
C C 0.0033 0.0016
;
International Tables for Crystallography
(Vol. C, Tables 4.2.6.8 and 6.1.1.4)
;
H H 0.0000 0.0000
;
International Tables for Crystallography
(Vol. C, Table 6.1.1.4)
;

loop_
_geom_angle_atom_site_label_1
_geom_angle_atom_site_label_2
_geom_angle_atom_site_label_3
_geom_angle
_geom_angle_site_symmetry_1
_geom_angle_site_symmetry_3
O1 W1 O41 99.6(9) . .
O1 W1 O39 104.9(8) . .
O41 W1 O39 155.3(8) . .
O1 W1 O42 102.4(9) . .
O41 W1 O42 88.0(9) . .
O39 W1 O42 89.8(8) . .
O1 W1 O40 101.0(8) . .
O41 W1 O40 83.0(8) . .
O39 W1 O40 89.3(7) . .
O42 W1 O40 156.0(8) . .
O1 W1 O23 173.4(8) . .
O41 W1 O23 83.9(8) . .
O39 W1 O23 72.0(6) . .
O42 W1 O23 72.0(7) . .
O40 W1 O23 84.9(6) . .
O2 W2 O49 105.6(8) . .
O2 W2 O43 101.7(7) . .
O49 W2 O43 89.5(7) . .
O2 W2 O48 101.8(8) . .
O49 W2 O48 91.0(7) . .
O43 W2 O48 155.4(7) . .
O2 W2 O39 99.5(7) . .
O49 W2 O39 154.8(7) . .
O43 W2 O39 85.0(7) . .
O48 W2 O39 84.2(7) . .
O2 W2 O23 169.2(7) . .
O49 W2 O23 82.9(7) . .
O43 W2 O23 84.6(6) . .
O48 W2 O23 71.1(6) . .
O39 W2 O23 72.1(6) . .
O3 W3 O50 102.5(9) . .
O3 W3 O40 102.4(9) . .
O50 W3 O40 154.9(8) . .
O3 W3 O45 103.1(10) . .
O50 W3 O45 90.1(8) . .
O40 W3 O45 81.7(8) . .
O3 W3 O44 101.8(9) . .
O50 W3 O44 88.8(8) . .
O40 W3 O44 88.7(8) . .
O45 W3 O44 154.7(8) . .
O3 W3 O24 169.7(9) . .
O50 W3 O24 71.6(7) . .
O40 W3 O24 84.1(7) . .
O45 W3 O24 85.7(7) . .
O44 W3 O24 70.0(7) . .
O4 W4 O51 104.2(9) . .
O4 W4 O45 103.8(9) . .
O51 W4 O45 94.1(8) . .
O4 W4 O41 100.6(10) . .
O51 W4 O41 155.0(9) . .
O45 W4 O41 82.7(9) . .
O4 W4 O46 98.5(8) . .
O51 W4 O46 89.1(7) . .
O45 W4 O46 156.0(8) . .
O41 W4 O46 84.4(8) . .
O4 W4 O26 170.4(8) . .
O51 W4 O26 73.7(7) . .
O45 W4 O26 85.8(7) . .
O41 W4 O26 81.3(8) . .
O46 W4 O26 72.2(6) . .
O5 W5 O52 105.2(9) . .
O5 W5 O48 102.4(8) . .
O52 W5 O48 90.9(8) . .
O5 W5 O42 98.5(9) . .
O52 W5 O42 156.2(8) . .
O48 W5 O42 85.6(8) . .
O5 W5 O47 101.2(8) . .
O52 W5 O47 92.8(8) . .
O48 W5 O47 154.3(8) . .
O42 W5 O47 80.9(8) . .
O5 W5 O23 169.8(8) . .
O52 W5 O23 83.7(7) . .
O48 W5 O23 72.1(7) . .
O42 W5 O23 72.7(7) . .
O47 W5 O23 83.0(7) . .
O6 W6 O44 102.0(9) . .
O6 W6 O54 100.2(8) . .
O44 W6 O54 86.5(8) . .
O6 W6 O53 102.9(8) . .
O44 W6 O53 155.0(8) . .
O54 W6 O53 91.4(7) . .
O6 W6 O43 101.7(8) . .
O44 W6 O43 86.2(8) . .
O54 W6 O43 157.9(7) . .
O53 W6 O43 86.4(7) . .
O6 W6 O24 171.9(7) . .
O44 W6 O24 72.9(7) . .
O54 W6 O24 73.5(6) . .
O53 W6 O24 82.6(6) . .
O43 W6 O24 84.4(6) . .
O7 W7 O56 98.7(8) . .
O7 W7 O57 100.2(9) . .
O56 W7 O57 87.7(8) . .
O7 W7 O46 101.8(8) . .
O56 W7 O46 89.9(8) . .
O57 W7 O46 158.0(8) . .
O7 W7 O47 103.3(8) . .
O56 W7 O47 157.7(8) . .
O57 W7 O47 91.7(9) . .
O46 W7 O47 82.4(8) . .
O7 W7 O26 173.2(8) . .
O56 W7 O26 74.8(7) . .
O57 W7 O26 82.0(8) . .
O46 W7 O26 76.3(7) . .
O47 W7 O26 83.0(7) . .
O8 W8 O31 103.5(8) . .
O8 W8 O53 102.7(8) . .
O31 W8 O53 93.5(7) . .
O8 W8 O58 98.1(8) . .
O31 W8 O58 95.1(7) . .
O53 W8 O58 155.0(7) . .
O8 W8 O49 94.5(8) . .
O31 W8 O49 162.0(7) . .
O53 W8 O49 81.4(7) . .
O58 W8 O49 83.2(7) . .
O8 W8 O25 170.2(7) . .
O31 W8 O25 82.9(6) . .
O53 W8 O25 84.0(6) . .
O58 W8 O25 73.8(7) . .
O49 W8 O25 79.4(6) . .
O8 W8 K1 23.2(6) . .
O31 W8 K1 90.7(5) . .
O53 W8 K1 123.4(5) . .
O58 W8 K1 80.0(6) . .
O49 W8 K1 106.5(5) . .
O25 W8 K1 152.3(4) . .
O9 W9 O32 105.2(8) . .
O9 W9 O55 101.2(8) . .
O32 W9 O55 91.3(8) . .
O9 W9 O54 101.4(7) . .
O32 W9 O54 93.4(7) . .
O55 W9 O54 154.9(7) . .
O9 W9 O50 97.7(8) . .
O32 W9 O50 157.1(8) . .
O55 W9 O50 84.4(7) . .
O54 W9 O50 81.7(7) . .
O9 W9 O24 165.8(7) . .
O32 W9 O24 87.4(7) . .
O55 W9 O24 84.9(7) . .
O54 W9 O24 70.7(6) . .
O50 W9 O24 69.8(6) . .
O10 W10 O33 103.1(9) . .
O10 W10 O55 100.2(9) . .
O33 W10 O55 94.3(8) . .
O10 W10 O56 103.5(9) . .
O33 W10 O56 91.0(7) . .
O55 W10 O56 153.9(7) . .
O10 W10 O51 97.3(9) . .
O33 W10 O51 159.4(7) . .
O55 W10 O51 84.9(7) . .
O56 W10 O51 81.2(7) . .
O10 W10 O26 167.6(9) . .
O33 W10 O26 88.3(7) . .
O55 W10 O26 83.4(7) . .
O56 W10 O26 71.2(6) . .
O51 W10 O26 71.1(6) . .
O11 W11 O34 100.4(8) . .
O11 W11 O58 98.7(9) . .
O34 W11 O58 95.6(8) . .
O11 W11 O57 100.8(9) . .
O34 W11 O57 93.5(8) . .
O58 W11 O57 156.6(8) . .
O11 W11 O52 96.1(8) . .
O34 W11 O52 163.6(7) . .
O58 W11 O52 82.5(7) . .
O57 W11 O52 82.7(8) . .
O11 W11 O25 172.6(7) . .
O34 W11 O25 84.0(7) . .
O58 W11 O25 74.7(7) . .
O57 W11 O25 84.8(7) . .
O52 W11 O25 79.8(6) . .
O12 W12 O62 104.2(9) . .
O12 W12 O59 101.6(8) . .
O62 W12 O59 86.4(8) . .
O12 W12 O61 103.1(8) . .
O62 W12 O61 91.6(8) . .
O59 W12 O61 154.9(7) . .
O12 W12 O60 101.7(9) . .
O62 W12 O60 154.0(8) . .
O59 W12 O60 89.0(8) . .
O61 W12 O60 81.9(7) . .
O12 W12 O27 173.8(8) . .
O62 W12 O27 73.0(7) . .
O59 W12 O27 72.8(7) . .
O61 W12 O27 82.7(7) . .
O60 W12 O27 81.3(7) . .
O13 W13 O69 104.2(8) . .
O13 W13 O63 104.9(9) . .
O69 W13 O63 89.2(8) . .
O13 W13 O68 100.4(8) . .
O69 W13 O68 88.2(8) . .
O63 W13 O68 154.5(8) . .
O13 W13 O59 101.3(8) . .
O69 W13 O59 154.4(7) . .
O63 W13 O59 85.0(8) . .
O68 W13 O59 86.4(8) . .
O13 W13 O27 169.6(7) . .
O69 W13 O27 84.0(7) . .
O63 W13 O27 81.2(7) . .
O68 W13 O27 73.3(7) . .
O59 W13 O27 70.5(6) . .
O14 W14 O70 103.0(8) . .
O14 W14 O60 102.0(8) . .
O70 W14 O60 154.9(8) . .
O14 W14 O64 100.2(8) . .
O70 W14 O64 89.1(8) . .
O60 W14 O64 87.8(8) . .
O14 W14 O65 103.4(8) . .
O70 W14 O65 89.3(7) . .
O60 W14 O65 83.5(7) . .
O64 W14 O65 156.0(7) . .
O14 W14 O28 172.2(7) . .
O70 W14 O28 72.6(6) . .
O60 W14 O28 82.7(6) . .
O64 W14 O28 73.6(7) . .
O65 W14 O28 83.1(6) . .
O14 W14 K4 87.3(7) . 1_655
O70 W14 K4 50.0(6) . 1_655
O60 W14 K4 130.3(6) . 1_655
O64 W14 K4 138.9(6) . 1_655
O65 W14 K4 47.1(5) . 1_655
O28 W14 K4 94.3(4) . 1_655
O15 W15 O71 100.0(8) . .
O15 W15 O65 101.6(8) . .
O71 W15 O65 90.3(7) . .
O15 W15 O61 105.0(8) . .
O71 W15 O61 154.9(7) . .
O65 W15 O61 83.8(7) . .
O15 W15 O66 102.7(8) . .
O71 W15 O66 88.8(7) . .
O65 W15 O66 155.4(7) . .
O61 W15 O66 86.6(7) . .
O15 W15 O30 170.8(7) . .
O71 W15 O30 73.0(6) . .
O65 W15 O30 84.7(6) . .
O61 W15 O30 82.2(6) . .
O66 W15 O30 71.6(6) . .
O15 W15 K4 82.9(7) . 1_655
O71 W15 K4 49.8(6) . 1_655
O65 W15 K4 49.0(6) . 1_655
O61 W15 K4 132.5(6) . 1_655
O66 W15 K4 138.3(5) . 1_655
O30 W15 K4 96.5(4) . 1_655
O16 W16 O72 101.3(10) . .
O16 W16 O68 101.6(10) . .
O72 W16 O68 90.4(8) . .
O16 W16 O67 102.4(10) . .
O72 W16 O67 87.2(8) . .
O68 W16 O67 155.9(8) . .
O16 W16 O62 105.3(10) . .
O72 W16 O62 153.3(8) . .
O68 W16 O62 84.0(8) . .
O67 W16 O62 87.5(8) . .
O16 W16 O27 172.8(9) . .
O72 W16 O27 84.0(7) . .
O68 W16 O27 73.2(7) . .
O67 W16 O27 82.7(7) . .
O62 W16 O27 69.4(7) . .
O17 W17 O73 102.6(9) . .
O17 W17 O74 101.8(9) . .
O73 W17 O74 91.7(8) . .
O17 W17 O63 101.9(9) . .
O73 W17 O63 86.8(8) . .
O74 W17 O63 156.0(8) . .
O17 W17 O64 100.8(9) . .
O73 W17 O64 156.3(8) . .
O74 W17 O64 87.8(8) . .
O63 W17 O64 84.2(8) . .
O17 W17 O28 172.1(8) . .
O73 W17 O28 83.1(7) . .
O74 W17 O28 72.3(7) . .
O63 W17 O28 83.7(7) . .
O64 W17 O28 74.1(6) . .
O18 W18 O76 101.3(8) . .
O18 W18 O77 101.6(8) . .
O76 W18 O77 89.5(8) . .
O18 W18 O67 102.5(8) . .
O76 W18 O67 156.1(8) . .
O77 W18 O67 88.0(8) . .
O18 W18 O66 101.9(8) . .
O76 W18 O66 88.2(7) . .
O77 W18 O66 156.4(7) . .
O67 W18 O66 84.6(7) . .
O18 W18 O30 172.4(7) . .
O76 W18 O30 73.1(7) . .
O77 W18 O30 83.6(6) . .
O67 W18 O30 83.0(7) . .
O66 W18 O30 73.2(6) . .
O19 W19 O35 101.5(9) . .
O19 W19 O78 99.7(9) . .
O35 W19 O78 94.3(8) . .
O19 W19 O73 102.3(9) . .
O35 W19 O73 94.8(8) . .
O78 W19 O73 153.9(7) . .
O19 W19 O69 95.9(8) . .
O35 W19 O69 162.5(7) . .
O78 W19 O69 84.1(7) . .
O73 W19 O69 79.9(7) . .
O19 W19 O29 172.5(8) . .
O35 W19 O29 82.9(7) . .
O78 W19 O29 73.7(6) . .
O73 W19 O29 83.2(6) . .
O69 W19 O29 79.9(6) . .
O20 W20 O36 103.8(8) . .
O20 W20 O74 101.4(8) . .
O36 W20 O74 92.9(8) . .
O20 W20 O75 104.0(8) . .
O36 W20 O75 92.0(7) . .
O74 W20 O75 152.2(8) . .
O20 W20 O70 98.1(8) . .
O36 W20 O70 158.1(7) . .
O74 W20 O70 82.3(7) . .
O75 W20 O70 83.0(7) . .
O20 W20 O28 167.0(7) . .
O36 W20 O28 87.8(7) . .
O74 W20 O28 71.9(7) . .
O75 W20 O28 81.0(6) . .
O70 W20 O28 70.3(6) . .
O20 W20 K4 83.8(6) . 1_655
O36 W20 K4 134.2(6) . 1_655
O74 W20 K4 130.4(6) . 1_655
O75 W20 K4 43.2(5) . 1_655
O70 W20 K4 48.3(5) . 1_655
O28 W20 K4 92.2(4) . 1_655
O21 W21 O37 105.0(7) . .
O21 W21 O75 102.8(8) . .
O37 W21 O75 95.8(7) . .
O21 W21 O76 101.3(7) . .
O37 W21 O76 91.2(7) . .
O75 W21 O76 152.2(7) . .
O21 W21 O71 96.1(7) . .
O37 W21 O71 158.4(7) . .
O75 W21 O71 83.5(7) . .
O76 W21 O71 80.3(7) . .
O21 W21 O30 164.7(6) . .
O37 W21 O30 88.1(6) . .
O75 W21 O30 83.2(6) . .
O76 W21 O30 70.1(6) . .
O71 W21 O30 70.4(6) . .
O21 W21 K4 81.3(6) . 1_655
O37 W21 K4 139.3(5) . 1_655
O75 W21 K4 44.4(5) . 1_655
O76 W21 K4 127.6(5) . 1_655
O71 W21 K4 47.7(5) . 1_655
O30 W21 K4 93.9(4) . 1_655
O22 W22 O38 103.9(9) . .
O22 W22 O78 99.0(8) . .
O38 W22 O78 92.7(8) . .
O22 W22 O77 100.6(8) . .
O38 W22 O77 96.1(8) . .
O78 W22 O77 155.9(7) . .
O22 W22 O72 93.6(8) . .
O38 W22 O72 162.6(8) . .
O78 W22 O72 84.3(7) . .
O77 W22 O72 80.5(7) . .
O22 W22 O29 169.9(7) . .
O38 W22 O29 83.0(7) . .
O78 W22 O29 73.0(6) . .
O77 W22 O29 85.9(6) . .
O72 W22 O29 79.7(7) . .
O79 W23 O120 98.8(8) . .
O79 W23 O118 103.1(8) . .
O120 W23 O118 157.9(8) . .
O79 W23 O117 101.6(7) . .
O120 W23 O117 90.1(8) . .
O118 W23 O117 87.9(8) . .
O79 W23 O119 100.6(8) . .
O120 W23 O119 89.7(8) . .
O118 W23 O119 83.9(8) . .
O117 W23 O119 157.5(7) . .
O79 W23 O101 172.4(7) . .
O120 W23 O101 75.9(7) . .
O118 W23 O101 82.5(7) . .
O117 W23 O101 73.2(6) . .
O119 W23 O101 84.9(7) . .
O80 W24 O127 105.3(8) . .
O80 W24 O121 102.8(8) . .
O127 W24 O121 88.1(7) . .
O80 W24 O126 99.7(8) . .
O127 W24 O126 91.7(8) . .
O121 W24 O126 156.6(7) . .
O80 W24 O117 99.2(8) . .
O127 W24 O117 155.5(7) . .
O121 W24 O117 85.3(7) . .
O126 W24 O117 85.3(7) . .
O80 W24 O101 169.3(7) . .
O127 W24 O101 84.0(6) . .
O121 W24 O101 82.6(6) . .
O126 W24 O101 74.2(7) . .
O117 W24 O101 71.8(6) . .
O81 W25 O128 102.5(9) . .
O81 W25 O118 101.7(9) . .
O128 W25 O118 155.5(8) . .
O81 W25 O123 101.4(8) . .
O128 W25 O123 88.8(8) . .
O118 W25 O123 83.2(8) . .
O81 W25 O122 103.2(8) . .
O128 W25 O122 91.4(8) . .
O118 W25 O122 86.3(8) . .
O123 W25 O122 154.8(7) . .
O81 W25 O102 173.9(7) . .
O128 W25 O102 74.3(7) . .
O118 W25 O102 81.8(7) . .
O123 W25 O102 83.9(6) . .
O122 W25 O102 71.9(6) . .
O82 W26 O129 104.1(9) . .
O82 W26 O123 102.2(9) . .
O129 W26 O123 90.3(8) . .
O82 W26 O119 97.9(9) . .
O129 W26 O119 157.9(8) . .
O123 W26 O119 83.9(8) . .
O82 W26 O124 101.4(8) . .
O129 W26 O124 90.6(7) . .
O123 W26 O124 155.4(8) . .
O119 W26 O124 86.1(8) . .
O82 W26 O104 172.8(8) . .
O129 W26 O104 74.7(7) . .
O123 W26 O104 84.9(7) . .
O119 W26 O104 83.6(7) . .
O124 W26 O104 71.6(7) . .
O83 W27 O130 104.0(8) . .
O83 W27 O126 99.2(8) . .
O130 W27 O126 92.0(8) . .
O83 W27 O125 104.3(8) . .
O130 W27 O125 88.5(8) . .
O126 W27 O125 155.6(8) . .
O83 W27 O120 99.0(8) . .
O130 W27 O120 156.9(7) . .
O126 W27 O120 85.9(8) . .
O125 W27 O120 84.2(8) . .
O83 W27 O101 169.2(7) . .
O130 W27 O101 84.7(6) . .
O126 W27 O101 73.7(7) . .
O125 W27 O101 82.1(6) . .
O120 W27 O101 72.7(6) . .
O84 W28 O132 102.3(9) . .
O84 W28 O131 102.8(9) . .
O132 W28 O131 93.6(8) . .
O84 W28 O122 99.3(9) . .
O132 W28 O122 88.1(8) . .
O131 W28 O122 156.9(7) . .
O84 W28 O121 99.7(8) . .
O132 W28 O121 157.4(7) . .
O131 W28 O121 86.8(8) . .
O122 W28 O121 83.1(7) . .
O84 W28 O102 173.9(8) . .
O132 W28 O102 75.2(6) . .
O131 W28 O102 82.9(7) . .
O122 W28 O102 75.3(7) . .
O121 W28 O102 82.4(6) . .
O85 W29 O134 100.7(8) . .
O85 W29 O135 99.2(8) . .
O134 W29 O135 89.8(8) . .
O85 W29 O125 101.9(8) . .
O134 W29 O125 157.3(7) . .
O135 W29 O125 87.1(8) . .
O85 W29 O124 104.0(8) . .
O134 W29 O124 88.8(8) . .
O135 W29 O124 156.6(7) . .
O125 W29 O124 85.2(8) . .
O85 W29 O104 174.4(8) . .
O134 W29 O104 74.7(7) . .
O135 W29 O104 84.1(7) . .
O125 W29 O104 82.7(7) . .
O124 W29 O104 73.0(7) . .
O86 W30 O109 104.2(8) . .
O86 W30 O131 100.0(8) . .
O109 W30 O131 95.3(8) . .
O86 W30 O136 100.8(7) . .
O109 W30 O136 92.7(7) . .
O131 W30 O136 155.2(7) . .
O86 W30 O127 93.8(8) . .
O109 W30 O127 161.8(7) . .
O131 W30 O127 78.9(7) . .
O136 W30 O127 86.2(6) . .
O86 W30 O103 171.3(7) . .
O109 W30 O103 82.2(7) . .
O131 W30 O103 85.1(7) . .
O136 W30 O103 72.7(6) . .
O127 W30 O103 80.1(6) . .
O86 W30 K3 28.0(6) . .
O109 W30 K3 94.9(6) . .
O131 W30 K3 127.6(6) . .
O136 W30 K3 74.9(5) . .
O127 W30 K3 102.3(5) . .
O103 W30 K3 147.3(4) . .
O87 W31 O110 105.5(8) . .
O87 W31 O133 102.7(8) . .
O110 W31 O133 93.7(7) . .
O87 W31 O132 100.3(8) . .
O110 W31 O132 91.7(7) . .
O133 W31 O132 154.0(7) . .
O87 W31 O128 97.1(8) . .
O110 W31 O128 157.3(7) . .
O133 W31 O128 83.2(7) . .
O132 W31 O128 82.1(7) . .
O87 W31 O102 165.2(7) . .
O110 W31 O102 86.7(7) . .
O133 W31 O102 84.5(6) . .
O132 W31 O102 70.4(6) . .
O128 W31 O102 70.6(6) . .
O88 W32 O111 103.1(8) . .
O88 W32 O133 103.5(8) . .
O111 W32 O133 95.1(7) . .
O88 W32 O134 100.1(8) . .
O111 W32 O134 91.0(7) . .
O133 W32 O134 153.6(7) . .
O88 W32 O129 98.0(8) . .
O111 W32 O129 158.7(7) . .
O133 W32 O129 83.1(7) . .
O134 W32 O129 82.0(7) . .
O88 W32 O104 164.1(7) . .
O111 W32 O104 89.8(7) . .
O133 W32 O104 84.4(6) . .
O134 W32 O104 69.9(6) . .
O129 W32 O104 68.9(6) . .
O89 W33 O112 104.0(8) . .
O89 W33 O136 103.1(8) . .
O112 W33 O136 93.3(7) . .
O89 W33 O135 97.8(8) . .
O112 W33 O135 94.7(7) . .
O136 W33 O135 155.1(7) . .
O89 W33 O130 95.4(8) . .
O112 W33 O130 160.5(7) . .
O136 W33 O130 83.1(6) . .
O135 W33 O130 81.5(7) . .
O89 W33 O103 173.3(7) . .
O112 W33 O103 81.5(6) . .
O136 W33 O103 72.5(6) . .
O135 W33 O103 85.5(7) . .
O130 W33 O103 79.2(6) . .
O90 W34 O139 103.4(8) . .
O90 W34 O138 103.4(8) . .
O139 W34 O138 85.2(7) . .
O90 W34 O140 100.3(8) . .
O139 W34 O140 89.5(8) . .
O138 W34 O140 156.3(7) . .
O90 W34 O137 99.9(8) . .
O139 W34 O137 156.7(7) . .
O138 W34 O137 88.1(7) . .
O140 W34 O137 87.7(7) . .
O90 W34 O105 171.8(7) . .
O139 W34 O105 82.5(6) . .
O138 W34 O105 82.6(6) . .
O140 W34 O105 73.8(6) . .
O137 W34 O105 74.5(6) . .
O91 W35 O147 104.6(7) . .
O91 W35 O146 102.2(8) . .
O147 W35 O146 92.2(8) . .
O91 W35 O137 98.5(7) . .
O147 W35 O137 156.7(7) . .
O146 W35 O137 85.4(7) . .
O91 W35 O141 101.9(7) . .
O147 W35 O141 86.8(7) . .
O146 W35 O141 155.3(7) . .
O137 W35 O141 85.9(7) . .
O91 W35 O105 170.1(6) . .
O147 W35 O105 84.2(6) . .
O146 W35 O105 72.5(7) . .
O137 W35 O105 73.0(6) . .
O141 W35 O105 82.9(6) . .
O92 W36 O148 104.4(8) . .
O92 W36 O138 102.2(8) . .
O148 W36 O138 153.4(7) . .
O92 W36 O143 102.5(8) . .
O148 W36 O143 89.5(8) . .
O138 W36 O143 84.0(7) . .
O92 W36 O142 100.9(8) . .
O148 W36 O142 89.7(7) . .
O138 W36 O142 86.0(7) . .
O143 W36 O142 156.0(7) . .
O92 W36 O106 171.3(7) . .
O148 W36 O106 71.9(6) . .
O138 W36 O106 81.9(6) . .
O143 W36 O106 85.4(6) . .
O142 W36 O106 71.6(6) . .
O93 W37 O149 103.4(9) . .
O93 W37 O143 103.1(9) . .
O149 W37 O143 89.1(7) . .
O93 W37 O144 100.5(9) . .
O149 W37 O144 88.8(8) . .
O143 W37 O144 156.1(7) . .
O93 W37 O139 103.9(9) . .
O149 W37 O139 152.7(7) . .
O143 W37 O139 84.5(7) . .
O144 W37 O139 86.5(7) . .
O93 W37 O108 171.4(8) . .
O149 W37 O108 71.5(6) . .
O143 W37 O108 84.0(6) . .
O144 W37 O108 72.8(6) . .
O139 W37 O108 81.4(6) . .
O94 W38 O150 104.0(8) . .
O94 W38 O145 103.5(8) . .
O150 W38 O145 90.5(7) . .
O94 W38 O146 100.8(8) . .
O150 W38 O146 89.7(8) . .
O145 W38 O146 154.9(8) . .
O94 W38 O140 100.5(8) . .
O150 W38 O140 155.4(7) . .
O145 W38 O140 86.3(7) . .
O146 W38 O140 83.2(7) . .
O94 W38 O105 171.0(7) . .
O150 W38 O105 83.1(6) . .
O145 W38 O105 81.7(7) . .
O146 W38 O105 73.5(7) . .
O140 W38 O105 72.2(6) . .
O95 W39 O141 102.5(8) . .
O95 W39 O151 103.2(9) . .
O141 W39 O151 85.3(8) . .
O95 W39 O142 99.6(8) . .
O141 W39 O142 86.2(7) . .
O151 W39 O142 156.9(7) . .
O95 W39 O152 100.8(8) . .
O141 W39 O152 156.7(7) . .
O151 W39 O152 91.0(8) . .
O142 W39 O152 88.4(7) . .
O95 W39 O106 171.4(7) . .
O141 W39 O106 83.7(6) . .
O151 W39 O106 83.1(7) . .
O142 W39 O106 74.7(6) . .
O152 W39 O106 73.0(7) . .
O96 W40 O154 99.4(8) . .
O96 W40 O155 100.2(7) . .
O154 W40 O155 89.4(7) . .
O96 W40 O144 101.9(8) . .
O154 W40 O144 88.3(8) . .
O155 W40 O144 157.8(7) . .
O96 W40 O145 104.6(8) . .
O154 W40 O145 156.0(8) . .
O155 W40 O145 86.7(7) . .
O144 W40 O145 86.4(7) . .
O96 W40 O108 172.4(7) . .
O154 W40 O108 73.7(7) . .
O155 W40 O108 83.3(6) . .
O144 W40 O108 74.8(7) . .
O145 W40 O108 82.3(6) . .
O97 W41 O113 102.7(7) . .
O97 W41 O156 100.4(8) . .
O113 W41 O156 93.6(7) . .
O97 W41 O151 100.3(8) . .
O113 W41 O151 96.1(7) . .
O156 W41 O151 154.5(8) . .
O97 W41 O147 95.1(7) . .
O113 W41 O147 162.2(7) . .
O156 W41 O147 84.3(7) . .
O151 W41 O147 79.3(7) . .
O97 W41 O107 171.1(7) . .
O113 W41 O107 82.6(6) . .
O156 W41 O107 71.8(6) . .
O151 W41 O107 86.1(7) . .
O147 W41 O107 79.9(6) . .
O98 W42 O114 105.8(9) . .
O98 W42 O152 99.6(8) . .
O114 W42 O152 93.3(8) . .
O98 W42 O153 102.7(8) . .
O114 W42 O153 92.5(7) . .
O152 W42 O153 154.5(7) . .
O98 W42 O148 97.9(8) . .
O114 W42 O148 156.4(8) . .
O152 W42 O148 83.5(7) . .
O153 W42 O148 81.3(7) . .
O98 W42 O106 166.0(7) . .
O114 W42 O106 85.9(7) . .
O152 W42 O106 71.6(7) . .
O153 W42 O106 84.0(6) . .
O148 W42 O106 70.8(6) . .
O99 W43 O115 105.2(8) . .
O99 W43 O153 100.2(8) . .
O115 W43 O153 96.9(8) . .
O99 W43 O154 101.7(8) . .
O115 W43 O154 91.1(8) . .
O153 W43 O154 153.8(8) . .
O99 W43 O149 95.7(7) . .
O115 W43 O149 158.8(7) . .
O153 W43 O149 82.6(7) . .
O154 W43 O149 81.1(7) . .
O99 W43 O108 164.5(7) . .
O115 W43 O108 89.0(7) . .
O153 W43 O108 83.9(6) . .
O154 W43 O108 71.2(7) . .
O149 W43 O108 69.8(6) . .
O100 W44 O116 101.9(8) . .
O100 W44 O156 98.7(8) . .
O116 W44 O156 91.0(8) . .
O100 W44 O155 102.6(7) . .
O116 W44 O155 96.4(7) . .
O156 W44 O155 155.4(7) . .
O100 W44 O150 96.1(7) . .
O116 W44 O150 161.6(7) . .
O156 W44 O150 82.4(7) . .
O155 W44 O150 83.3(6) . .
O100 W44 O107 171.1(7) . .
O116 W44 O107 82.5(7) . .
O156 W44 O107 73.3(7) . .
O155 W44 O107 84.4(6) . .
O150 W44 O107 79.1(6) . .
O157 W45 O196 103.6(10) . .
O157 W45 O197 103.7(9) . .
O196 W45 O197 83.2(9) . .
O157 W45 O195 100.2(9) . .
O196 W45 O195 89.4(9) . .
O197 W45 O195 156.0(8) . .
O157 W45 O198 103.0(9) . .
O196 W45 O198 153.1(8) . .
O197 W45 O198 87.4(8) . .
O195 W45 O198 89.1(8) . .
O157 W45 O179 172.9(8) . .
O196 W45 O179 80.9(7) . .
O197 W45 O179 82.0(7) . .
O195 W45 O179 74.3(7) . .
O198 W45 O179 72.8(7) . .
O158 W46 O205 102.9(9) . .
O158 W46 O199 104.6(9) . .
O205 W46 O199 89.7(8) . .
O158 W46 O204 97.2(9) . .
O205 W46 O204 90.1(8) . .
O199 W46 O204 157.7(8) . .
O158 W46 O195 100.3(9) . .
O205 W46 O195 156.7(8) . .
O199 W46 O195 86.6(8) . .
O204 W46 O195 84.9(8) . .
O158 W46 O179 169.2(8) . .
O205 W46 O179 84.9(7) . .
O199 W46 O179 82.6(7) . .
O204 W46 O179 75.1(7) . .
O195 W46 O179 71.8(7) . .
O159 W47 O206 101.5(10) . .
O159 W47 O200 97.3(9) . .
O206 W47 O200 89.2(8) . .
O159 W47 O201 104.0(9) . .
O206 W47 O201 90.7(8) . .
O200 W47 O201 158.4(9) . .
O159 W47 O196 104.7(9) . .
O206 W47 O196 153.7(8) . .
O200 W47 O196 86.5(8) . .
O201 W47 O196 84.0(8) . .
O159 W47 O180 170.4(9) . .
O206 W47 O180 73.2(7) . .
O200 W47 O180 74.9(8) . .
O201 W47 O180 84.4(7) . .
O196 W47 O180 80.7(7) . .
O160 W48 O207 100.7(10) . .
O160 W48 O202 97.5(9) . .
O207 W48 O202 90.0(9) . .
O160 W48 O201 103.2(9) . .
O207 W48 O201 88.2(9) . .
O202 W48 O201 159.2(8) . .
O160 W48 O197 104.5(9) . .
O207 W48 O197 154.7(8) . .
O202 W48 O197 88.9(8) . .
O201 W48 O197 84.1(8) . .
O160 W48 O182 170.0(8) . .
O207 W48 O182 73.8(8) . .
O202 W48 O182 74.4(7) . .
O201 W48 O182 85.2(7) . .
O197 W48 O182 81.6(7) . .
O161 W49 O208 106.7(9) . .
O161 W49 O203 102.5(8) . .
O208 W49 O203 86.4(8) . .
O161 W49 O198 98.8(8) . .
O208 W49 O198 154.4(9) . .
O203 W49 O198 85.6(8) . .
O161 W49 O204 101.0(8) . .
O208 W49 O204 90.4(8) . .
O203 W49 O204 156.2(8) . .
O198 W49 O204 87.3(8) . .
O161 W49 O179 169.0(7) . .
O208 W49 O179 83.5(8) . .
O203 W49 O179 82.0(7) . .
O198 W49 O179 71.3(7) . .
O204 W49 O179 74.3(7) . .
O162 W50 O210 101.9(9) . .
O162 W50 O209 102.8(9) . .
O210 W50 O209 93.5(8) . .
O162 W50 O200 101.0(9) . .
O210 W50 O200 87.5(8) . .
O209 W50 O200 155.4(8) . .
O162 W50 O199 101.7(9) . .
O210 W50 O199 156.3(8) . .
O209 W50 O199 83.4(8) . .
O200 W50 O199 85.9(8) . .
O162 W50 O180 172.9(8) . .
O210 W50 O180 73.2(7) . .
O209 W50 O180 82.8(7) . .
O200 W50 O180 74.0(7) . .
O199 W50 O180 83.1(7) . .
O163 W51 O212 100.9(9) . .
O163 W51 O203 103.2(9) . .
O212 W51 O203 155.8(8) . .
O163 W51 O213 101.3(8) . .
O212 W51 O213 89.0(8) . .
O203 W51 O213 84.7(8) . .
O163 W51 O202 102.1(8) . .
O212 W51 O202 87.6(8) . .
O203 W51 O202 89.0(8) . .
O213 W51 O202 156.6(8) . .
O163 W51 O182 173.0(8) . .
O212 W51 O182 73.3(7) . .
O203 W51 O182 82.8(7) . .
O213 W51 O182 82.7(7) . .
O202 W51 O182 74.1(7) . .
O164 W52 O187 101.5(8) . .
O164 W52 O209 99.8(8) . .
O187 W52 O209 96.6(8) . .
O164 W52 O214 102.2(9) . .
O187 W52 O214 94.6(8) . .
O209 W52 O214 152.8(8) . .
O164 W52 O205 95.7(8) . .
O187 W52 O205 162.8(8) . .
O209 W52 O205 79.5(8) . .
O214 W52 O205 82.5(8) . .
O164 W52 O181 173.6(8) . .
O187 W52 O181 82.5(7) . .
O209 W52 O181 84.6(8) . .
O214 W52 O181 72.4(7) . .
O205 W52 O181 80.5(7) . .
O165 W53 O188 101.9(9) . .
O165 W53 O211 102.7(9) . .
O188 W53 O211 94.9(9) . .
O165 W53 O210 100.4(9) . .
O188 W53 O210 92.7(9) . .
O211 W53 O210 153.6(8) . .
O165 W53 O206 99.3(9) . .
O188 W53 O206 158.6(8) . .
O211 W53 O206 83.4(8) . .
O210 W53 O206 80.4(8) . .
O165 W53 O180 168.1(8) . .
O188 W53 O180 88.0(8) . .
O211 W53 O180 82.6(7) . .
O210 W53 O180 72.3(7) . .
O206 W53 O180 70.5(7) . .
O166 W54 O189 106.5(9) . .
O166 W54 O211 101.6(9) . .
O189 W54 O211 96.2(8) . .
O166 W54 O212 101.5(9) . .
O189 W54 O212 90.2(8) . .
O211 W54 O212 153.2(8) . .
O166 W54 O207 95.5(9) . .
O189 W54 O207 157.8(8) . .
O211 W54 O207 82.1(8) . .
O212 W54 O207 82.3(8) . .
O166 W54 O182 163.7(8) . .
O189 W54 O182 88.1(7) . .
O211 W54 O182 83.7(7) . .
O212 W54 O182 70.5(7) . .
O207 W54 O182 69.8(7) . .
O167 W55 O190 100.9(8) . .
O167 W55 O214 99.8(8) . .
O190 W55 O214 94.2(8) . .
O167 W55 O213 102.1(8) . .
O190 W55 O213 94.4(8) . .
O214 W55 O213 154.5(8) . .
O167 W55 O208 95.5(8) . .
O190 W55 O208 163.6(8) . .
O214 W55 O208 82.8(8) . .
O213 W55 O208 82.1(8) . .
O167 W55 O181 171.6(8) . .
O190 W55 O181 83.8(8) . .
O214 W55 O181 72.7(8) . .
O213 W55 O181 84.4(7) . .
O208 W55 O181 80.0(7) . .
O167 W55 K2 65.6(6) . .
O190 W55 K2 48.2(6) . .
O214 W55 K2 70.0(6) . .
O213 W55 K2 131.8(6) . .
O208 W55 K2 142.5(6) . .
O181 W55 K2 114.0(5) . .
O168 W56 O218 102.2(10) . .
O168 W56 O216 100.6(10) . .
O218 W56 O216 157.1(9) . .
O168 W56 O215 101.7(9) . .
O218 W56 O215 86.1(9) . .
O216 W56 O215 89.4(8) . .
O168 W56 O217 100.5(10) . .
O218 W56 O217 91.9(9) . .
O216 W56 O217 83.8(9) . .
O215 W56 O217 157.7(9) . .
O168 W56 O183 174.4(9) . .
O218 W56 O183 74.0(8) . .
O216 W56 O183 83.2(8) . .
O215 W56 O183 74.1(7) . .
O217 W56 O183 83.9(8) . .
O169 W57 O225 104.6(10) . .
O169 W57 O224 98.5(9) . .
O225 W57 O224 93.0(9) . .
O169 W57 O219 99.7(10) . .
O225 W57 O219 89.5(9) . .
O224 W57 O219 160.3(9) . .
O169 W57 O215 95.2(9) . .
O225 W57 O215 160.2(9) . .
O224 W57 O215 84.0(8) . .
O219 W57 O215 87.0(9) . .
O169 W57 O183 169.3(8) . .
O225 W57 O183 84.7(8) . .
O224 W57 O183 75.5(7) . .
O219 W57 O183 85.4(8) . .
O215 W57 O183 75.6(7) . .
O170 W58 O216 101.0(11) . .
O170 W58 O226 104.3(11) . .
O216 W58 O226 154.6(10) . .
O170 W58 O221 101.7(11) . .
O216 W58 O221 86.2(9) . .
O226 W58 O221 90.3(9) . .
O170 W58 O220 101.1(11) . .
O216 W58 O220 84.3(9) . .
O226 W58 O220 89.2(9) . .
O221 W58 O220 156.6(10) . .
O170 W58 O184 172.9(9) . .
O216 W58 O184 82.4(8) . .
O226 W58 O184 72.2(8) . .
O221 W58 O184 84.7(8) . .
O220 W58 O184 72.9(8) . .
O171 W59 O217 98.9(10) . .
O171 W59 O227 104.7(10) . .
O217 W59 O227 156.5(9) . .
O171 W59 O222 99.5(9) . .
O217 W59 O222 87.4(9) . .
O227 W59 O222 88.5(8) . .
O171 W59 O221 100.7(10) . .
O217 W59 O221 85.3(10) . .
O227 W59 O221 90.6(9) . .
O222 W59 O221 159.3(9) . .
O172 W60 O228 102.7(9) . .
O172 W60 O223 104.1(9) . .
O228 W60 O223 87.4(8) . .
O172 W60 O218 101.8(10) . .
O228 W60 O218 155.5(9) . .
O223 W60 O218 87.5(8) . .
O172 W60 O224 98.3(9) . .
O228 W60 O224 92.5(8) . .
O223 W60 O224 157.1(8) . .
O218 W60 O224 83.1(9) . .
O172 W60 O183 170.1(8) . .
O228 W60 O183 83.2(7) . .
O223 W60 O183 84.0(7) . .
O218 W60 O183 72.5(8) . .
O224 W60 O183 73.2(7) . .
O173 W61 O220 97.8(10) . .
O173 W61 O229 105.5(10) . .
O220 W61 O229 156.6(9) . .
O173 W61 O219 101.1(10) . .
O220 W61 O219 84.6(9) . .
O229 W61 O219 88.8(9) . .
O173 W61 O230 100.1(9) . .
O220 W61 O230 89.2(9) . .
O229 W61 O230 88.9(8) . .
O219 W61 O230 158.5(8) . .
O173 W61 O184 170.5(9) . .
O220 W61 O184 75.7(8) . .
O229 W61 O184 81.4(8) . .
O219 W61 O184 85.4(8) . .
O230 W61 O184 73.1(7) . .
O174 W62 O232 101.4(9) . .
O174 W62 O223 101.9(9) . .
O232 W62 O223 156.7(8) . .
O174 W62 O222 102.5(9) . .
O232 W62 O222 85.5(8) . .
O223 W62 O222 88.5(8) . .
O174 W62 O233 101.9(9) . .
O232 W62 O233 88.9(9) . .
O223 W62 O233 87.3(8) . .
O222 W62 O233 155.6(8) . .
O174 W62 O186 173.7(9) . .
O232 W62 O186 72.7(7) . .
O223 W62 O186 84.0(7) . .
O222 W62 O186 75.3(7) . .
O233 W62 O186 80.3(7) . .
O175 W63 O191 101.4(9) . .
O175 W63 O229 102.7(9) . .
O191 W63 O229 92.1(9) . .
O175 W63 O234 99.0(10) . .
O191 W63 O234 93.6(8) . .
O229 W63 O234 156.0(9) . .
O175 W63 O225 97.0(9) . .
O191 W63 O225 161.4(8) . .
O229 W63 O225 80.9(8) . .
O234 W63 O225 86.4(8) . .
O175 W63 O185 173.3(8) . .
O191 W63 O185 81.6(7) . .
O229 W63 O185 83.0(8) . .
O234 W63 O185 74.8(7) . .
O225 W63 O185 80.4(7) . .
O176 W64 O192 105.7(10) . .
O176 W64 O231 103.6(10) . .
O192 W64 O231 90.3(9) . .
O176 W64 O230 98.9(9) . .
O192 W64 O230 94.6(9) . .
O231 W64 O230 154.8(8) . .
O176 W64 O226 95.9(10) . .
O192 W64 O226 158.4(9) . .
O231 W64 O226 85.1(8) . .
O230 W64 O226 81.3(8) . .
O176 W64 O184 165.7(9) . .
O192 W64 O184 87.3(8) . .
O231 W64 O184 82.0(8) . .
O230 W64 O184 73.5(7) . .
O226 W64 O184 71.2(8) . .
O177 W65 O193 103.4(9) . .
O177 W65 O231 103.4(9) . .
O193 W65 O231 95.3(8) . .
O177 W65 O232 102.8(9) . .
O193 W65 O232 89.9(8) . .
O231 W65 O232 151.2(8) . .
O177 W65 O227 99.1(9) . .
O193 W65 O227 157.0(8) . .
O231 W65 O227 84.0(8) . .
O232 W65 O227 80.4(8) . .
O177 W65 O186 170.3(8) . .
O193 W65 O186 84.9(8) . .
O231 W65 O186 80.4(8) . .
O232 W65 O186 71.9(7) . .
O227 W65 O186 72.3(7) . .
O178 W66 O194 99.8(8) . .
O178 W66 O233 101.7(9) . .
O194 W66 O233 92.7(8) . .
O178 W66 O234 97.7(9) . .
O194 W66 O234 92.4(8) . .
O233 W66 O234 158.8(9) . .
O178 W66 O228 96.0(8) . .
O194 W66 O228 164.2(8) . .
O233 W66 O228 83.4(8) . .
O234 W66 O228 86.1(8) . .
O178 W66 O185 172.7(8) . .
O194 W66 O185 84.1(7) . .
O233 W66 O185 84.1(8) . .
O234 W66 O185 75.9(7) . .
O228 W66 O185 80.2(7) . .
O178 W66 K2 61.4(7) . .
O194 W66 K2 47.9(6) . .
O233 W66 K2 125.8(7) . .
O234 W66 K2 71.5(7) . .
O228 W66 K2 144.4(6) . .
O185 W66 K2 118.7(4) . .
O32 Eu1 O35 149.9(6) . .
O32 Eu1 O31 74.2(6) . .
O35 Eu1 O31 134.1(5) . .
O32 Eu1 O36 78.3(6) . .
O35 Eu1 O36 76.4(6) . .
O31 Eu1 O36 148.2(5) . .
O32 Eu1 O34 113.4(6) . .
O35 Eu1 O34 74.3(6) . .
O31 Eu1 O34 73.5(5) . .
O36 Eu1 O34 133.5(6) . .
O32 Eu1 O38 135.3(6) . .
O35 Eu1 O38 70.9(6) . .
O31 Eu1 O38 77.4(6) . .
O36 Eu1 O38 113.2(6) . .
O34 Eu1 O38 90.1(6) . .
O32 Eu1 O33 70.9(6) . .
O35 Eu1 O33 84.9(6) . .
O31 Eu1 O33 114.9(5) . .
O36 Eu1 O33 69.4(6) . .
O34 Eu1 O33 72.7(6) . .
O38 Eu1 O33 153.6(6) . .
O32 Eu1 O37 71.7(6) . .
O35 Eu1 O37 113.0(5) . .
O31 Eu1 O37 87.7(5) . .
O36 Eu1 O37 68.5(5) . .
O34 Eu1 O37 157.5(5) . .
O38 Eu1 O37 73.5(6) . .
O33 Eu1 O37 127.9(5) . .
O113 Eu2 O110 146.6(6) . .
O113 Eu2 O114 73.6(6) . .
O110 Eu2 O114 80.7(6) . .
O113 Eu2 O116 72.7(6) . .
O110 Eu2 O116 138.5(6) . .
O114 Eu2 O116 112.6(6) . .
O113 Eu2 O112 74.8(5) . .
O110 Eu2 O112 114.4(5) . .
O114 Eu2 O112 138.6(6) . .
O116 Eu2 O112 82.2(5) . .
O113 Eu2 O111 80.2(5) . .
O110 Eu2 O111 72.6(6) . .
O114 Eu2 O111 74.8(6) . .
O116 Eu2 O111 147.7(5) . .
O112 Eu2 O111 74.0(5) . .
O113 Eu2 O109 135.4(5) . .
O110 Eu2 O109 75.5(6) . .
O114 Eu2 O109 148.7(6) . .
O116 Eu2 O109 74.9(6) . .
O112 Eu2 O109 71.1(5) . .
O111 Eu2 O109 115.9(5) . .
O113 Eu2 O115 115.6(6) . .
O110 Eu2 O115 73.2(6) . .
O114 Eu2 O115 69.8(6) . .
O116 Eu2 O115 75.3(6) . .
O112 Eu2 O115 150.1(6) . .
O111 Eu2 O115 133.8(6) . .
O109 Eu2 O115 84.0(6) . .
O191 Eu3 O192 74.5(7) . .
O191 Eu3 O193 115.2(6) . .
O192 Eu3 O193 71.7(7) . .
O191 Eu3 O187 136.7(7) . .
O192 Eu3 O187 146.5(7) . .
O193 Eu3 O187 81.3(6) . .
O191 Eu3 O194 74.3(6) . .
O192 Eu3 O194 115.5(6) . .
O193 Eu3 O194 73.2(6) . .
O187 Eu3 O194 73.2(6) . .
O191 Eu3 O189 82.8(6) . .
O192 Eu3 O189 74.4(6) . .
O193 Eu3 O189 134.6(6) . .
O187 Eu3 O189 114.8(6) . .
O194 Eu3 O189 150.6(6) . .
O191 Eu3 O190 75.3(6) . .
O192 Eu3 O190 138.6(6) . .
O193 Eu3 O190 148.3(6) . .
O187 Eu3 O190 72.6(6) . .
O194 Eu3 O190 82.1(6) . .
O189 Eu3 O190 74.3(6) . .
O191 Eu3 O188 146.4(6) . .
O192 Eu3 O188 78.3(6) . .
O193 Eu3 O188 73.3(6) . .
O187 Eu3 O188 75.2(6) . .
O194 Eu3 O188 136.6(6) . .
O189 Eu3 O188 71.0(6) . .
O190 Eu3 O188 115.4(6) . .
O191 Eu3 K2 70.6(5) . .
O192 Eu3 K2 141.7(5) . .
O193 Eu3 K2 109.8(5) . .
O187 Eu3 K2 66.1(5) . .
O194 Eu3 K2 39.3(4) . .
O189 Eu3 K2 115.5(5) . .
O190 Eu3 K2 42.9(4) . .
O188 Eu3 K2 139.8(5) . .
O290 K1 O238 95.6(15) . .
O290 K1 O8 96.4(16) . .
O238 K1 O8 91.1(8) . .
O290 K1 O240 89.3(16) . .
O238 K1 O240 89.2(8) . .
O8 K1 O240 174.2(8) . .
O290 K1 O235 167.0(15) . .
O238 K1 O235 96.7(8) . .
O8 K1 O235 87.7(7) . .
O240 K1 O235 86.5(7) . .
O290 K1 O268 87.0(15) . .
O238 K1 O268 175.2(10) . .
O8 K1 O268 92.6(9) . .
O240 K1 O268 86.8(9) . .
O235 K1 O268 80.5(8) . .
O290 K1 C1 170.4(16) . .
O238 K1 C1 78.7(7) . .
O8 K1 C1 91.4(7) . .
O240 K1 C1 82.9(7) . .
O235 K1 C1 18.2(6) . .
O268 K1 C1 98.1(8) . .
O290 K1 C11 98.5(16) . .
O238 K1 C11 85.0(8) . .
O8 K1 C11 164.8(8) . .
O240 K1 C11 9.8(6) . .
O235 K1 C11 78.2(7) . .
O268 K1 C11 90.6(8) . .
C1 K1 C11 73.5(6) . .
O290 K1 W8 99.4(15) . .
O238 K1 W8 107.1(7) . .
O8 K1 W8 16.7(4) . .
O240 K1 W8 160.6(6) . .
O235 K1 W8 81.2(5) . .
O268 K1 W8 76.4(7) . .
C1 K1 W8 89.7(5) . .
C11 K1 W8 157.2(5) . .
O262 K2 O292 130.7(9) . 1_455
O262 K2 O194 67.6(7) . .
O292 K2 O194 97.8(9) 1_455 .
O262 K2 O190 99.8(7) . .
O292 K2 O190 118.5(9) 1_455 .
O194 K2 O190 68.1(6) . .
O262 K2 O284 67.6(8) . 1_445
O292 K2 O284 75.2(8) 1_455 1_445
O194 K2 O284 110.0(7) . 1_445
O190 K2 O284 166.2(8) . 1_445
O262 K2 O178 67.6(7) . .
O292 K2 O178 66.9(8) 1_455 .
O194 K2 O178 52.3(5) . .
O190 K2 O178 119.7(6) . .
O284 K2 O178 62.1(6) 1_445 .
O262 K2 W66 75.5(6) . .
O292 K2 W66 72.6(7) 1_455 .
O194 K2 W66 29.2(4) . .
O190 K2 W66 93.4(5) . .
O284 K2 W66 89.0(6) 1_445 .
O178 K2 W66 26.9(3) . .
O262 K2 W55 97.7(6) . .
O292 K2 W55 130.7(8) 1_455 .
O194 K2 W55 91.6(5) . .
O190 K2 W55 27.1(4) . .
O284 K2 W55 144.7(6) 1_445 .
O178 K2 W55 143.7(5) . .
W66 K2 W55 119.3(3) . .
O262 K2 Eu3 81.6(6) . .
O292 K2 Eu3 112.1(8) 1_455 .
O194 K2 Eu3 33.0(4) . .
O190 K2 Eu3 35.1(4) . .
O284 K2 Eu3 141.2(6) 1_445 .
O178 K2 Eu3 85.1(4) . .
W66 K2 Eu3 59.89(18) . .
W55 K2 Eu3 59.45(16) . .
O246 K3 O252 88.8(8) . .
O246 K3 O280 95.1(11) . .
O252 K3 O280 81.2(11) . .
O246 K3 O249 174.5(11) . .
O252 K3 O249 86.9(9) . .
O280 K3 O249 80.9(11) . .
O246 K3 O242 97.6(9) . .
O252 K3 O242 90.7(9) . .
O280 K3 O242 164.7(11) . .
O249 K3 O242 85.8(9) . .
O246 K3 O86 90.4(8) . .
O252 K3 O86 172.8(9) . .
O280 K3 O86 106.0(11) . .
O249 K3 O86 94.3(9) . .
O242 K3 O86 82.3(8) . .
O246 K3 C40 79.4(8) . .
O252 K3 C40 87.8(9) . .
O280 K3 C40 167.9(11) . .
O249 K3 C40 103.7(9) . .
O242 K3 C40 18.4(7) . .
O86 K3 C40 85.0(8) . .
O246 K3 C45 82.9(9) . .
O252 K3 C45 13.3(8) . .
O280 K3 C45 93.6(11) . .
O249 K3 C45 93.5(10) . .
O242 K3 C45 79.7(9) . .
O86 K3 C45 159.8(9) . .
C40 K3 C45 75.0(9) . .
O246 K3 W30 109.4(7) . .
O252 K3 W30 159.3(7) . .
O280 K3 W30 106.1(9) . .
O249 K3 W30 75.4(7) . .
O242 K3 W30 77.5(6) . .
O86 K3 W30 19.3(4) . .
C40 K3 W30 86.0(6) . .
C45 K3 W30 155.3(7) . .
O299 K4 O282 9.1(14) . .
O299 K4 O279 108.2(16) . .
O282 K4 O279 99.2(12) . .
O299 K4 O75 69.5(13) . 1_455
O282 K4 O75 78.4(8) . 1_455
O279 K4 O75 159.3(12) . 1_455
O299 K4 O89 63.2(13) . .
O282 K4 O89 57.6(8) . .
O279 K4 O89 73.0(11) . .
O75 K4 O89 120.4(7) 1_455 .
O299 K4 O65 130.3(14) . 1_455
O282 K4 O65 137.4(9) . 1_455
O279 K4 O65 108.1(11) . 1_455
O75 K4 O65 64.5(5) 1_455 1_455
O89 K4 O65 162.0(8) . 1_455
O299 K4 O71 84.8(13) . 1_455
O282 K4 O71 88.7(8) . 1_455
O279 K4 O71 106.5(11) . 1_455
O75 K4 O71 53.1(5) 1_455 1_455
O89 K4 O71 144.9(8) . 1_455
O65 K4 O71 52.8(5) 1_455 1_455
O299 K4 O237 128.6(14) . .
O282 K4 O237 124.6(9) . .
O279 K4 O237 68.8(11) . .
O75 K4 O237 129.5(8) 1_455 .
O89 K4 O237 67.4(6) . .
O65 K4 O237 95.9(7) 1_455 .
O71 K4 O237 146.5(8) 1_455 .
O299 K4 O70 110.1(14) . 1_455
O282 K4 O70 118.4(9) . 1_455
O279 K4 O70 139.7(11) . 1_455
O75 K4 O70 52.9(5) 1_455 1_455
O89 K4 O70 114.2(7) . 1_455
O65 K4 O70 53.0(5) 1_455 1_455
O71 K4 O70 89.2(6) 1_455 1_455
O237 K4 O70 77.7(6) . 1_455
O299 K4 C6 113.3(15) . .
O282 K4 C6 112.0(10) . .
O279 K4 C6 85.3(12) . .
O75 K4 C6 114.8(8) 1_455 .
O89 K4 C6 59.6(8) . .
O65 K4 C6 102.4(8) 1_455 .
O71 K4 C6 154.6(9) 1_455 .
O237 K4 C6 20.4(7) . .
O70 K4 C6 68.3(7) 1_455 .
O299 K4 W15 112.9(13) . 1_455
O282 K4 W15 116.8(8) . 1_455
O279 K4 W15 98.5(10) . 1_455
O75 K4 W15 65.5(4) 1_455 1_455
O89 K4 W15 167.8(6) . 1_455
O65 K4 W15 28.7(4) 1_455 1_455
O71 K4 W15 28.2(3) 1_455 1_455
O237 K4 W15 118.4(6) . 1_455
O70 K4 W15 78.0(4) 1_455 1_455
C6 K4 W15 129.6(7) . 1_455
O299 K4 W14 132.8(13) . 1_455
O282 K4 W14 141.9(8) . 1_455
O279 K4 W14 118.8(10) . 1_455
O75 K4 W14 64.9(4) 1_455 1_455
O89 K4 W14 134.1(6) . 1_455
O65 K4 W14 29.1(4) 1_455 1_455
O71 K4 W14 78.0(4) 1_455 1_455
O237 K4 W14 76.3(5) . 1_455
O70 K4 W14 27.7(3) 1_455 1_455
C6 K4 W14 76.6(7) . 1_455
W15 K4 W14 57.5(2) 1_455 1_455
O26 P1 O25 111.1(10) . .
O26 P1 O23 108.3(9) . .
O25 P1 O23 107.6(9) . .
O26 P1 O24 109.5(10) . .
O25 P1 O24 111.6(9) . .
O23 P1 O24 108.7(9) . .
O27 P2 O29 109.6(10) . .
O27 P2 O30 109.3(9) . .
O29 P2 O30 111.4(9) . .
O27 P2 O28 108.3(10) . .
O29 P2 O28 110.5(9) . .
O30 P2 O28 107.6(9) . .
O101 P3 O102 105.6(9) . .
O101 P3 O103 110.9(9) . .
O102 P3 O103 110.6(9) . .
O101 P3 O104 106.8(10) . .
O102 P3 O104 109.2(10) . .
O103 P3 O104 113.3(10) . .
O107 P4 O108 109.4(9) . .
O107 P4 O105 110.7(10) . .
O108 P4 O105 106.6(9) . .
O107 P4 O106 111.1(9) . .
O108 P4 O106 110.0(9) . .
O105 P4 O106 109.0(9) . .
O180 P5 O179 108.2(11) . .
O180 P5 O181 111.5(11) . .
O179 P5 O181 111.3(11) . .
O180 P5 O182 106.7(11) . .
O179 P5 O182 106.3(10) . .
O181 P5 O182 112.6(11) . .
O186 P6 O185 110.8(11) . .
O186 P6 O184 108.2(12) . .
O185 P6 O184 110.0(11) . .
O186 P6 O183 112.6(11) . .
O185 P6 O183 106.8(11) . .
O184 P6 O183 108.4(11) . .
W8 O8 K1 140.1(10) . .
P1 O23 W5 124.7(9) . .
P1 O23 W2 124.4(9) . .
W5 O23 W2 90.5(5) . .
P1 O23 W1 125.2(9) . .
W5 O23 W1 90.6(5) . .
W2 O23 W1 90.8(5) . .
P1 O24 W6 125.1(9) . .
P1 O24 W9 122.5(9) . .
W6 O24 W9 91.4(6) . .
P1 O24 W3 125.9(9) . .
W6 O24 W3 89.9(6) . .
W9 O24 W3 92.0(6) . .
P1 O25 W11 129.3(8) . .
P1 O25 W8 128.7(9) . .
W11 O25 W8 91.1(5) . .
P1 O26 W7 127.3(10) . .
P1 O26 W10 123.5(10) . .
W7 O26 W10 89.5(6) . .
P1 O26 W4 126.8(10) . .
W7 O26 W4 88.4(6) . .
W10 O26 W4 89.4(6) . .
P2 O27 W12 129.3(10) . .
P2 O27 W13 126.1(10) . .
W12 O27 W13 89.6(6) . .
P2 O27 W16 122.7(10) . .
W12 O27 W16 88.8(5) . .
W13 O27 W16 88.0(5) . .
P2 O28 W20 126.3(9) . .
P2 O28 W17 124.0(9) . .
W20 O28 W17 89.4(5) . .
P2 O28 W14 126.5(9) . .
W20 O28 W14 91.0(5) . .
W17 O28 W14 88.1(5) . .
P2 O29 W19 130.4(9) . .
P2 O29 W22 128.5(9) . .
W19 O29 W22 89.9(5) . .
P2 O30 W18 126.2(9) . .
P2 O30 W21 123.8(9) . .
W18 O30 W21 90.5(5) . .
P2 O30 W15 126.0(9) . .
W18 O30 W15 88.7(5) . .
W21 O30 W15 90.6(5) . .
W8 O31 Eu1 140.0(8) . .
W9 O32 Eu1 158.6(10) . .
W10 O33 Eu1 154.0(9) . .
W11 O34 Eu1 137.8(9) . .
W19 O35 Eu1 141.3(9) . .
W20 O36 Eu1 161.8(9) . .
W21 O37 Eu1 155.6(8) . .
W22 O38 Eu1 140.8(10) . .
W1 O39 W2 124.9(9) . .
W3 O40 W1 154.0(10) . .
W1 O41 W4 153.0(12) . .
W1 O42 W5 124.3(10) . .
W2 O43 W6 147.8(9) . .
W6 O44 W3 127.0(10) . .
W3 O45 W4 154.1(11) . .
W7 O46 W4 122.3(9) . .
W7 O47 W5 143.6(11) . .
W5 O48 W2 126.0(9) . .
W2 O49 W8 151.5(10) . .
W3 O50 W9 126.5(9) . .
W4 O51 W10 125.8(9) . .
W5 O52 W11 149.7(11) . .
W6 O53 W8 156.3(9) . .
W6 O54 W9 124.1(8) . .
W9 O55 W10 143.5(10) . .
W7 O56 W10 124.4(9) . .
W7 O57 W11 152.8(12) . .
W11 O58 W8 117.7(10) . .
W12 O59 W13 126.8(9) . .
W14 O60 W12 155.5(10) . .
W12 O61 W15 155.4(10) . .
W12 O62 W16 128.8(10) . .
W17 O63 W13 147.8(11) . .
W14 O64 W17 124.0(10) . .
W15 O65 W14 151.7(10) . .
W15 O65 K4 102.3(7) . 1_655
W14 O65 K4 103.8(7) . 1_655
W18 O66 W15 125.9(8) . .
W18 O67 W16 149.3(10) . .
W16 O68 W13 125.5(10) . .
W13 O69 W19 150.9(10) . .
W14 O70 W20 126.0(9) . .
W14 O70 K4 102.3(7) . 1_655
W20 O70 K4 101.3(7) . 1_655
W15 O71 W21 126.0(8) . .
W15 O71 K4 102.1(7) . 1_655
W21 O71 K4 101.2(7) . 1_655
W16 O72 W22 153.1(11) . .
W17 O73 W19 156.9(11) . .
W17 O74 W20 126.4(11) . .
W21 O75 W20 141.5(9) . .
W21 O75 K4 108.8(7) . 1_655
W20 O75 K4 109.6(7) . 1_655
W18 O76 W21 126.2(10) . .
W18 O77 W22 152.6(10) . .
W19 O78 W22 120.5(9) . .
W30 O86 K3 132.7(9) . .
W33 O89 K4 139.5(10) . .
P3 O101 W23 130.7(9) . .
P3 O101 W24 123.8(9) . .
W23 O101 W24 90.4(5) . .
P3 O101 W27 121.9(9) . .
W23 O101 W27 89.9(5) . .
W24 O101 W27 88.2(5) . .
P3 O102 W28 127.9(9) . .
P3 O102 W25 126.9(9) . .
W28 O102 W25 88.6(5) . .
P3 O102 W31 123.4(9) . .
W28 O102 W31 88.9(5) . .
W25 O102 W31 89.0(5) . .
P3 O103 W30 129.3(9) . .
P3 O103 W33 127.8(9) . .
W30 O103 W33 91.6(6) . .
P3 O104 W29 125.5(10) . .
P3 O104 W26 128.1(10) . .
W29 O104 W26 90.2(6) . .
P3 O104 W32 121.6(10) . .
W29 O104 W32 89.8(6) . .
W26 O104 W32 90.7(6) . .
P4 O105 W34 129.4(9) . .
P4 O105 W38 124.9(9) . .
W34 O105 W38 90.3(5) . .
P4 O105 W35 122.8(9) . .
W34 O105 W35 89.4(5) . .
W38 O105 W35 88.0(5) . .
P4 O106 W39 127.7(8) . .
P4 O106 W42 124.6(8) . .
W39 O106 W42 90.0(5) . .
P4 O106 W36 124.9(8) . .
W39 O106 W36 88.1(5) . .
W42 O106 W36 89.8(5) . .
P4 O107 W44 131.5(9) . .
P4 O107 W41 126.9(9) . .
W44 O107 W41 89.6(5) . .
P4 O108 W40 127.3(9) . .
P4 O108 W43 124.2(9) . .
W40 O108 W43 89.1(5) . .
P4 O108 W37 127.7(9) . .
W40 O108 W37 86.8(5) . .
W43 O108 W37 89.4(5) . .
W30 O109 Eu2 140.5(9) . .
W31 O110 Eu2 156.3(9) . .
W32 O111 Eu2 154.5(9) . .
W33 O112 Eu2 141.5(8) . .
W41 O113 Eu2 140.2(8) . .
W42 O114 Eu2 160.0(10) . .
W43 O115 Eu2 155.6(10) . .
W44 O116 Eu2 141.1(9) . .
W23 O117 W24 124.3(9) . .
W23 O118 W25 152.8(11) . .
W26 O119 W23 151.3(11) . .
W23 O120 W27 121.3(9) . .
W24 O121 W28 146.6(9) . .
W28 O122 W25 123.5(9) . .
W26 O123 W25 154.2(10) . .
W29 O124 W26 124.7(9) . .
W29 O125 W27 148.5(10) . .
W27 O126 W24 123.8(10) . .
W24 O127 W30 154.5(9) . .
W25 O128 W31 126.0(10) . .
W26 O129 W32 125.7(9) . .
W27 O130 W33 152.2(9) . .
W28 O131 W30 155.7(11) . .
W28 O132 W31 125.4(9) . .
W32 O133 W31 142.2(9) . .
W29 O134 W32 125.5(9) . .
W29 O135 W33 154.2(10) . .
W33 O136 W30 120.7(8) . .
W34 O137 W35 122.9(9) . .
W36 O138 W34 153.4(9) . .
W34 O139 W37 152.5(10) . .
W34 O140 W38 123.5(9) . .
W39 O141 W35 149.5(9) . .
W39 O142 W36 125.2(8) . .
W37 O143 W36 152.0(10) . .
W40 O144 W37 125.1(9) . .
W38 O145 W40 149.4(10) . .
W38 O146 W35 125.8(10) . .
W35 O147 W41 152.4(9) . .
W36 O148 W42 127.4(9) . .
W37 O149 W43 129.2(9) . .
W38 O150 W44 149.5(9) . .
W39 O151 W41 155.3(11) . .
W39 O152 W42 125.4(10) . .
W43 O153 W42 139.1(9) . .
W40 O154 W43 125.9(10) . .
W40 O155 W44 152.4(9) . .
W44 O156 W41 122.9(9) . .
W66 O178 K2 91.7(7) . .
P5 O179 W45 131.2(10) . .
P5 O179 W46 123.6(10) . .
W45 O179 W46 89.5(6) . .
P5 O179 W49 123.3(10) . .
W45 O179 W49 89.2(6) . .
W46 O179 W49 87.4(6) . .
P5 O180 W53 126.2(11) . .
P5 O180 W50 124.6(10) . .
W53 O180 W50 88.3(6) . .
P5 O180 W47 127.6(11) . .
W53 O180 W47 90.4(6) . .
W50 O180 W47 87.4(6) . .
P5 O181 W52 128.9(11) . .
P5 O181 W55 128.4(11) . .
W52 O181 W55 90.5(7) . .
P5 O182 W51 125.8(10) . .
P5 O182 W48 128.8(10) . .
W51 O182 W48 88.3(5) . .
P5 O182 W54 122.4(9) . .
W51 O182 W54 89.0(5) . .
W48 O182 W54 90.9(5) . .
P6 O183 W57 127.2(11) . .
P6 O183 W60 124.6(10) . .
W57 O183 W60 89.6(6) . .
P6 O183 W56 124.9(11) . .
W57 O183 W56 90.0(6) . .
W60 O183 W56 89.0(6) . .
P6 O184 W64 125.2(11) . .
P6 O184 W61 126.7(11) . .
W64 O184 W61 88.9(6) . .
P6 O184 W58 126.9(11) . .
W64 O184 W58 89.7(6) . .
W61 O184 W58 87.1(6) . .
P6 O185 W66 128.9(10) . .
P6 O185 W63 130.3(10) . .
W66 O185 W63 89.3(6) . .
P6 O186 W65 128.3(11) . .
P6 O186 W62 126.3(12) . .
W65 O186 W62 88.0(6) . .
W52 O187 Eu3 139.5(9) . .
W53 O188 Eu3 157.6(10) . .
W54 O189 Eu3 154.6(10) . .
W55 O190 Eu3 137.9(9) . .
W55 O190 K2 104.7(8) . .
Eu3 O190 K2 102.0(6) . .
W63 O191 Eu3 139.9(10) . .
W64 O192 Eu3 160.7(11) . .
W65 O193 Eu3 151.5(9) . .
W66 O194 Eu3 137.3(9) . .
W66 O194 K2 102.8(7) . .
Eu3 O194 K2 107.7(7) . .
W45 O195 W46 124.3(10) . .
W45 O196 W47 155.5(11) . .
W45 O197 W48 155.1(11) . .
W49 O198 W45 126.1(10) . .
W46 O199 W50 149.1(11) . .
W47 O200 W50 123.2(11) . .
W47 O201 W48 149.7(11) . .
W48 O202 W51 122.9(10) . .
W49 O203 W51 152.6(11) . .
W46 O204 W49 123.1(10) . .
W46 O205 W52 150.2(11) . .
W47 O206 W53 125.8(10) . .
W48 O207 W54 125.4(11) . .
W49 O208 W55 152.4(11) . .
W50 O209 W52 157.7(11) . .
W50 O210 W53 126.0(11) . .
W54 O211 W53 139.8(11) . .
W51 O212 W54 127.1(10) . .
W55 O213 W51 154.1(11) . .
W55 O214 W52 121.4(10) . .
W57 O215 W56 120.3(10) . .
W58 O216 W56 151.3(12) . .
W59 O217 W56 153.5(13) . .
W56 O218 W60 124.5(12) . .
W57 O219 W61 145.0(12) . .
W61 O220 W58 123.5(12) . .
W59 O221 W58 149.7(13) . .
W59 O222 W62 123.9(10) . .
W62 O223 W60 149.5(10) . .
W57 O224 W60 121.5(10) . .
W57 O225 W63 151.1(12) . .
W58 O226 W64 126.9(11) . .
W59 O227 W65 125.4(10) . .
W60 O228 W66 152.1(11) . .
W61 O229 W63 154.6(12) . .
W64 O230 W61 124.4(10) . .
W65 O231 W64 144.1(12) . .
W62 O232 W65 127.4(10) . .
W66 O233 W62 151.8(12) . .
W66 O234 W63 118.1(11) . .
C1 O235 K1 122.6(17) . .
C6 O237 K4 103(2) . .
C11 O240 K1 149.6(19) . .
C40 O242 K3 121(2) . .
C45 O252 K3 138(3) . .
C50 O262 K2 129(2) . .
O299 O282 K4 17(3) . .
O282 O299 K4 154(4) . .
C2 N1 C5 103.5(19) . .
C7 N2 C10 102(2) . .
C36 N3 C39 106.5(19) . .
C38 N4 C47 104.0(19) . .
C27 N5 C26 105(2) . .
C44 N6 C41 107(2) . .
C56 N7 C59 112(2) . .
C9 N8 C20 106(2) . .
C22 N9 C89 101(3) . .
C31 N10 C34 105(2) . .
C46 N11 C16 107.0(19) . .
C51 N12 C54 111(2) . .
C74 N13 C77 109.2(14) . .
C64 N14 C61 109(2) . .
C69 N15 C66 119(3) . .
C87 N16 C79 111.3(16) . .
C13 N17 C80 89(3) . .
C48 N18 C90 105.7(18) . .
O235 C1 O236 123(2) . .
O235 C1 C2 122(2) . .
O236 C1 C2 115(2) . .
O235 C1 K1 39.2(13) . .
O236 C1 K1 103.7(15) . .
C2 C1 K1 129.4(15) . .
C1 C2 N1 109.4(19) . .
C1 C2 C3 109(2) . .
N1 C2 C3 107(2) . .
C2 C3 C4 102(2) . .
C5 C4 C3 96(2) . .
C4 C5 N1 110(2) . .
O237 C6 O239 121(3) . .
O237 C6 C7 129(3) . .
O239 C6 C7 111(3) . .
O237 C6 K4 56(2) . .
O239 C6 K4 76(2) . .
C7 C6 K4 146(2) . .
C6 C7 C8 118(3) . .
C6 C7 N2 106(3) . .
C8 C7 N2 108(2) . .
C14 C8 C7 107(3) . .
N8 C9 C18 106(2) . .
N8 C9 C17 102(2) . .
C18 C9 C17 112(2) . .
C14 C10 N2 105(2) . .
O240 C11 O241 126(3) . .
O240 C11 C26 122(3) . .
O241 C11 C26 112(3) . .
O240 C11 K1 20.6(14) . .
O241 C11 K1 105.9(18) . .
C26 C11 K1 142.4(19) . .
C39 C12 C37 106(3) . .
C84 C13 C82 116(4) . .
C84 C13 N17 113(4) . .
C82 C13 N17 115(3) . .
C10 C14 C8 106(3) . .
C69 C15 C67 114(3) . .
N11 C16 C71 108.3(19) . .
O247 C17 O248 132(3) . .
O247 C17 C9 122(3) . .
O248 C17 C9 106(2) . .
C19 C18 C9 103(2) . .
C20 C19 C18 107(3) . .
C19 C20 N8 99(3) . .
O254 C21 O255 129(5) . .
O254 C21 C22 105(4) . .
O255 C21 C22 127(4) . .
N9 C22 C23 110(3) . .
N9 C22 C21 124(3) . .
C23 C22 C21 97(3) . .
C22 C23 C25 100(3) . .
C78 C24 C90 102(2) . .
C89 C25 C23 102(3) . .
C29 C26 C11 119(3) . .
C29 C26 N5 104(2) . .
C11 C26 N5 111(2) . .
C72 C27 N5 106(2) . .
O287 C28 O275 106(3) . .
O287 C28 C79 132(3) . .
O275 C28 C79 122(3) . .
C26 C29 C72 111(3) . .
O256 C30 O257 127(4) . .
O256 C30 C31 123(3) . .
O257 C30 C31 110(3) . .
N10 C31 C30 107(3) . .
N10 C31 C32 104(2) . .
C30 C31 C32 109(3) . .
C33 C32 C31 105(3) . .
C34 C33 C32 98(2) . .
C33 C34 N10 106(3) . .
O259 C35 O258 124(4) . .
O259 C35 C36 131(4) . .
O258 C35 C36 105(3) . .
C37 C36 N3 103(2) . .
C37 C36 C35 119(3) . .
N3 C36 C35 107(2) . .
C36 C37 C12 106(3) . .
C49 C38 C70 115(3) . .
C49 C38 N4 105(2) . .
C70 C38 N4 106(2) . .
C12 C39 N3 104(2) . .
O242 C40 O260 118(3) . .
O242 C40 C41 129(3) . .
O260 C40 C41 113(3) . .
O242 C40 K3 40.3(16) . .
O260 C40 K3 100.3(19) . .
C41 C40 K3 131(2) . .
C40 C41 C42 116(3) . .
C40 C41 N6 108(2) . .
C42 C41 N6 106(2) . .
C41 C42 C43 105(2) . .
C42 C43 C44 101(2) . .
N6 C44 C43 101(2) . .
O252 C45 O261 139(4) . .
O252 C45 C46 116(3) . .
O261 C45 C46 105(3) . .
O252 C45 K3 28.5(18) . .
O261 C45 K3 111(2) . .
C46 C45 K3 144(2) . .
N11 C46 C73 102.4(18) . .
N11 C46 C45 111(2) . .
C73 C46 C45 116(3) . .
C68 C47 N4 99(2) . .
C88 C48 C78 120(3) . .
C88 C48 N18 104(3) . .
C78 C48 N18 107(2) . .
C68 C49 C38 110(2) . .
O262 C50 O271 133(3) . .
O262 C50 C51 114(3) . .
O271 C50 C51 113(3) . .
C50 C51 N12 113(2) . .
C50 C51 C52 107(2) . .
N12 C51 C52 100(2) . .
C53 C52 C51 100(2) . .
C52 C53 C54 103(2) . .
C53 C54 N12 104(3) . .
O263 C55 O264 125(5) . .
O263 C55 C56 129(5) . .
O264 C55 C56 107(4) . .
C55 C56 N7 124(3) . .
C55 C56 C57 102(3) . .
N7 C56 C57 103(2) . .
C58 C57 C56 99(4) . .
C59 C58 C57 124(4) . .
C58 C59 N7 101(3) . .
O250 C60 O265 117(3) . .
O250 C60 C61 123(3) . .
O265 C60 C61 120(3) . .
N14 C61 C60 112(3) . .
N14 C61 C62 108(2) . .
C60 C61 C62 115(3) . .
C61 C62 C63 98(3) . .
C64 C63 C62 102(3) . .
N14 C64 C63 102(3) . .
O267 C65 O266 126(3) . .
O267 C65 C66 117(3) . .
O266 C65 C66 117(3) . .
N15 C66 C67 101(3) . .
N15 C66 C65 117(3) . .
C67 C66 C65 117(3) . .
C15 C67 C66 104(3) . .
C49 C68 C47 115(3) . .
C15 C69 N15 101(3) . .
O251 C70 O277 122(2) . .
O251 C70 C38 127(2) . .
O277 C70 C38 111(2) . .
C73 C71 C16 108(2) . .
C27 C72 C29 104(2) . .
C71 C73 C46 113(3) . .
N13 C74 C75 99.6(12) . .
C74 C75 C76 111.1(15) . .
C77 C76 C75 98.2(15) . .
C85 C77 C76 114(3) . .
C85 C77 N13 112(3) . .
C76 C77 N13 108.2(19) . .
C91 C78 C24 10(7) . .
C91 C78 C48 99(3) . .
C24 C78 C48 105(4) . .
C28 C79 C83 119(3) . .
C28 C79 N16 109(2) . .
C83 C79 N16 104.4(19) . .
C81 C80 N17 117(5) . .
C80 C81 C82 106(6) . .
C81 C82 C13 106(4) . .
C79 C83 C86 106(2) . .
C13 C84 O293 122(5) . .
C13 C84 O294 121(4) . .
O293 C84 O294 118(4) . .
O270 C85 O278 113(3) . .
O270 C85 C77 122(3) . .
O278 C85 C77 125(3) . .
C83 C86 C87 103.1(19) . .
N16 C87 C86 100.9(17) . .
O274 C88 O288 112(3) . .
O274 C88 C48 121(3) . .
O288 C88 C48 126(3) . .
C25 C89 N9 109(3) . .
N18 C90 C24 101(4) . .
N18 C90 C91 94(3) . .
C24 C90 C91 9(6) . .
C78 C91 C90 101(2) . .

loop_
_geom_bond_atom_site_label_1
_geom_bond_atom_site_label_2
_geom_bond_distance
_geom_bond_site_symmetry_2
W1 O1 1.69(2) .
W1 O41 1.91(2) .
W1 O39 1.917(17) .
W1 O42 1.934(19) .
W1 O40 1.949(18) .
W1 O23 2.435(16) .
W2 O2 1.698(16) .
W2 O49 1.833(17) .
W2 O43 1.899(16) .
W2 O48 1.940(17) .
W2 O39 1.966(17) .
W2 O23 2.399(16) .
W3 O3 1.69(2) .
W3 O50 1.860(18) .
W3 O40 1.875(18) .
W3 O45 1.904(19) .
W3 O44 1.950(19) .
W3 O24 2.446(17) .
W4 O4 1.69(2) .
W4 O51 1.855(17) .
W4 O45 1.905(18) .
W4 O41 1.92(2) .
W4 O46 2.012(17) .
W4 O26 2.485(18) .
W5 O5 1.693(19) .
W5 O52 1.786(19) .
W5 O48 1.881(17) .
W5 O42 1.949(19) .
W5 O47 1.977(19) .
W5 O23 2.394(15) .
W6 O6 1.715(18) .
W6 O44 1.86(2) .
W6 O54 1.867(15) .
W6 O53 1.908(16) .
W6 O43 1.939(16) .
W6 O24 2.380(17) .
W7 O7 1.743(19) .
W7 O56 1.873(17) .
W7 O57 1.87(2) .
W7 O46 1.880(18) .
W7 O47 1.901(19) .
W7 O26 2.405(17) .
W8 O8 1.733(18) .
W8 O31 1.767(15) .
W8 O53 1.914(16) .
W8 O58 1.963(18) .
W8 O49 2.068(17) .
W8 O25 2.355(15) .
W8 K1 3.863(12) .
W9 O9 1.708(18) .
W9 O32 1.779(18) .
W9 O55 1.910(17) .
W9 O54 2.008(15) .
W9 O50 2.046(18) .
W9 O24 2.404(17) .
W10 O10 1.69(2) .
W10 O33 1.718(17) .
W10 O55 1.916(17) .
W10 O56 2.008(17) .
W10 O51 2.056(17) .
W10 O26 2.470(17) .
W11 O11 1.718(19) .
W11 O34 1.788(17) .
W11 O58 1.943(19) .
W11 O57 1.98(2) .
W11 O52 2.140(19) .
W11 O25 2.328(14) .
W12 O12 1.75(2) .
W12 O62 1.820(19) .
W12 O59 1.844(17) .
W12 O61 1.900(17) .
W12 O60 1.929(18) .
W12 O27 2.425(17) .
W13 O13 1.708(18) .
W13 O69 1.806(17) .
W13 O63 1.94(2) .
W13 O68 1.948(19) .
W13 O59 1.985(17) .
W13 O27 2.435(17) .
W14 O14 1.695(19) .
W14 O70 1.858(17) .
W14 O60 1.880(18) .
W14 O64 1.923(18) .
W14 O65 1.958(17) .
W14 O28 2.474(15) .
W14 K4 3.907(15) 1_655
W15 O15 1.729(18) .
W15 O71 1.841(16) .
W15 O65 1.875(17) .
W15 O61 1.907(17) .
W15 O66 1.920(16) .
W15 O30 2.477(16) .
W15 K4 3.815(14) 1_655
W16 O16 1.64(2) .
W16 O72 1.804(19) .
W16 O68 1.887(19) .
W16 O67 1.930(18) .
W16 O62 1.983(18) .
W16 O27 2.475(17) .
W17 O17 1.76(2) .
W17 O73 1.854(18) .
W17 O74 1.90(2) .
W17 O63 1.91(2) .
W17 O64 1.945(18) .
W17 O28 2.439(15) .
W18 O18 1.721(19) .
W18 O76 1.852(18) .
W18 O77 1.874(17) .
W18 O67 1.890(18) .
W18 O66 1.918(16) .
W18 O30 2.410(16) .
W19 O19 1.67(2) .
W19 O35 1.766(18) .
W19 O78 1.906(18) .
W19 O73 1.961(18) .
W19 O69 2.125(17) .
W19 O29 2.352(15) .
W20 O20 1.695(17) .
W20 O36 1.711(16) .
W20 O74 1.940(19) .
W20 O75 1.954(17) .
W20 O70 2.071(17) .
W20 O28 2.434(15) .
W20 K4 4.021(15) 1_655
W21 O21 1.699(16) .
W21 O37 1.738(15) .
W21 O75 1.879(17) .
W21 O76 2.006(18) .
W21 O71 2.078(16) .
W21 O30 2.437(16) .
W21 K4 3.949(15) 1_655
W22 O22 1.666(19) .
W22 O38 1.758(18) .
W22 O78 1.933(18) .
W22 O77 1.969(17) .
W22 O72 2.099(19) .
W22 O29 2.365(16) .
W23 O79 1.694(16) .
W23 O120 1.916(18) .
W23 O118 1.917(19) .
W23 O117 1.930(17) .
W23 O119 1.93(2) .
W23 O101 2.390(15) .
W24 O80 1.708(17) .
W24 O127 1.821(16) .
W24 O121 1.919(17) .
W24 O126 1.932(18) .
W24 O117 1.946(17) .
W24 O101 2.440(15) .
W25 O81 1.74(2) .
W25 O128 1.848(18) .
W25 O118 1.920(19) .
W25 O123 1.957(17) .
W25 O122 1.973(18) .
W25 O102 2.496(16) .
W26 O82 1.71(2) .
W26 O129 1.826(17) .
W26 O123 1.843(17) .
W26 O119 1.91(2) .
W26 O124 1.929(17) .
W26 O104 2.430(19) .
W27 O83 1.709(17) .
W27 O130 1.795(16) .
W27 O126 1.931(18) .
W27 O125 1.944(19) .
W27 O120 2.014(19) .
W27 O101 2.458(15) .
W28 O84 1.70(2) .
W28 O132 1.861(17) .
W28 O131 1.899(19) .
W28 O122 1.908(18) .
W28 O121 1.924(16) .
W28 O102 2.397(16) .
W29 O85 1.707(17) .
W29 O134 1.871(18) .
W29 O135 1.895(18) .
W29 O125 1.903(18) .
W29 O124 1.917(17) .
W29 O104 2.379(18) .
W30 O86 1.767(19) .
W30 O109 1.776(16) .
W30 O131 1.924(19) .
W30 O136 1.935(15) .
W30 O127 2.049(16) .
W30 O103 2.324(16) .
W30 K3 3.935(12) .
W31 O87 1.681(19) .
W31 O110 1.766(17) .
W31 O133 1.934(16) .
W31 O132 2.002(17) .
W31 O128 2.083(18) .
W31 O102 2.504(16) .
W32 O88 1.699(19) .
W32 O111 1.753(16) .
W32 O133 1.904(16) .
W32 O134 2.001(17) .
W32 O129 2.111(17) .
W32 O104 2.497(18) .
W33 O89 1.695(19) .
W33 O112 1.776(16) .
W33 O136 1.919(15) .
W33 O135 1.939(18) .
W33 O130 2.095(16) .
W33 O103 2.346(15) .
W34 O90 1.693(19) .
W34 O139 1.857(17) .
W34 O138 1.917(17) .
W34 O140 1.925(18) .
W34 O137 1.944(17) .
W34 O105 2.412(15) .
W35 O91 1.709(16) .
W35 O147 1.832(16) .
W35 O146 1.928(19) .
W35 O137 1.961(17) .
W35 O141 1.963(16) .
W35 O105 2.463(15) .
W36 O92 1.684(18) .
W36 O148 1.860(18) .
W36 O138 1.914(16) .
W36 O143 1.918(17) .
W36 O142 1.931(15) .
W36 O106 2.507(15) .
W37 O93 1.66(2) .
W37 O149 1.859(17) .
W37 O143 1.912(18) .
W37 O144 1.926(18) .
W37 O139 1.965(17) .
W37 O108 2.502(15) .
W38 O94 1.695(19) .
W38 O150 1.832(16) .
W38 O145 1.864(17) .
W38 O146 1.898(18) .
W38 O140 1.982(17) .
W38 O105 2.442(16) .
W39 O95 1.685(19) .
W39 O141 1.859(16) .
W39 O151 1.891(19) .
W39 O142 1.908(15) .
W39 O152 1.918(18) .
W39 O106 2.393(15) .
W40 O96 1.733(18) .
W40 O154 1.885(19) .
W40 O155 1.894(14) .
W40 O144 1.898(18) .
W40 O145 1.961(18) .
W40 O108 2.437(16) .
W41 O97 1.725(16) .
W41 O113 1.808(15) .
W41 O156 1.917(18) .
W41 O151 1.925(19) .
W41 O147 2.069(16) .
W41 O107 2.419(15) .
W42 O98 1.73(2) .
W42 O114 1.759(17) .
W42 O152 1.930(18) .
W42 O153 1.990(17) .
W42 O148 2.037(18) .
W42 O106 2.442(15) .
W43 O99 1.674(17) .
W43 O115 1.753(17) .
W43 O153 1.877(17) .
W43 O154 1.985(19) .
W43 O149 2.020(17) .
W43 O108 2.479(15) .
W44 O100 1.695(17) .
W44 O116 1.775(17) .
W44 O156 1.915(17) .
W44 O155 1.956(14) .
W44 O150 2.083(16) .
W44 O107 2.357(16) .
W45 O157 1.71(2) .
W45 O196 1.81(2) .
W45 O197 1.869(19) .
W45 O195 1.91(2) .
W45 O198 1.94(2) .
W45 O179 2.394(17) .
W46 O158 1.744(19) .
W46 O205 1.797(18) .
W46 O199 1.798(19) .
W46 O204 1.931(19) .
W46 O195 1.96(2) .
W46 O179 2.465(17) .
W47 O159 1.68(2) .
W47 O206 1.851(19) .
W47 O200 1.90(2) .
W47 O201 1.916(19) .
W47 O196 2.00(2) .
W47 O180 2.485(19) .
W48 O160 1.73(2) .
W48 O207 1.87(2) .
W48 O202 1.909(19) .
W48 O201 1.92(2) .
W48 O197 1.935(19) .
W48 O182 2.431(16) .
W49 O161 1.689(18) .
W49 O208 1.82(2) .
W49 O203 1.887(19) .
W49 O198 1.900(19) .
W49 O204 1.958(18) .
W49 O179 2.484(18) .
W50 O162 1.73(2) .
W50 O210 1.88(2) .
W50 O209 1.891(19) .
W50 O200 1.99(2) .
W50 O199 2.028(19) .
W50 O180 2.462(18) .
W51 O163 1.691(19) .
W51 O212 1.876(19) .
W51 O203 1.914(19) .
W51 O213 1.939(18) .
W51 O202 1.940(19) .
W51 O182 2.424(17) .
W52 O164 1.718(18) .
W52 O187 1.824(18) .
W52 O209 1.91(2) .
W52 O214 1.94(2) .
W52 O205 2.118(19) .
W52 O181 2.355(19) .
W53 O165 1.62(2) .
W53 O188 1.671(18) .
W53 O211 1.94(2) .
W53 O210 1.96(2) .
W53 O206 2.081(19) .
W53 O180 2.452(19) .
W54 O166 1.68(2) .
W54 O189 1.748(17) .
W54 O211 1.93(2) .
W54 O212 1.97(2) .
W54 O207 2.06(2) .
W54 O182 2.483(17) .
W55 O167 1.699(18) .
W55 O190 1.780(18) .
W55 O214 1.901(19) .
W55 O213 1.902(18) .
W55 O208 2.07(2) .
W55 O181 2.37(2) .
W55 K2 3.776(10) .
W56 O168 1.77(2) .
W56 O218 1.86(2) .
W56 O216 1.97(2) .
W56 O215 2.00(2) .
W56 O217 2.03(2) .
W56 O183 2.462(19) .
W57 O169 1.71(2) .
W57 O225 1.77(2) .
W57 O224 1.90(2) .
W57 O219 1.90(2) .
W57 O215 1.98(2) .
W57 O183 2.415(19) .
W58 O170 1.73(3) .
W58 O216 1.86(2) .
W58 O226 1.87(2) .
W58 O221 1.95(2) .
W58 O220 2.00(2) .
W58 O184 2.50(2) .
W59 O171 1.66(2) .
W59 O217 1.79(2) .
W59 O227 1.859(19) .
W59 O222 1.871(19) .
W59 O221 1.90(2) .
W60 O172 1.71(2) .
W60 O228 1.828(19) .
W60 O223 1.929(18) .
W60 O218 2.01(2) .
W60 O224 2.01(2) .
W60 O183 2.427(18) .
W61 O173 1.72(2) .
W61 O220 1.88(2) .
W61 O229 1.91(2) .
W61 O219 1.94(2) .
W61 O230 1.948(19) .
W61 O184 2.458(19) .
W62 O174 1.71(2) .
W62 O232 1.88(2) .
W62 O223 1.892(17) .
W62 O222 1.97(2) .
W62 O233 2.00(2) .
W62 O186 2.473(19) .
W63 O175 1.71(2) .
W63 O191 1.863(19) .
W63 O229 1.91(2) .
W63 O234 1.97(2) .
W63 O225 2.14(2) .
W63 O185 2.402(17) .
W64 O176 1.70(2) .
W64 O192 1.76(2) .
W64 O231 1.919(19) .
W64 O230 1.934(19) .
W64 O226 2.03(2) .
W64 O184 2.447(19) .
W65 O177 1.67(2) .
W65 O193 1.798(18) .
W65 O231 1.904(19) .
W65 O232 1.948(19) .
W65 O227 2.066(19) .
W65 O186 2.46(2) .
W66 O178 1.650(18) .
W66 O194 1.828(17) .
W66 O233 1.87(2) .
W66 O234 1.94(2) .
W66 O228 2.055(19) .
W66 O185 2.375(16) .
W66 K2 3.649(11) .
Eu1 O32 2.330(18) .
Eu1 O35 2.410(17) .
Eu1 O31 2.418(15) .
Eu1 O36 2.427(16) .
Eu1 O34 2.440(17) .
Eu1 O38 2.442(19) .
Eu1 O33 2.452(17) .
Eu1 O37 2.460(15) .
Eu2 O113 2.362(15) .
Eu2 O110 2.368(17) .
Eu2 O114 2.374(17) .
Eu2 O116 2.398(17) .
Eu2 O112 2.405(16) .
Eu2 O111 2.407(16) .
Eu2 O109 2.414(16) .
Eu2 O115 2.420(17) .
Eu3 O191 2.339(19) .
Eu3 O192 2.34(2) .
Eu3 O193 2.368(18) .
Eu3 O187 2.376(18) .
Eu3 O194 2.392(17) .
Eu3 O189 2.411(17) .
Eu3 O190 2.457(18) .
Eu3 O188 2.467(18) .
Eu3 K2 4.181(12) .
K1 O290 2.27(6) .
K1 O238 2.31(2) .
K1 O8 2.37(2) .
K1 O240 2.45(2) .
K1 O235 2.45(2) .
K1 O268 2.63(3) .
K1 C1 3.27(3) .
K1 C11 3.51(3) .
K2 O262 2.75(3) .
K2 O292 2.76(3) 1_455
K2 O194 2.78(2) .
K2 O190 2.91(2) .
K2 O284 2.95(3) 1_445
K2 O178 3.21(2) .
K3 O246 2.27(2) .
K3 O252 2.38(3) .
K3 O280 2.41(4) .
K3 O249 2.44(3) .
K3 O242 2.44(3) .
K3 O86 2.52(2) .
K3 C40 3.22(3) .
K3 C45 3.33(4) .
K4 O299 1.92(4) .
K4 O282 2.87(4) .
K4 O279 2.88(5) .
K4 O75 2.92(2) 1_455
K4 O89 2.93(2) .
K4 O65 2.95(2) 1_455
K4 O71 2.98(2) 1_455
K4 O237 3.03(3) .
K4 O70 3.06(2) 1_455
K4 C6 3.54(4) .
K4 W15 3.815(14) 1_455
K4 W14 3.907(15) 1_455
P1 O26 1.529(18) .
P1 O25 1.534(16) .
P1 O23 1.581(17) .
P1 O24 1.607(17) .
P2 O27 1.520(18) .
P2 O29 1.525(16) .
P2 O30 1.544(17) .
P2 O28 1.545(17) .
P3 O101 1.532(16) .
P3 O102 1.532(17) .
P3 O103 1.548(17) .
P3 O104 1.577(19) .
P4 O107 1.483(16) .
P4 O108 1.500(16) .
P4 O105 1.534(16) .
P4 O106 1.536(16) .
P5 O180 1.50(2) .
P5 O179 1.520(19) .
P5 O181 1.52(2) .
P5 O182 1.542(18) .
P6 O186 1.45(2) .
P6 O185 1.500(18) .
P6 O184 1.50(2) .
P6 O183 1.538(19) .
O65 K4 2.95(2) 1_655
O70 K4 3.06(2) 1_655
O71 K4 2.98(2) 1_655
O75 K4 2.92(2) 1_655
O235 C1 1.21(3) .
O236 C1 1.39(3) .
O237 C6 1.26(4) .
O239 C6 1.35(4) .
O240 C11 1.18(3) .
O241 C11 1.27(3) .
O242 C40 1.19(3) .
O247 C17 1.13(3) .
O248 C17 1.32(3) .
O250 C60 1.28(4) .
O251 C70 1.18(2) .
O252 C45 1.15(4) .
O254 C21 1.18(5) .
O255 C21 1.19(6) .
O256 C30 1.27(4) .
O257 C30 1.28(4) .
O258 C35 1.38(4) .
O259 C35 1.07(4) .
O260 C40 1.37(4) .
O261 C45 1.30(4) .
O262 C50 1.29(3) .
O263 C55 1.18(5) .
O264 C55 1.35(5) .
O265 C60 1.37(4) .
O266 C65 1.28(4) .
O267 C65 1.19(3) .
O269 O298 0.67(7) .
O270 C85 1.25(4) .
O271 C50 1.30(4) .
O274 C88 1.36(4) .
O275 C28 1.333(13) .
O277 C70 1.33(2) .
O278 C85 1.26(4) .
O282 O299 1.02(4) .
O284 K2 2.95(3) 1_665
O287 C28 1.33(2) .
O288 C88 1.39(4) .
O291 O295 1.15(7) .
O292 K2 2.76(3) 1_655
O293 C84 1.30(5) .
O294 C84 1.66(5) .
N1 C2 1.52(3) .
N1 C5 1.52(3) .
N2 C7 1.53(3) .
N2 C10 1.66(4) .
N3 C36 1.53(4) .
N3 C39 1.61(4) .
N4 C38 1.54(4) .
N4 C47 1.61(4) .
N5 C27 1.50(4) .
N5 C26 1.55(4) .
N6 C44 1.51(3) .
N6 C41 1.54(3) .
N7 C56 1.52(2) .
N7 C59 1.52(2) .
N8 C9 1.52(4) .
N8 C20 1.60(4) .
N9 C22 1.33(5) .
N9 C89 1.58(2) .
N10 C31 1.49(4) .
N10 C34 1.60(4) .
N11 C46 1.49(3) .
N11 C16 1.497(13) .
N12 C51 1.52(3) .
N12 C54 1.54(4) .
N13 C74 1.500(13) .
N13 C77 1.52(2) .
N14 C64 1.50(4) .
N14 C61 1.50(4) .
N15 C69 1.42(4) .
N15 C66 1.44(5) .
N16 C87 1.505(13) .
N16 C79 1.595(13) .
N17 C13 1.45(2) .
N17 C80 1.54(5) .
N18 C48 1.50(4) .
N18 C90 1.507(13) .
C1 C2 1.47(3) .
C2 C3 1.56(4) .
C3 C4 1.66(4) .
C4 C5 1.48(4) .
C6 C7 1.38(4) .
C7 C8 1.51(4) .
C8 C14 1.50(2) .
C9 C18 1.54(4) .
C9 C17 1.69(4) .
C10 C14 1.42(2) .
C11 C26 1.49(4) .
C12 C39 1.39(2) .
C12 C37 1.54(2) .
C13 C84 1.26(2) .
C13 C82 1.35(2) .
C15 C69 1.41(2) .
C15 C67 1.51(2) .
C16 C71 1.501(13) .
C18 C19 1.51(4) .
C19 C20 1.48(5) .
C21 C22 1.59(5) .
C22 C23 1.58(5) .
C23 C25 1.60(2) .
C24 C78 1.45(3) .
C24 C90 1.59(3) .
C25 C89 1.29(2) .
C26 C29 1.42(5) .
C27 C72 1.45(2) .
C28 C79 1.388(13) .
C29 C72 1.46(2) .
C30 C31 1.60(5) .
C31 C32 1.70(4) .
C32 C33 1.57(4) .
C33 C34 1.55(4) .
C35 C36 1.54(4) .
C36 C37 1.50(5) .
C38 C49 1.39(2) .
C38 C70 1.502(13) .
C40 C41 1.42(4) .
C41 C42 1.47(4) .
C42 C43 1.50(4) .
C43 C44 1.60(4) .
C45 C46 1.61(4) .
C46 C73 1.57(4) .
C47 C68 1.39(2) .
C48 C88 1.44(2) .
C48 C78 1.501(13) .
C49 C68 1.34(2) .
C50 C51 1.51(4) .
C51 C52 1.71(4) .
C52 C53 1.54(4) .
C53 C54 1.54(4) .
C55 C56 1.43(5) .
C56 C57 1.67(5) .
C57 C58 1.44(6) .
C58 C59 1.39(2) .
C60 C61 1.51(5) .
C61 C62 1.53(4) .
C62 C63 1.61(4) .
C63 C64 1.58(5) .
C65 C66 1.64(5) .
C66 C67 1.53(5) .
C71 C73 1.312(13) .
C74 C75 1.504(13) .
C75 C76 1.602(13) .
C76 C77 1.39(2) .
C77 C85 1.35(2) .
C78 C91 1.43(3) .
C79 C83 1.396(13) .
C80 C81 1.26(7) .
C81 C82 1.31(7) .
C83 C86 1.602(13) .
C86 C87 1.611(13) .
C90 C91 1.61(3) .

loop_
_geom_torsion_atom_site_label_1
_geom_torsion_atom_site_label_2
_geom_torsion_atom_site_label_3
_geom_torsion_atom_site_label_4
_geom_torsion
_geom_torsion_site_symmetry_1
_geom_torsion_site_symmetry_4
O31 W8 O8 K1 -58.1(16) . .
O53 W8 O8 K1 -154.9(14) . .
O58 W8 O8 K1 39.1(16) . .
O49 W8 O8 K1 122.9(15) . .
O26 P1 O23 W5 60.9(13) . .
O25 P1 O23 W5 -59.2(12) . .
O24 P1 O23 W5 179.8(9) . .
O26 P1 O23 W2 -179.8(10) . .
O25 P1 O23 W2 60.0(12) . .
O24 P1 O23 W2 -60.9(13) . .
O26 P1 O23 W1 -59.4(13) . .
O25 P1 O23 W1 -179.6(9) . .
O24 P1 O23 W1 59.4(12) . .
O26 P1 O24 W6 178.7(10) . .
O25 P1 O24 W6 -57.8(13) . .
O23 P1 O24 W6 60.6(13) . .
O26 P1 O24 W9 -62.4(13) . .
O25 P1 O24 W9 61.1(13) . .
O23 P1 O24 W9 179.5(9) . .
O26 P1 O24 W3 58.4(13) . .
O25 P1 O24 W3 -178.2(9) . .
O23 P1 O24 W3 -59.7(13) . .
O26 P1 O25 W11 -51.6(14) . .
O23 P1 O25 W11 66.7(13) . .
O24 P1 O25 W11 -174.1(10) . .
O26 P1 O25 W8 175.1(10) . .
O23 P1 O25 W8 -66.6(12) . .
O24 P1 O25 W8 52.6(13) . .
O25 P1 O26 W7 58.1(14) . .
O23 P1 O26 W7 -59.8(14) . .
O24 P1 O26 W7 -178.2(10) . .
O25 P1 O26 W10 -61.4(13) . .
O23 P1 O26 W10 -179.3(9) . .
O24 P1 O26 W10 62.3(13) . .
O25 P1 O26 W4 180.0(9) . .
O23 P1 O26 W4 62.0(13) . .
O24 P1 O26 W4 -56.3(14) . .
O29 P2 O27 W12 -179.1(10) . .
O30 P2 O27 W12 -56.7(14) . .
O28 P2 O27 W12 60.3(14) . .
O29 P2 O27 W13 55.1(14) . .
O30 P2 O27 W13 177.5(10) . .
O28 P2 O27 W13 -65.5(13) . .
O29 P2 O27 W16 -59.5(13) . .
O30 P2 O27 W16 63.0(12) . .
O28 P2 O27 W16 180.0(9) . .
O27 P2 O28 W20 179.5(9) . .
O29 P2 O28 W20 59.5(13) . .
O30 P2 O28 W20 -62.4(12) . .
O27 P2 O28 W17 61.0(12) . .
O29 P2 O28 W17 -59.1(12) . .
O30 P2 O28 W17 179.0(9) . .
O27 P2 O28 W14 -55.7(13) . .
O29 P2 O28 W14 -175.7(9) . .
O30 P2 O28 W14 62.4(12) . .
O27 P2 O29 W19 -63.6(14) . .
O30 P2 O29 W19 175.3(10) . .
O28 P2 O29 W19 55.7(14) . .
O27 P2 O29 W22 68.9(13) . .
O30 P2 O29 W22 -52.2(14) . .
O28 P2 O29 W22 -171.9(10) . .
O27 P2 O30 W18 -62.2(13) . .
O29 P2 O30 W18 59.0(13) . .
O28 P2 O30 W18 -179.7(9) . .
O27 P2 O30 W21 177.6(10) . .
O29 P2 O30 W21 -61.1(13) . .
O28 P2 O30 W21 60.2(12) . .
O27 P2 O30 W15 57.6(13) . .
O29 P2 O30 W15 178.9(9) . .
O28 P2 O30 W15 -59.8(12) . .
O8 W8 O31 Eu1 167.5(12) . .
O53 W8 O31 Eu1 -88.5(12) . .
O58 W8 O31 Eu1 68.0(13) . .
O49 W8 O31 Eu1 -16(3) . .
O25 W8 O31 Eu1 -4.9(11) . .
K1 W8 O31 Eu1 148.0(11) . .
O9 W9 O32 Eu1 -78(3) . .
O55 W9 O32 Eu1 23(3) . .
O54 W9 O32 Eu1 179(3) . .
O50 W9 O32 Eu1 102(3) . .
O24 W9 O32 Eu1 108(3) . .
O10 W10 O33 Eu1 90(2) . .
O55 W10 O33 Eu1 -12(2) . .
O56 W10 O33 Eu1 -166(2) . .
O51 W10 O33 Eu1 -99(3) . .
O26 W10 O33 Eu1 -95(2) . .
O11 W11 O34 Eu1 -167.6(13) . .
O58 W11 O34 Eu1 -67.7(14) . .
O57 W11 O34 Eu1 90.7(14) . .
O52 W11 O34 Eu1 15(4) . .
O25 W11 O34 Eu1 6.3(12) . .
O19 W19 O35 Eu1 168.5(14) . .
O78 W19 O35 Eu1 67.7(15) . .
O73 W19 O35 Eu1 -87.8(15) . .
O69 W19 O35 Eu1 -16(4) . .
O29 W19 O35 Eu1 -5.3(14) . .
O20 W20 O36 Eu1 -87(3) . .
O74 W20 O36 Eu1 171(3) . .
O75 W20 O36 Eu1 18(3) . .
O70 W20 O36 Eu1 94(3) . .
O28 W20 O36 Eu1 99(3) . .
K4 W20 O36 Eu1 8(3) 1_655 .
O21 W21 O37 Eu1 90(2) . .
O75 W21 O37 Eu1 -15(2) . .
O76 W21 O37 Eu1 -168(2) . .
O71 W21 O37 Eu1 -102(2) . .
O30 W21 O37 Eu1 -98(2) . .
K4 W21 O37 Eu1 -4(3) 1_655 .
O22 W22 O38 Eu1 -169.8(14) . .
O78 W22 O38 Eu1 -69.8(15) . .
O77 W22 O38 Eu1 87.7(15) . .
O72 W22 O38 Eu1 10(4) . .
O29 W22 O38 Eu1 2.6(14) . .
O3 W3 O40 W1 137(2) . .
O50 W3 O40 W1 -37(4) . .
O45 W3 O40 W1 35(2) . .
O44 W3 O40 W1 -121(2) . .
O24 W3 O40 W1 -51(2) . .
O2 W2 O43 W6 128.6(17) . .
O49 W2 O43 W6 22.7(18) . .
O48 W2 O43 W6 -68(3) . .
O39 W2 O43 W6 -132.7(18) . .
O23 W2 O43 W6 -60.2(17) . .
O6 W6 O44 W3 169.0(12) . .
O54 W6 O44 W3 69.3(12) . .
O53 W6 O44 W3 -17(3) . .
O43 W6 O44 W3 -89.8(12) . .
O24 W6 O44 W3 -4.5(10) . .
O7 W7 O46 W4 -165.3(10) . .
O56 W7 O46 W4 -66.4(11) . .
O57 W7 O46 W4 17(3) . .
O47 W7 O46 W4 92.6(11) . .
O26 W7 O46 W4 8.0(9) . .
O5 W5 O48 W2 -175.6(11) . .
O52 W5 O48 W2 78.6(12) . .
O42 W5 O48 W2 -77.8(12) . .
O47 W5 O48 W2 -20(2) . .
O23 W5 O48 W2 -4.5(9) . .
O2 W2 O49 W8 -126(2) . .
O43 W2 O49 W8 -24(2) . .
O48 W2 O49 W8 131(2) . .
O39 W2 O49 W8 53(3) . .
O23 W2 O49 W8 61(2) . .
O3 W3 O50 W9 169.1(12) . .
O40 W3 O50 W9 -17(3) . .
O45 W3 O50 W9 -87.5(12) . .
O44 W3 O50 W9 67.2(11) . .
O24 W3 O50 W9 -2.1(9) . .
O4 W4 O51 W10 -170.9(11) . .
O45 W4 O51 W10 83.8(11) . .
O41 W4 O51 W10 2(3) . .
O46 W4 O51 W10 -72.3(11) . .
O26 W4 O51 W10 -0.6(9) . .
O5 W5 O52 W11 126(2) . .
O48 W5 O52 W11 -130(2) . .
O42 W5 O52 W11 -49(3) . .
O47 W5 O52 W11 24(2) . .
O23 W5 O52 W11 -59(2) . .
O6 W6 O54 W9 -179.7(10) . .
O44 W6 O54 W9 -78.2(10) . .
O53 W6 O54 W9 76.9(10) . .
O43 W6 O54 W9 -7(2) . .
O24 W6 O54 W9 -5.0(8) . .
O7 W7 O56 W10 179.5(11) . .
O57 W7 O56 W10 -80.5(12) . .
O46 W7 O56 W10 77.6(11) . .
O47 W7 O56 W10 8(3) . .
O26 W7 O56 W10 1.8(9) . .
O7 W7 O57 W11 -134(3) . .
O56 W7 O57 W11 128(3) . .
O46 W7 O57 W11 44(4) . .
O47 W7 O57 W11 -30(3) . .
O26 W7 O57 W11 53(3) . .
O12 W12 O59 W13 171.8(12) . .
O62 W12 O59 W13 68.0(12) . .
O61 W12 O59 W13 -18(3) . .
O60 W12 O59 W13 -86.5(12) . .
O27 W12 O59 W13 -5.3(10) . .
O14 W14 O60 W12 130(2) . .
O70 W14 O60 W12 -46(4) . .
O64 W14 O60 W12 -130(2) . .
O65 W14 O60 W12 28(2) . .
O28 W14 O60 W12 -56(2) . .
K4 W14 O60 W12 34(3) 1_655 .
O12 W12 O62 W16 -174.1(12) . .
O59 W12 O62 W16 -73.0(13) . .
O61 W12 O62 W16 82.0(12) . .
O60 W12 O62 W16 7(3) . .
O27 W12 O62 W16 0.1(10) . .
O15 W15 O65 W14 134(2) . .
O71 W15 O65 W14 -126(2) . .
O61 W15 O65 W14 29(2) . .
O66 W15 O65 W14 -38(3) . .
O30 W15 O65 W14 -53(2) . .
K4 W15 O65 W14 -157(2) 1_655 .
O15 W15 O65 K4 -69.8(9) . 1_655
O71 W15 O65 K4 30.6(7) . 1_655
O61 W15 O65 K4 -173.9(8) . 1_655
O66 W15 O65 K4 118.4(16) . 1_655
O30 W15 O65 K4 103.5(7) . 1_655
O18 W18 O67 W16 124(2) . .
O76 W18 O67 W16 -62(3) . .
O77 W18 O67 W16 22(2) . .
O66 W18 O67 W16 -135(2) . .
O30 W18 O67 W16 -61(2) . .
O16 W16 O68 W13 -174.6(13) . .
O72 W16 O68 W13 83.7(13) . .
O67 W16 O68 W13 0(3) . .
O62 W16 O68 W13 -70.2(12) . .
O27 W16 O68 W13 0.1(10) . .
O13 W13 O69 W19 -132(2) . .
O63 W13 O69 W19 -27(2) . .
O68 W13 O69 W19 128(2) . .
O59 W13 O69 W19 50(3) . .
O27 W13 O69 W19 54.5(19) . .
O14 W14 O70 W20 170.9(11) . .
O60 W14 O70 W20 -12(2) . .
O64 W14 O70 W20 70.6(11) . .
O65 W14 O70 W20 -85.5(11) . .
O28 W14 O70 W20 -2.5(9) . .
K4 W14 O70 W20 -114.0(13) 1_655 .
O14 W14 O70 K4 -75.1(9) . 1_655
O60 W14 O70 K4 101.6(17) . 1_655
O64 W14 O70 K4 -175.4(8) . 1_655
O65 W14 O70 K4 28.5(7) . 1_655
O28 W14 O70 K4 111.5(7) . 1_655
O15 W15 O71 W21 -174.7(11) . .
O65 W15 O71 W21 83.5(11) . .
O61 W15 O71 W21 7(2) . .
O66 W15 O71 W21 -72.0(10) . .
O30 W15 O71 W21 -0.9(9) . .
K4 W15 O71 W21 113.7(12) 1_655 .
O15 W15 O71 K4 71.7(8) . 1_655
O65 W15 O71 K4 -30.2(7) . 1_655
O61 W15 O71 K4 -106.3(17) . 1_655
O66 W15 O71 K4 174.4(7) . 1_655
O30 W15 O71 K4 -114.5(7) . 1_655
O16 W16 O72 W22 131(2) . .
O68 W16 O72 W22 -127(2) . .
O67 W16 O72 W22 29(2) . .
O62 W16 O72 W22 -49(3) . .
O27 W16 O72 W22 -54(2) . .
O17 W17 O73 W19 138(3) . .
O74 W17 O73 W19 -119(3) . .
O63 W17 O73 W19 37(3) . .
O64 W17 O73 W19 -31(4) . .
O28 W17 O73 W19 -47(3) . .
O17 W17 O74 W20 -176.9(12) . .
O73 W17 O74 W20 79.9(13) . .
O63 W17 O74 W20 -6(3) . .
O64 W17 O74 W20 -76.4(13) . .
O28 W17 O74 W20 -2.4(10) . .
O21 W21 O75 W20 -122.2(15) . .
O37 W21 O75 W20 -15.3(16) . .
O76 W21 O75 W20 89(2) . .
O71 W21 O75 W20 143.0(16) . .
O30 W21 O75 W20 72.1(15) . .
K4 W21 O75 W20 175(2) 1_655 .
O21 W21 O75 K4 63.1(8) . 1_655
O37 W21 O75 K4 170.0(8) . 1_655
O76 W21 O75 K4 -86.1(16) . 1_655
O71 W21 O75 K4 -31.7(7) . 1_655
O30 W21 O75 K4 -102.6(7) . 1_655
O18 W18 O76 W21 177.7(11) . .
O77 W18 O76 W21 -80.6(11) . .
O67 W18 O76 W21 3(3) . .
O66 W18 O76 W21 75.9(11) . .
O30 W18 O76 W21 2.9(9) . .
O18 W18 O77 W22 -138(2) . .
O76 W18 O77 W22 121(2) . .
O67 W18 O77 W22 -35(2) . .
O66 W18 O77 W22 37(3) . .
O30 W18 O77 W22 48(2) . .
O109 W30 O86 K3 -73.1(13) . .
O131 W30 O86 K3 -171.2(12) . .
O136 W30 O86 K3 22.5(14) . .
O127 W30 O86 K3 109.4(12) . .
O112 W33 O89 K4 37.9(16) . .
O136 W33 O89 K4 -58.9(16) . .
O135 W33 O89 K4 134.8(14) . .
O130 W33 O89 K4 -143.1(14) . .
O102 P3 O101 W23 61.0(13) . .
O103 P3 O101 W23 -179.1(10) . .
O104 P3 O101 W23 -55.2(14) . .
O102 P3 O101 W24 -65.0(12) . .
O103 P3 O101 W24 55.0(12) . .
O104 P3 O101 W24 178.8(9) . .
O102 P3 O101 W27 -176.8(9) . .
O103 P3 O101 W27 -56.9(12) . .
O104 P3 O101 W27 67.0(12) . .
O101 P3 O102 W28 64.0(13) . .
O103 P3 O102 W28 -56.1(14) . .
O104 P3 O102 W28 178.5(10) . .
O101 P3 O102 W25 -59.1(13) . .
O103 P3 O102 W25 -179.2(9) . .
O104 P3 O102 W25 55.4(14) . .
O101 P3 O102 W31 -177.0(9) . .
O103 P3 O102 W31 62.9(13) . .
O104 P3 O102 W31 -62.5(13) . .
O101 P3 O103 W30 -64.3(13) . .
O102 P3 O103 W30 52.6(14) . .
O104 P3 O103 W30 175.6(10) . .
O101 P3 O103 W33 68.7(13) . .
O102 P3 O103 W33 -174.4(10) . .
O104 P3 O103 W33 -51.4(14) . .
O101 P3 O104 W29 -66.5(13) . .
O102 P3 O104 W29 179.7(10) . .
O103 P3 O104 W29 55.9(14) . .
O101 P3 O104 W26 57.8(14) . .
O102 P3 O104 W26 -56.0(14) . .
O103 P3 O104 W26 -179.8(10) . .
O101 P3 O104 W32 177.9(9) . .
O102 P3 O104 W32 64.1(13) . .
O103 P3 O104 W32 -59.7(13) . .
O107 P4 O105 W34 -179.2(10) . .
O108 P4 O105 W34 -60.3(13) . .
O106 P4 O105 W34 58.4(13) . .
O107 P4 O105 W38 -53.5(13) . .
O108 P4 O105 W38 65.3(12) . .
O106 P4 O105 W38 -176.0(9) . .
O107 P4 O105 W35 60.0(12) . .
O108 P4 O105 W35 178.8(9) . .
O106 P4 O105 W35 -62.5(12) . .
O107 P4 O106 W39 -61.6(13) . .
O108 P4 O106 W39 177.1(9) . .
O105 P4 O106 W39 60.6(12) . .
O107 P4 O106 W42 60.6(12) . .
O108 P4 O106 W42 -60.6(12) . .
O105 P4 O106 W42 -177.2(9) . .
O107 P4 O106 W36 179.1(9) . .
O108 P4 O106 W36 57.8(12) . .
O105 P4 O106 W36 -58.7(12) . .
O108 P4 O107 W44 -55.0(14) . .
O105 P4 O107 W44 62.1(14) . .
O106 P4 O107 W44 -176.6(10) . .
O108 P4 O107 W41 174.3(10) . .
O105 P4 O107 W41 -68.5(13) . .
O106 P4 O107 W41 52.7(13) . .
O107 P4 O108 W40 58.1(13) . .
O105 P4 O108 W40 -61.6(12) . .
O106 P4 O108 W40 -179.7(9) . .
O107 P4 O108 W43 -61.4(13) . .
O105 P4 O108 W43 178.9(9) . .
O106 P4 O108 W43 60.9(12) . .
O107 P4 O108 W37 178.0(10) . .
O105 P4 O108 W37 58.3(13) . .
O106 P4 O108 W37 -59.7(13) . .
O86 W30 O109 Eu2 172.1(12) . .
O131 W30 O109 Eu2 -86.2(14) . .
O136 W30 O109 Eu2 70.2(13) . .
O127 W30 O109 Eu2 -16(3) . .
O103 W30 O109 Eu2 -1.9(12) . .
K3 W30 O109 Eu2 145.3(12) . .
O87 W31 O110 Eu2 -90(2) . .
O133 W31 O110 Eu2 15(2) . .
O132 W31 O110 Eu2 169(2) . .
O128 W31 O110 Eu2 96(3) . .
O102 W31 O110 Eu2 99(2) . .
O88 W32 O111 Eu2 97(2) . .
O133 W32 O111 Eu2 -8(2) . .
O134 W32 O111 Eu2 -162(2) . .
O129 W32 O111 Eu2 -92(3) . .
O104 W32 O111 Eu2 -92(2) . .
O89 W33 O112 Eu2 -172.6(13) . .
O136 W33 O112 Eu2 -68.3(13) . .
O135 W33 O112 Eu2 88.2(13) . .
O130 W33 O112 Eu2 10(3) . .
O103 W33 O112 Eu2 3.5(12) . .
O97 W41 O113 Eu2 165.9(12) . .
O156 W41 O113 Eu2 64.3(13) . .
O151 W41 O113 Eu2 -92.1(13) . .
O147 W41 O113 Eu2 -18(3) . .
O107 W41 O113 Eu2 -6.8(12) . .
O98 W42 O114 Eu2 -81(3) . .
O152 W42 O114 Eu2 178(3) . .
O153 W42 O114 Eu2 23(3) . .
O148 W42 O114 Eu2 97(3) . .
O106 W42 O114 Eu2 107(3) . .
O99 W43 O115 Eu2 96(2) . .
O153 W43 O115 Eu2 -7(2) . .
O154 W43 O115 Eu2 -162(2) . .
O149 W43 O115 Eu2 -94(3) . .
O108 W43 O115 Eu2 -91(2) . .
O100 W44 O116 Eu2 -169.2(13) . .
O156 W44 O116 Eu2 -70.1(14) . .
O155 W44 O116 Eu2 86.5(14) . .
O150 W44 O116 Eu2 -2(3) . .
O107 W44 O116 Eu2 3.0(13) . .
O82 W26 O123 W25 131(2) . .
O129 W26 O123 W25 -125(2) . .
O119 W26 O123 W25 34(2) . .
O124 W26 O123 W25 -33(4) . .
O104 W26 O123 W25 -50(2) . .
O80 W24 O127 W30 -132(2) . .
O121 W24 O127 W30 -29(2) . .
O126 W24 O127 W30 127(2) . .
O117 W24 O127 W30 45(3) . .
O101 W24 O127 W30 54(2) . .
O81 W25 O128 W31 171.0(11) . .
O118 W25 O128 W31 -17(3) . .
O123 W25 O128 W31 -87.6(11) . .
O122 W25 O128 W31 67.2(11) . .
O102 W25 O128 W31 -3.6(9) . .
O82 W26 O129 W32 -171.1(11) . .
O123 W26 O129 W32 86.3(11) . .
O119 W26 O129 W32 12(3) . .
O124 W26 O129 W32 -69.1(11) . .
O104 W26 O129 W32 1.6(9) . .
O83 W27 O130 W33 129.5(19) . .
O126 W27 O130 W33 -131(2) . .
O125 W27 O130 W33 25(2) . .
O120 W27 O130 W33 -46(3) . .
O101 W27 O130 W33 -57.1(19) . .
O84 W28 O131 W30 138(3) . .
O132 W28 O131 W30 -119(3) . .
O122 W28 O131 W30 -25(4) . .
O121 W28 O131 W30 39(3) . .
O102 W28 O131 W30 -44(3) . .
O84 W28 O132 W31 -178.4(11) . .
O131 W28 O132 W31 77.6(11) . .
O122 W28 O132 W31 -79.4(11) . .
O121 W28 O132 W31 -13(3) . .
O102 W28 O132 W31 -4.1(9) . .
O85 W29 O134 W32 -179.9(11) . .
O135 W29 O134 W32 -80.6(11) . .
O125 W29 O134 W32 2(3) . .
O124 W29 O134 W32 76.1(11) . .
O104 W29 O134 W32 3.4(10) . .
O85 W29 O135 W33 -136(2) . .
O134 W29 O135 W33 123(2) . .
O125 W29 O135 W33 -34(2) . .
O124 W29 O135 W33 37(4) . .
O104 W29 O135 W33 49(2) . .
O90 W34 O139 W37 128(2) . .
O138 W34 O139 W37 25(2) . .
O140 W34 O139 W37 -132(2) . .
O137 W34 O139 W37 -49(3) . .
O105 W34 O139 W37 -58(2) . .
O95 W39 O141 W35 -128.0(18) . .
O151 W39 O141 W35 -25.5(18) . .
O142 W39 O141 W35 133.0(18) . .
O152 W39 O141 W35 56(3) . .
O106 W39 O141 W35 58.1(17) . .
O96 W40 O144 W37 -166.3(11) . .
O154 W40 O144 W37 -67.0(12) . .
O155 W40 O144 W37 17(3) . .
O145 W40 O144 W37 89.5(11) . .
O108 W40 O144 W37 6.6(9) . .
O94 W38 O145 W40 -124(2) . .
O150 W38 O145 W40 -20(2) . .
O146 W38 O145 W40 70(3) . .
O140 W38 O145 W40 136(2) . .
O105 W38 O145 W40 63(2) . .
O94 W38 O146 W35 -177.2(11) . .
O150 W38 O146 W35 78.6(12) . .
O145 W38 O146 W35 -12(3) . .
O140 W38 O146 W35 -77.7(12) . .
O105 W38 O146 W35 -4.3(10) . .
O91 W35 O147 W41 -130(2) . .
O146 W35 O147 W41 127(2) . .
O137 W35 O147 W41 43(3) . .
O141 W35 O147 W41 -29(2) . .
O105 W35 O147 W41 55(2) . .
O92 W36 O148 W42 168.8(11) . .
O138 W36 O148 W42 -13(2) . .
O143 W36 O148 W42 -88.4(12) . .
O142 W36 O148 W42 67.7(11) . .
O106 W36 O148 W42 -3.0(9) . .
O93 W37 O149 W43 -170.6(12) . .
O143 W37 O149 W43 86.2(12) . .
O144 W37 O149 W43 -70.0(12) . .
O139 W37 O149 W43 10(2) . .
O108 W37 O149 W43 2.2(9) . .
O94 W38 O150 W44 124.2(18) . .
O145 W38 O150 W44 20.1(19) . .
O146 W38 O150 W44 -134.8(19) . .
O140 W38 O150 W44 -62(3) . .
O105 W38 O150 W44 -61.4(18) . .
O95 W39 O151 W41 146(3) . .
O141 W39 O151 W41 44(3) . .
O142 W39 O151 W41 -24(4) . .
O152 W39 O151 W41 -113(3) . .
O106 W39 O151 W41 -40(3) . .
O99 W43 O153 W42 -127.6(14) . .
O115 W43 O153 W42 -20.8(15) . .
O154 W43 O153 W42 86(2) . .
O149 W43 O153 W42 137.8(15) . .
O108 W43 O153 W42 67.5(14) . .
O96 W40 O154 W43 177.9(11) . .
O155 W40 O154 W43 -81.8(12) . .
O144 W40 O154 W43 76.1(12) . .
O145 W40 O154 W43 -1(3) . .
O108 W40 O154 W43 1.4(10) . .
O96 W40 O155 W44 -141.1(18) . .
O154 W40 O155 W44 119.5(19) . .
O144 W40 O155 W44 35(3) . .
O145 W40 O155 W44 -36.8(19) . .
O108 W40 O155 W44 45.8(18) . .
O194 W66 O178 K2 29.7(8) . .
O233 W66 O178 K2 124.6(8) . .
O234 W66 O178 K2 -64.1(8) . .
O228 W66 O178 K2 -150.9(7) . .
O180 P5 O179 W45 57.4(16) . .
O181 P5 O179 W45 -179.7(12) . .
O182 P5 O179 W45 -56.8(16) . .
O180 P5 O179 W46 -67.1(14) . .
O181 P5 O179 W46 55.7(15) . .
O182 P5 O179 W46 178.6(10) . .
O180 P5 O179 W49 -179.0(10) . .
O181 P5 O179 W49 -56.2(14) . .
O182 P5 O179 W49 66.7(13) . .
O179 P5 O180 W53 -179.4(11) . .
O181 P5 O180 W53 57.8(15) . .
O182 P5 O180 W53 -65.4(14) . .
O179 P5 O180 W50 63.2(14) . .
O181 P5 O180 W50 -59.6(16) . .
O182 P5 O180 W50 177.2(10) . .
O179 P5 O180 W47 -54.4(15) . .
O181 P5 O180 W47 -177.1(11) . .
O182 P5 O180 W47 59.6(15) . .
O180 P5 O181 W52 55.7(17) . .
O179 P5 O181 W52 -65.3(17) . .
O182 P5 O181 W52 175.5(11) . .
O180 P5 O181 W55 -173.5(12) . .
O179 P5 O181 W55 65.5(16) . .
O182 P5 O181 W55 -53.7(17) . .
O180 P5 O182 W51 179.3(11) . .
O179 P5 O182 W51 -65.4(13) . .
O181 P5 O182 W51 56.7(15) . .
O180 P5 O182 W48 -58.6(15) . .
O179 P5 O182 W48 56.7(15) . .
O181 P5 O182 W48 178.8(11) . .
O180 P5 O182 W54 63.6(13) . .
O179 P5 O182 W54 178.9(10) . .
O181 P5 O182 W54 -59.0(15) . .
O186 P6 O183 W57 -179.5(12) . .
O185 P6 O183 W57 58.7(15) . .
O184 P6 O183 W57 -59.9(16) . .
O186 P6 O183 W60 59.6(16) . .
O185 P6 O183 W60 -62.2(14) . .
O184 P6 O183 W60 179.3(11) . .
O186 P6 O183 W56 -57.5(16) . .
O185 P6 O183 W56 -179.3(10) . .
O184 P6 O183 W56 62.2(15) . .
O186 P6 O184 W64 -60.1(16) . .
O185 P6 O184 W64 61.1(16) . .
O183 P6 O184 W64 177.5(11) . .
O186 P6 O184 W61 -179.8(12) . .
O185 P6 O184 W61 -58.7(15) . .
O183 P6 O184 W61 57.8(16) . .
O186 P6 O184 W58 61.3(16) . .
O185 P6 O184 W58 -177.5(11) . .
O183 P6 O184 W58 -61.1(16) . .
O186 P6 O185 W66 -55.4(16) . .
O184 P6 O185 W66 -175.0(11) . .
O183 P6 O185 W66 67.5(14) . .
O186 P6 O185 W63 172.9(12) . .
O184 P6 O185 W63 53.3(16) . .
O183 P6 O185 W63 -64.2(14) . .
O185 P6 O186 W65 -59.2(17) . .
O184 P6 O186 W65 61.5(17) . .
O183 P6 O186 W65 -178.7(11) . .
O185 P6 O186 W62 62.3(15) . .
O184 P6 O186 W62 -177.0(12) . .
O183 P6 O186 W62 -57.2(17) . .
O164 W52 O187 Eu3 170.1(14) . .
O209 W52 O187 Eu3 -88.4(15) . .
O214 W52 O187 Eu3 66.7(15) . .
O205 W52 O187 Eu3 -13(4) . .
O181 W52 O187 Eu3 -4.8(14) . .
O165 W53 O188 Eu3 -92(3) . .
O211 W53 O188 Eu3 12(3) . .
O210 W53 O188 Eu3 167(3) . .
O206 W53 O188 Eu3 97(3) . .
O180 W53 O188 Eu3 95(3) . .
O166 W54 O189 Eu3 89(2) . .
O211 W54 O189 Eu3 -15(2) . .
O212 W54 O189 Eu3 -169(2) . .
O207 W54 O189 Eu3 -100(3) . .
O182 W54 O189 Eu3 -99(2) . .
O167 W55 O190 Eu3 -170.2(13) . .
O214 W55 O190 Eu3 -69.4(14) . .
O213 W55 O190 Eu3 86.5(14) . .
O208 W55 O190 Eu3 9(4) . .
O181 W55 O190 Eu3 2.7(12) . .
K2 W55 O190 Eu3 -127.7(16) . .
O167 W55 O190 K2 -42.6(9) . .
O214 W55 O190 K2 58.3(9) . .
O213 W55 O190 K2 -145.8(8) . .
O208 W55 O190 K2 137(3) . .
O181 W55 O190 K2 130.4(8) . .
O175 W63 O191 Eu3 165.4(15) . .
O229 W63 O191 Eu3 -91.2(16) . .
O234 W63 O191 Eu3 65.5(16) . .
O225 W63 O191 Eu3 -24(4) . .
O185 W63 O191 Eu3 -8.6(14) . .
O176 W64 O192 Eu3 -86(3) . .
O231 W64 O192 Eu3 18(3) . .
O230 W64 O192 Eu3 173(3) . .
O226 W64 O192 Eu3 95(4) . .
O184 W64 O192 Eu3 100(3) . .
O177 W65 O193 Eu3 85(2) . .
O231 W65 O193 Eu3 -20(2) . .
O232 W65 O193 Eu3 -171(2) . .
O227 W65 O193 Eu3 -107(2) . .
O186 W65 O193 Eu3 -100(2) . .
O178 W66 O194 Eu3 -170.8(13) . .
O233 W66 O194 Eu3 86.9(14) . .
O234 W66 O194 Eu3 -72.5(14) . .
O228 W66 O194 Eu3 11(4) . .
O185 W66 O194 Eu3 3.1(12) . .
K2 W66 O194 Eu3 -134.9(16) . .
O178 W66 O194 K2 -35.9(9) . .
O233 W66 O194 K2 -138.3(8) . .
O234 W66 O194 K2 62.4(9) . .
O228 W66 O194 K2 146(3) . .
O185 W66 O194 K2 138.0(7) . .
O157 W45 O196 W47 -125(3) . .
O197 W45 O196 W47 -23(3) . .
O195 W45 O196 W47 134(3) . .
O198 W45 O196 W47 48(4) . .
O179 W45 O196 W47 60(3) . .
O157 W45 O197 W48 130(3) . .
O196 W45 O197 W48 27(3) . .
O195 W45 O197 W48 -46(4) . .
O198 W45 O197 W48 -128(3) . .
O179 W45 O197 W48 -55(3) . .
O161 W49 O198 W45 167.8(12) . .
O208 W49 O198 W45 -18(3) . .
O203 W49 O198 W45 -90.2(12) . .
O204 W49 O198 W45 67.2(12) . .
O179 W49 O198 W45 -7.2(10) . .
O158 W46 O199 W50 127(2) . .
O205 W46 O199 W50 24(2) . .
O204 W46 O199 W50 -65(3) . .
O195 W46 O199 W50 -133(2) . .
O179 W46 O199 W50 -61(2) . .
O159 W47 O200 W50 -167.6(13) . .
O206 W47 O200 W50 -66.1(13) . .
O201 W47 O200 W50 24(3) . .
O196 W47 O200 W50 88.0(12) . .
O180 W47 O200 W50 6.7(10) . .
O161 W49 O203 W51 -132(2) . .
O208 W49 O203 W51 -25(2) . .
O198 W49 O203 W51 130(2) . .
O204 W49 O203 W51 57(3) . .
O179 W49 O203 W51 58(2) . .
O158 W46 O205 W52 -133(2) . .
O199 W46 O205 W52 -28(2) . .
O204 W46 O205 W52 130(2) . .
O195 W46 O205 W52 53(3) . .
O179 W46 O205 W52 55(2) . .
O159 W47 O206 W53 170.3(12) . .
O200 W47 O206 W53 73.0(12) . .
O201 W47 O206 W53 -85.3(12) . .
O196 W47 O206 W53 -7(3) . .
O180 W47 O206 W53 -1.4(10) . .
O160 W48 O207 W54 -167.9(13) . .
O202 W48 O207 W54 -70.3(13) . .
O201 W48 O207 W54 89.1(13) . .
O197 W48 O207 W54 17(3) . .
O182 W48 O207 W54 3.5(11) . .
O161 W49 O208 W55 127(2) . .
O203 W49 O208 W55 25(2) . .
O198 W49 O208 W55 -47(4) . .
O204 W49 O208 W55 -132(2) . .
O179 W49 O208 W55 -58(2) . .
O162 W50 O209 W52 143(3) . .
O210 W50 O209 W52 -114(3) . .
O200 W50 O209 W52 -22(4) . .
O199 W50 O209 W52 42(3) . .
O180 W50 O209 W52 -41(3) . .
O162 W50 O210 W53 -178.7(12) . .
O209 W50 O210 W53 77.5(13) . .
O200 W50 O210 W53 -77.9(13) . .
O199 W50 O210 W53 -4(3) . .
O180 W50 O210 W53 -3.9(11) . .
O163 W51 O212 W54 178.8(12) . .
O203 W51 O212 W54 -5(3) . .
O213 W51 O212 W54 -79.9(12) . .
O202 W51 O212 W54 76.9(12) . .
O182 W51 O212 W54 2.8(10) . .
O170 W58 O216 W56 129(3) . .
O226 W58 O216 W56 -55(4) . .
O221 W58 O216 W56 28(3) . .
O220 W58 O216 W56 -131(3) . .
O184 W58 O216 W56 -57(3) . .
O171 W59 O217 W56 -132(3) . .
O227 W59 O217 W56 48(4) . .
O222 W59 O217 W56 128(3) . .
O221 W59 O217 W56 -32(3) . .
O168 W56 O218 W60 -175.7(13) . .
O216 W56 O218 W60 5(3) . .
O215 W56 O218 W60 -74.5(14) . .
O217 W56 O218 W60 83.2(14) . .
O183 W56 O218 W60 0.1(12) . .
O173 W61 O220 W58 164.8(14) . .
O229 W61 O220 W58 -21(3) . .
O219 W61 O220 W58 -94.7(14) . .
O230 W61 O220 W58 64.7(14) . .
O184 W61 O220 W58 -8.0(12) . .
O171 W59 O221 W58 133(3) . .
O217 W59 O221 W58 35(3) . .
O227 W59 O221 W58 -122(3) . .
O222 W59 O221 W58 -35(4) . .
O171 W59 O222 W62 173.9(12) . .
O217 W59 O222 W62 -87.5(13) . .
O227 W59 O222 W62 69.3(12) . .
O221 W59 O222 W62 -18(3) . .
O174 W62 O223 W60 127(2) . .
O232 W62 O223 W60 -56(3) . .
O222 W62 O223 W60 -131(2) . .
O233 W62 O223 W60 25(2) . .
O186 W62 O223 W60 -55.3(19) . .
O169 W57 O224 W60 174.2(12) . .
O225 W57 O224 W60 -80.5(13) . .
O219 W57 O224 W60 17(3) . .
O215 W57 O224 W60 79.9(12) . .
O183 W57 O224 W60 3.3(10) . .
O169 W57 O225 W63 -135(2) . .
O224 W57 O225 W63 126(2) . .
O219 W57 O225 W63 -35(2) . .
O215 W57 O225 W63 45(4) . .
O183 W57 O225 W63 51(2) . .
O170 W58 O226 W64 172.4(14) . .
O216 W58 O226 W64 -4(3) . .
O221 W58 O226 W64 -85.4(14) . .
O220 W58 O226 W64 71.2(14) . .
O184 W58 O226 W64 -1.1(11) . .
O171 W59 O227 W65 -172.0(11) . .
O217 W59 O227 W65 7(3) . .
O222 W59 O227 W65 -72.5(12) . .
O221 W59 O227 W65 86.8(12) . .
O172 W60 O228 W66 133(2) . .
O223 W60 O228 W66 29(2) . .
O218 W60 O228 W66 -49(4) . .
O224 W60 O228 W66 -128(2) . .
O183 W60 O228 W66 -55(2) . .
O174 W62 O232 W65 -179.7(13) . .
O223 W62 O232 W65 3(3) . .
O222 W62 O232 W65 78.4(13) . .
O233 W62 O232 W65 -77.8(13) . .
O186 W62 O232 W65 2.4(11) . .
O178 W66 O233 W62 123(2) . .
O194 W66 O233 W62 -136(2) . .
O234 W66 O233 W62 -32(4) . .
O228 W66 O233 W62 29(2) . .
O185 W66 O233 W62 -52(2) . .
K2 W66 O233 W62 -174(2) . .
K1 O235 C1 O236 70(3) . .
K1 O235 C1 C2 -114(2) . .
O235 C1 C2 N1 -6(3) . .
O236 C1 C2 N1 170(2) . .
K1 C1 C2 N1 -55(3) . .
O235 C1 C2 C3 111(3) . .
O236 C1 C2 C3 -73(3) . .
K1 C1 C2 C3 63(3) . .
C5 N1 C2 C1 121(2) . .
C5 N1 C2 C3 2(3) . .
C1 C2 C3 C4 -95(2) . .
N1 C2 C3 C4 23(3) . .
C2 C3 C4 C5 -39(2) . .
C3 C4 C5 N1 44(3) . .
C2 N1 C5 C4 -32(3) . .
K4 O237 C6 O239 -43(4) . .
K4 O237 C6 C7 138(4) . .
O237 C6 C7 C8 116(4) . .
O239 C6 C7 C8 -63(4) . .
K4 C6 C7 C8 -158(3) . .
O237 C6 C7 N2 -4(5) . .
O239 C6 C7 N2 177(3) . .
K4 C6 C7 N2 81(4) . .
C10 N2 C7 C6 125(3) . .
C10 N2 C7 C8 -1(3) . .
C6 C7 C8 C14 -138(3) . .
N2 C7 C8 C14 -19(3) . .
C20 N8 C9 C18 -9(3) . .
C20 N8 C9 C17 108(3) . .
C7 N2 C10 C14 21(3) . .
K1 O240 C11 O241 -5(6) . .
K1 O240 C11 C26 178(2) . .
C80 N17 C13 C84 118(5) . .
C80 N17 C13 C82 -18(5) . .
N2 C10 C14 C8 -34(4) . .
C7 C8 C14 C10 34(4) . .
C46 N11 C16 C71 9(4) . .
N8 C9 C17 O247 8(4) . .
C18 C9 C17 O247 121(3) . .
N8 C9 C17 O248 -177(2) . .
C18 C9 C17 O248 -63(3) . .
N8 C9 C18 C19 -17(3) . .
C17 C9 C18 C19 -128(3) . .
C9 C18 C19 C20 39(3) . .
C18 C19 C20 N8 -43(3) . .
C9 N8 C20 C19 32(3) . .
C89 N9 C22 C23 22(4) . .
C89 N9 C22 C21 136(4) . .
O254 C21 C22 N9 5(5) . .
O255 C21 C22 N9 -174(4) . .
O254 C21 C22 C23 125(3) . .
O255 C21 C22 C23 -53(5) . .
N9 C22 C23 C25 0(4) . .
C21 C22 C23 C25 -131(3) . .
C22 C23 C25 C89 -26(5) . .
O240 C11 C26 C29 119(3) . .
O241 C11 C26 C29 -58(4) . .
K1 C11 C26 C29 121(3) . .
O240 C11 C26 N5 -1(4) . .
O241 C11 C26 N5 -179(2) . .
K1 C11 C26 N5 0(4) . .
C27 N5 C26 C29 -4(3) . .
C27 N5 C26 C11 125(2) . .
C26 N5 C27 C72 21(3) . .
C11 C26 C29 C72 -139(3) . .
N5 C26 C29 C72 -15(4) . .
C34 N10 C31 C30 131(3) . .
C34 N10 C31 C32 15(3) . .
O256 C30 C31 N10 -14(4) . .
O257 C30 C31 N10 165(3) . .
O256 C30 C31 C32 98(4) . .
O257 C30 C31 C32 -82(4) . .
N10 C31 C32 C33 14(3) . .
C30 C31 C32 C33 -100(3) . .
C31 C32 C33 C34 -37(3) . .
C32 C33 C34 N10 47(3) . .
C31 N10 C34 C33 -41(3) . .
C39 N3 C36 C37 10(3) . .
C39 N3 C36 C35 136(2) . .
O259 C35 C36 C37 103(5) . .
O258 C35 C36 C37 -72(4) . .
O259 C35 C36 N3 -12(5) . .
O258 C35 C36 N3 173(2) . .
N3 C36 C37 C12 -29(4) . .
C35 C36 C37 C12 -146(3) . .
C39 C12 C37 C36 41(5) . .
C47 N4 C38 C49 1(3) . .
C47 N4 C38 C70 123(3) . .
C37 C12 C39 N3 -33(4) . .
C36 N3 C39 C12 15(3) . .
K3 O242 C40 O260 71(4) . .
K3 O242 C40 C41 -111(3) . .
O242 C40 C41 C42 112(4) . .
O260 C40 C41 C42 -71(3) . .
K3 C40 C41 C42 58(3) . .
O242 C40 C41 N6 -7(4) . .
O260 C40 C41 N6 170(2) . .
K3 C40 C41 N6 -61(3) . .
C44 N6 C41 C40 123(2) . .
C44 N6 C41 C42 -1(3) . .
C40 C41 C42 C43 -92(3) . .
N6 C41 C42 C43 28(3) . .
C41 C42 C43 C44 -43(3) . .
C41 N6 C44 C43 -24(2) . .
C42 C43 C44 N6 41(3) . .
K3 O252 C45 O261 -6(8) . .
K3 O252 C45 C46 174.3(19) . .
C16 N11 C46 C73 -3(3) . .
C16 N11 C46 C45 120(3) . .
O252 C45 C46 N11 8(4) . .
O261 C45 C46 N11 -171(2) . .
K3 C45 C46 N11 13(4) . .
O252 C45 C46 C73 124(3) . .
O261 C45 C46 C73 -56(3) . .
K3 C45 C46 C73 129(3) . .
C38 N4 C47 C68 14(4) . .
C90 N18 C48 C88 135(3) . .
C90 N18 C48 C78 7(4) . .
C70 C38 C49 C68 -132(4) . .
N4 C38 C49 C68 -17(4) . .
K2 O262 C50 O271 -59(5) . .
K2 O262 C50 C51 110(3) . .
O262 C50 C51 N12 4(4) . .
O271 C50 C51 N12 175(2) . .
O262 C50 C51 C52 113(3) . .
O271 C50 C51 C52 -75(3) . .
C54 N12 C51 C50 125(3) . .
C54 N12 C51 C52 11(3) . .
C50 C51 C52 C53 -153(2) . .
N12 C51 C52 C53 -35(2) . .
C51 C52 C53 C54 47(3) . .
C52 C53 C54 N12 -41(3) . .
C51 N12 C54 C53 17(3) . .
O263 C55 C56 N7 -171(4) . .
O264 C55 C56 N7 4(5) . .
O263 C55 C56 C57 -55(6) . .
O264 C55 C56 C57 119(4) . .
C59 N7 C56 C55 125(4) . .
C59 N7 C56 C57 10(4) . .
C55 C56 C57 C58 -138(4) . .
N7 C56 C57 C58 -9(4) . .
C56 C57 C58 C59 6(7) . .
C57 C58 C59 N7 0(7) . .
C56 N7 C59 C58 -7(5) . .
C64 N14 C61 C60 138(3) . .
C64 N14 C61 C62 11(3) . .
O250 C60 C61 N14 -7(5) . .
O265 C60 C61 N14 175(3) . .
O250 C60 C61 C62 117(4) . .
O265 C60 C61 C62 -61(4) . .
N14 C61 C62 C63 -34(3) . .
C60 C61 C62 C63 -160(3) . .
C61 C62 C63 C64 44(3) . .
C61 N14 C64 C63 18(3) . .
C62 C63 C64 N14 -39(3) . .
C69 N15 C66 C67 1(5) . .
C69 N15 C66 C65 129(4) . .
O267 C65 C66 N15 178(3) . .
O266 C65 C66 N15 -4(5) . .
O267 C65 C66 C67 -61(4) . .
O266 C65 C66 C67 117(4) . .
C69 C15 C67 C66 2(7) . .
N15 C66 C67 C15 -2(5) . .
C65 C66 C67 C15 -131(4) . .
C38 C49 C68 C47 30(6) . .
N4 C47 C68 C49 -27(5) . .
C67 C15 C69 N15 -2(6) . .
C66 N15 C69 C15 1(6) . .
C49 C38 C70 O251 110(4) . .
N4 C38 C70 O251 -5(5) . .
C49 C38 C70 O277 -77(4) . .
N4 C38 C70 O277 168(3) . .
N11 C16 C71 C73 -12(5) . .
N5 C27 C72 C29 -30(4) . .
C26 C29 C72 C27 28(5) . .
C16 C71 C73 C46 10(6) . .
N11 C46 C73 C71 -4(5) . .
C45 C46 C73 C71 -125(4) . .
C77 N13 C74 C75 -10(5) . .
N13 C74 C75 C76 -13(5) . .
C74 C75 C76 C77 31(5) . .
C75 C76 C77 C85 -161(4) . .
C75 C76 C77 N13 -36(4) . .
C74 N13 C77 C85 158(3) . .
C74 N13 C77 C76 32(4) . .
C90 C24 C78 C91 -90(12) . .
C90 C24 C78 C48 -40(7) . .
C88 C48 C78 C91 -88(4) . .
N18 C48 C78 C91 29(4) . .
C88 C48 C78 C24 -96(5) . .
N18 C48 C78 C24 22(5) . .
O287 C28 C79 C83 111(5) . .
O275 C28 C79 C83 -70(5) . .
O287 C28 C79 N16 -8(7) . .
O275 C28 C79 N16 171(4) . .
C87 N16 C79 C28 143(3) . .
C87 N16 C79 C83 15(4) . .
C13 N17 C80 C81 2(6) . .
N17 C80 C81 C82 14(8) . .
C80 C81 C82 C13 -25(7) . .
C84 C13 C82 C81 -106(6) . .
N17 C13 C82 C81 29(6) . .
C28 C79 C83 C86 -154(3) . .
N16 C79 C83 C86 -32(4) . .
C82 C13 C84 O293 110(5) . .
N17 C13 C84 O293 -26(7) . .
C82 C13 C84 O294 -65(6) . .
N17 C13 C84 O294 159(3) . .
C76 C77 C85 O270 -70(5) . .
N13 C77 C85 O270 167(3) . .
C76 C77 C85 O278 102(4) . .
N13 C77 C85 O278 -21(5) . .
C79 C83 C86 C87 39(4) . .
C79 N16 C87 C86 9(4) . .
C83 C86 C87 N16 -26(4) . .
C78 C48 C88 O274 -61(4) . .
N18 C48 C88 O274 180(3) . .
C78 C48 C88 O288 129(4) . .
N18 C48 C88 O288 10(4) . .
C23 C25 C89 N9 42(5) . .
C22 N9 C89 C25 -43(5) . .
C48 N18 C90 C24 -30(5) . .
C48 N18 C90 C91 -35(4) . .
C78 C24 C90 N18 43(7) . .
C78 C24 C90 C91 81(9) . .
C24 C78 C91 C90 79(9) . .
C48 C78 C91 C90 -52(5) . .
N18 C90 C91 C78 56(5) . .
C24 C90 C91 C78 -87(11) . .

loop_
_platon_squeeze_void_nr
_platon_squeeze_void_average_x
_platon_squeeze_void_average_y
_platon_squeeze_void_average_z
_platon_squeeze_void_volume
_platon_squeeze_void_count_electrons
_platon_squeeze_void_content
1 -0.222 0.574 0.909 2366 1392 ' '
2 0.012 0.833 0.629 6 4 ' '
3 0.071 0.797 0.660 7 1 ' '
